data_1548395
loop_
_publ_author_name
'Li, Leigang'
'Boullay, Philippe'
'Lu, Ping'
'Wang, Xuejing'
'Jian, Jie'
'Huang, Jijie'
'Gao, Xingyao'
'Misra, Shikhar'
'Zhang, Wenrui'
'Perez, Olivier'
'Steciuk, Gwladys'
'Chen, Aiping'
'Zhang, Xinghang'
'Wang, Haiyan'

_publ_section_title
;
 Novel Layered Supercell Structure from Bi2AlMnO6 for
 Multifunctionalities.
;
_journal_issue 11
_journal_name_full 'Nano letters'
_journal_page_first 6575
_journal_page_last 6582
_journal_paper_doi 10.1021/acs.nanolett.7b02284
_journal_volume 17
_journal_year 2017
_chemical_formula_sum 'Bi9 Mn5.571 O20.143'
_space_group_IT_number 1
_symmetry_cell_setting triclinic
_symmetry_Int_Tables_number 1
_symmetry_space_group_name_Hall 'P 1'
_symmetry_space_group_name_H-M 'P 1'
_cell_angle_alpha 90
_cell_angle_beta 90
_cell_angle_gamma 120
_cell_formula_units_Z 2
_cell_length_a 27.72
_cell_length_b 27.72
_cell_length_c 78.8
_cell_volume 52437.660
_cod_data_source_file nl7b02284_si_003.cif
_cod_data_source_block I
_cod_original_cell_volume 52437.66
_cod_database_code 1548395

loop_
_space_group_symop_id
_space_group_symop_operation_xyz
1 x,y,z

loop_
_atom_site_label
_atom_site_type_symbol
_atom_site_fract_x
_atom_site_fract_y
_atom_site_fract_z
_atom_site_adp_type
_atom_site_U_iso_or_equiv
_atom_site_site_symmetry_multiplicity
_atom_site_occupancy
_atom_site_calc_flag
Bi1_1-1 Bi 0 0 0 Uiso 0.0101 1 1 d
Bi1_1-2 Bi 0.142857 0 0 Uiso 0.0101 1 1 d
Bi1_1-3 Bi 0.285714 0 0 Uiso 0.0101 1 1 d
Bi1_1-4 Bi 0.428571 0 0 Uiso 0.0101 1 1 d
Bi1_1-5 Bi 0.571429 0 0 Uiso 0.0101 1 1 d
Bi1_1-6 Bi 0.714286 0 0 Uiso 0.0101 1 1 d
Bi1_1-7 Bi 0.857143 0 0 Uiso 0.0101 1 1 d
Bi1_1-9 Bi 0 0.142857 0 Uiso 0.0101 1 1 d
Bi1_1-10 Bi 0.142857 0.142857 0 Uiso 0.0101 1 1 d
Bi1_1-11 Bi 0.285714 0.142857 0 Uiso 0.0101 1 1 d
Bi1_1-12 Bi 0.428571 0.142857 0 Uiso 0.0101 1 1 d
Bi1_1-13 Bi 0.571429 0.142857 0 Uiso 0.0101 1 1 d
Bi1_1-14 Bi 0.714286 0.142857 0 Uiso 0.0101 1 1 d
Bi1_1-15 Bi 0.857143 0.142857 0 Uiso 0.0101 1 1 d
Bi1_1-17 Bi 0 0.285714 0 Uiso 0.0101 1 1 d
Bi1_1-18 Bi 0.142857 0.285714 0 Uiso 0.0101 1 1 d
Bi1_1-19 Bi 0.285714 0.285714 0 Uiso 0.0101 1 1 d
Bi1_1-20 Bi 0.428571 0.285714 0 Uiso 0.0101 1 1 d
Bi1_1-21 Bi 0.571429 0.285714 0 Uiso 0.0101 1 1 d
Bi1_1-22 Bi 0.714286 0.285714 0 Uiso 0.0101 1 1 d
Bi1_1-23 Bi 0.857143 0.285714 0 Uiso 0.0101 1 1 d
Bi1_1-25 Bi 0 0.428571 0 Uiso 0.0101 1 1 d
Bi1_1-26 Bi 0.142857 0.428571 0 Uiso 0.0101 1 1 d
Bi1_1-27 Bi 0.285714 0.428571 0 Uiso 0.0101 1 1 d
Bi1_1-28 Bi 0.428571 0.428571 0 Uiso 0.0101 1 1 d
Bi1_1-29 Bi 0.571429 0.428571 0 Uiso 0.0101 1 1 d
Bi1_1-30 Bi 0.714286 0.428571 0 Uiso 0.0101 1 1 d
Bi1_1-31 Bi 0.857143 0.428571 0 Uiso 0.0101 1 1 d
Bi1_1-33 Bi 0 0.571429 0 Uiso 0.0101 1 1 d
Bi1_1-34 Bi 0.142857 0.571429 0 Uiso 0.0101 1 1 d
Bi1_1-35 Bi 0.285714 0.571429 0 Uiso 0.0101 1 1 d
Bi1_1-36 Bi 0.428571 0.571429 0 Uiso 0.0101 1 1 d
Bi1_1-37 Bi 0.571429 0.571429 0 Uiso 0.0101 1 1 d
Bi1_1-38 Bi 0.714286 0.571429 0 Uiso 0.0101 1 1 d
Bi1_1-39 Bi 0.857143 0.571429 0 Uiso 0.0101 1 1 d
Bi1_1-41 Bi 0 0.714286 0 Uiso 0.0101 1 1 d
Bi1_1-42 Bi 0.142857 0.714286 0 Uiso 0.0101 1 1 d
Bi1_1-43 Bi 0.285714 0.714286 0 Uiso 0.0101 1 1 d
Bi1_1-44 Bi 0.428571 0.714286 0 Uiso 0.0101 1 1 d
Bi1_1-45 Bi 0.571429 0.714286 0 Uiso 0.0101 1 1 d
Bi1_1-46 Bi 0.714286 0.714286 0 Uiso 0.0101 1 1 d
Bi1_1-47 Bi 0.857143 0.714286 0 Uiso 0.0101 1 1 d
Bi1_1-49 Bi 0 0.857143 0 Uiso 0.0101 1 1 d
Bi1_1-50 Bi 0.142857 0.857143 0 Uiso 0.0101 1 1 d
Bi1_1-51 Bi 0.285714 0.857143 0 Uiso 0.0101 1 1 d
Bi1_1-52 Bi 0.428571 0.857143 0 Uiso 0.0101 1 1 d
Bi1_1-53 Bi 0.571429 0.857143 0 Uiso 0.0101 1 1 d
Bi1_1-54 Bi 0.714286 0.857143 0 Uiso 0.0101 1 1 d
Bi1_1-55 Bi 0.857143 0.857143 0 Uiso 0.0101 1 1 d
Bi1_1-12 Bi 0.095238 0.047619 0.333333 Uiso 0.0101 1 1 d
Bi1_1-13 Bi 0.238095 0.047619 0.333333 Uiso 0.0101 1 1 d
Bi1_1-13 Bi 0.380952 0.047619 0.333333 Uiso 0.0101 1 1 d
Bi1_1-13 Bi 0.52381 0.047619 0.333333 Uiso 0.0101 1 1 d
Bi1_1-13 Bi 0.666667 0.047619 0.333333 Uiso 0.0101 1 1 d
Bi1_1-13 Bi 0.809524 0.047619 0.333333 Uiso 0.0101 1 1 d
Bi1_1-13 Bi 0.952381 0.047619 0.333333 Uiso 0.0101 1 1 d
Bi1_1-13 Bi 0.095238 0.190476 0.333333 Uiso 0.0101 1 1 d
Bi1_1-13 Bi 0.238095 0.190476 0.333333 Uiso 0.0101 1 1 d
Bi1_1-13 Bi 0.380952 0.190476 0.333333 Uiso 0.0101 1 1 d
Bi1_1-13 Bi 0.52381 0.190476 0.333333 Uiso 0.0101 1 1 d
Bi1_1-14 Bi 0.666667 0.190476 0.333333 Uiso 0.0101 1 1 d
Bi1_1-14 Bi 0.809524 0.190476 0.333333 Uiso 0.0101 1 1 d
Bi1_1-14 Bi 0.952381 0.190476 0.333333 Uiso 0.0101 1 1 d
Bi1_1-14 Bi 0.095238 0.333333 0.333333 Uiso 0.0101 1 1 d
Bi1_1-14 Bi 0.238095 0.333333 0.333333 Uiso 0.0101 1 1 d
Bi1_1-14 Bi 0.380952 0.333333 0.333333 Uiso 0.0101 1 1 d
Bi1_1-14 Bi 0.52381 0.333333 0.333333 Uiso 0.0101 1 1 d
Bi1_1-14 Bi 0.666667 0.333333 0.333333 Uiso 0.0101 1 1 d
Bi1_1-14 Bi 0.809524 0.333333 0.333333 Uiso 0.0101 1 1 d
Bi1_1-14 Bi 0.952381 0.333333 0.333333 Uiso 0.0101 1 1 d
Bi1_1-15 Bi 0.095238 0.47619 0.333333 Uiso 0.0101 1 1 d
Bi1_1-15 Bi 0.238095 0.47619 0.333333 Uiso 0.0101 1 1 d
Bi1_1-15 Bi 0.380952 0.47619 0.333333 Uiso 0.0101 1 1 d
Bi1_1-15 Bi 0.52381 0.47619 0.333333 Uiso 0.0101 1 1 d
Bi1_1-15 Bi 0.666667 0.47619 0.333333 Uiso 0.0101 1 1 d
Bi1_1-15 Bi 0.809524 0.47619 0.333333 Uiso 0.0101 1 1 d
Bi1_1-15 Bi 0.952381 0.47619 0.333333 Uiso 0.0101 1 1 d
Bi1_1-15 Bi 0.095238 0.619048 0.333333 Uiso 0.0101 1 1 d
Bi1_1-15 Bi 0.238095 0.619048 0.333333 Uiso 0.0101 1 1 d
Bi1_1-15 Bi 0.380952 0.619048 0.333333 Uiso 0.0101 1 1 d
Bi1_1-16 Bi 0.52381 0.619048 0.333333 Uiso 0.0101 1 1 d
Bi1_1-16 Bi 0.666667 0.619048 0.333333 Uiso 0.0101 1 1 d
Bi1_1-16 Bi 0.809524 0.619048 0.333333 Uiso 0.0101 1 1 d
Bi1_1-16 Bi 0.952381 0.619048 0.333333 Uiso 0.0101 1 1 d
Bi1_1-16 Bi 0.095238 0.761905 0.333333 Uiso 0.0101 1 1 d
Bi1_1-16 Bi 0.238095 0.761905 0.333333 Uiso 0.0101 1 1 d
Bi1_1-16 Bi 0.380952 0.761905 0.333333 Uiso 0.0101 1 1 d
Bi1_1-16 Bi 0.52381 0.761905 0.333333 Uiso 0.0101 1 1 d
Bi1_1-16 Bi 0.666667 0.761905 0.333333 Uiso 0.0101 1 1 d
Bi1_1-16 Bi 0.809524 0.761905 0.333333 Uiso 0.0101 1 1 d
Bi1_1-17 Bi 0.952381 0.761905 0.333333 Uiso 0.0101 1 1 d
Bi1_1-17 Bi 0.095238 0.904762 0.333333 Uiso 0.0101 1 1 d
Bi1_1-17 Bi 0.238095 0.904762 0.333333 Uiso 0.0101 1 1 d
Bi1_1-17 Bi 0.380952 0.904762 0.333333 Uiso 0.0101 1 1 d
Bi1_1-17 Bi 0.52381 0.904762 0.333333 Uiso 0.0101 1 1 d
Bi1_1-17 Bi 0.666667 0.904762 0.333333 Uiso 0.0101 1 1 d
Bi1_1-17 Bi 0.809524 0.904762 0.333333 Uiso 0.0101 1 1 d
Bi1_1-17 Bi 0.952381 0.904762 0.333333 Uiso 0.0101 1 1 d
Bi1_1-17 Bi 0.047619 0.095238 0.666667 Uiso 0.0101 1 1 d
Bi1_1-17 Bi 0.190476 0.095238 0.666667 Uiso 0.0101 1 1 d
Bi1_1-18 Bi 0.333333 0.095238 0.666667 Uiso 0.0101 1 1 d
Bi1_1-18 Bi 0.47619 0.095238 0.666667 Uiso 0.0101 1 1 d
Bi1_1-18 Bi 0.619048 0.095238 0.666667 Uiso 0.0101 1 1 d
Bi1_1-18 Bi 0.761905 0.095238 0.666667 Uiso 0.0101 1 1 d
Bi1_1-18 Bi 0.904762 0.095238 0.666667 Uiso 0.0101 1 1 d
Bi1_1-18 Bi 0.047619 0.238095 0.666667 Uiso 0.0101 1 1 d
Bi1_1-18 Bi 0.190476 0.238095 0.666667 Uiso 0.0101 1 1 d
Bi1_1-18 Bi 0.333333 0.238095 0.666667 Uiso 0.0101 1 1 d
Bi1_1-18 Bi 0.47619 0.238095 0.666667 Uiso 0.0101 1 1 d
Bi1_1-18 Bi 0.619048 0.238095 0.666667 Uiso 0.0101 1 1 d
Bi1_1-19 Bi 0.761905 0.238095 0.666667 Uiso 0.0101 1 1 d
Bi1_1-19 Bi 0.904762 0.238095 0.666667 Uiso 0.0101 1 1 d
Bi1_1-19 Bi 0.047619 0.380952 0.666667 Uiso 0.0101 1 1 d
Bi1_1-19 Bi 0.190476 0.380952 0.666667 Uiso 0.0101 1 1 d
Bi1_1-19 Bi 0.333333 0.380952 0.666667 Uiso 0.0101 1 1 d
Bi1_1-19 Bi 0.47619 0.380952 0.666667 Uiso 0.0101 1 1 d
Bi1_1-19 Bi 0.619048 0.380952 0.666667 Uiso 0.0101 1 1 d
Bi1_1-19 Bi 0.761905 0.380952 0.666667 Uiso 0.0101 1 1 d
Bi1_1-19 Bi 0.904762 0.380952 0.666667 Uiso 0.0101 1 1 d
Bi1_1-19 Bi 0.047619 0.52381 0.666667 Uiso 0.0101 1 1 d
Bi1_1-20 Bi 0.190476 0.52381 0.666667 Uiso 0.0101 1 1 d
Bi1_1-20 Bi 0.333333 0.52381 0.666667 Uiso 0.0101 1 1 d
Bi1_1-20 Bi 0.47619 0.52381 0.666667 Uiso 0.0101 1 1 d
Bi1_1-20 Bi 0.619048 0.52381 0.666667 Uiso 0.0101 1 1 d
Bi1_1-20 Bi 0.761905 0.52381 0.666667 Uiso 0.0101 1 1 d
Bi1_1-20 Bi 0.904762 0.52381 0.666667 Uiso 0.0101 1 1 d
Bi1_1-20 Bi 0.047619 0.666667 0.666667 Uiso 0.0101 1 1 d
Bi1_1-20 Bi 0.190476 0.666667 0.666667 Uiso 0.0101 1 1 d
Bi1_1-20 Bi 0.333333 0.666667 0.666667 Uiso 0.0101 1 1 d
Bi1_1-20 Bi 0.47619 0.666667 0.666667 Uiso 0.0101 1 1 d
Bi1_1-21 Bi 0.619048 0.666667 0.666667 Uiso 0.0101 1 1 d
Bi1_1-21 Bi 0.761905 0.666667 0.666667 Uiso 0.0101 1 1 d
Bi1_1-21 Bi 0.904762 0.666667 0.666667 Uiso 0.0101 1 1 d
Bi1_1-21 Bi 0.047619 0.809524 0.666667 Uiso 0.0101 1 1 d
Bi1_1-21 Bi 0.190476 0.809524 0.666667 Uiso 0.0101 1 1 d
Bi1_1-21 Bi 0.333333 0.809524 0.666667 Uiso 0.0101 1 1 d
Bi1_1-21 Bi 0.47619 0.809524 0.666667 Uiso 0.0101 1 1 d
Bi1_1-21 Bi 0.619048 0.809524 0.666667 Uiso 0.0101 1 1 d
Bi1_1-21 Bi 0.761905 0.809524 0.666667 Uiso 0.0101 1 1 d
Bi1_1-21 Bi 0.904762 0.809524 0.666667 Uiso 0.0101 1 1 d
Bi1_1-22 Bi 0.047619 0.952381 0.666667 Uiso 0.0101 1 1 d
Bi1_1-22 Bi 0.190476 0.952381 0.666667 Uiso 0.0101 1 1 d
Bi1_1-22 Bi 0.333333 0.952381 0.666667 Uiso 0.0101 1 1 d
Bi1_1-22 Bi 0.47619 0.952381 0.666667 Uiso 0.0101 1 1 d
Bi1_1-22 Bi 0.619048 0.952381 0.666667 Uiso 0.0101 1 1 d
Bi1_1-22 Bi 0.761905 0.952381 0.666667 Uiso 0.0101 1 1 d
Bi1_1-22 Bi 0.904762 0.952381 0.666667 Uiso 0.0101 1 1 d
Bi1_2-1 Bi 0 0 0.5 Uiso 0.0101 1 1 d
Bi1_2-2 Bi 0.142857 0 0.5 Uiso 0.0101 1 1 d
Bi1_2-3 Bi 0.285714 0 0.5 Uiso 0.0101 1 1 d
Bi1_2-4 Bi 0.428571 0 0.5 Uiso 0.0101 1 1 d
Bi1_2-5 Bi 0.571429 0 0.5 Uiso 0.0101 1 1 d
Bi1_2-6 Bi 0.714286 0 0.5 Uiso 0.0101 1 1 d
Bi1_2-7 Bi 0.857143 0 0.5 Uiso 0.0101 1 1 d
Bi1_2-9 Bi 0 0.142857 0.5 Uiso 0.0101 1 1 d
Bi1_2-10 Bi 0.142857 0.142857 0.5 Uiso 0.0101 1 1 d
Bi1_2-11 Bi 0.285714 0.142857 0.5 Uiso 0.0101 1 1 d
Bi1_2-12 Bi 0.428571 0.142857 0.5 Uiso 0.0101 1 1 d
Bi1_2-13 Bi 0.571429 0.142857 0.5 Uiso 0.0101 1 1 d
Bi1_2-14 Bi 0.714286 0.142857 0.5 Uiso 0.0101 1 1 d
Bi1_2-15 Bi 0.857143 0.142857 0.5 Uiso 0.0101 1 1 d
Bi1_2-17 Bi 0 0.285714 0.5 Uiso 0.0101 1 1 d
Bi1_2-18 Bi 0.142857 0.285714 0.5 Uiso 0.0101 1 1 d
Bi1_2-19 Bi 0.285714 0.285714 0.5 Uiso 0.0101 1 1 d
Bi1_2-20 Bi 0.428571 0.285714 0.5 Uiso 0.0101 1 1 d
Bi1_2-21 Bi 0.571429 0.285714 0.5 Uiso 0.0101 1 1 d
Bi1_2-22 Bi 0.714286 0.285714 0.5 Uiso 0.0101 1 1 d
Bi1_2-23 Bi 0.857143 0.285714 0.5 Uiso 0.0101 1 1 d
Bi1_2-25 Bi 0 0.428571 0.5 Uiso 0.0101 1 1 d
Bi1_2-26 Bi 0.142857 0.428571 0.5 Uiso 0.0101 1 1 d
Bi1_2-27 Bi 0.285714 0.428571 0.5 Uiso 0.0101 1 1 d
Bi1_2-28 Bi 0.428571 0.428571 0.5 Uiso 0.0101 1 1 d
Bi1_2-29 Bi 0.571429 0.428571 0.5 Uiso 0.0101 1 1 d
Bi1_2-30 Bi 0.714286 0.428571 0.5 Uiso 0.0101 1 1 d
Bi1_2-31 Bi 0.857143 0.428571 0.5 Uiso 0.0101 1 1 d
Bi1_2-33 Bi 0 0.571429 0.5 Uiso 0.0101 1 1 d
Bi1_2-34 Bi 0.142857 0.571429 0.5 Uiso 0.0101 1 1 d
Bi1_2-35 Bi 0.285714 0.571429 0.5 Uiso 0.0101 1 1 d
Bi1_2-36 Bi 0.428571 0.571429 0.5 Uiso 0.0101 1 1 d
Bi1_2-37 Bi 0.571429 0.571429 0.5 Uiso 0.0101 1 1 d
Bi1_2-38 Bi 0.714286 0.571429 0.5 Uiso 0.0101 1 1 d
Bi1_2-39 Bi 0.857143 0.571429 0.5 Uiso 0.0101 1 1 d
Bi1_2-41 Bi 0 0.714286 0.5 Uiso 0.0101 1 1 d
Bi1_2-42 Bi 0.142857 0.714286 0.5 Uiso 0.0101 1 1 d
Bi1_2-43 Bi 0.285714 0.714286 0.5 Uiso 0.0101 1 1 d
Bi1_2-44 Bi 0.428571 0.714286 0.5 Uiso 0.0101 1 1 d
Bi1_2-45 Bi 0.571429 0.714286 0.5 Uiso 0.0101 1 1 d
Bi1_2-46 Bi 0.714286 0.714286 0.5 Uiso 0.0101 1 1 d
Bi1_2-47 Bi 0.857143 0.714286 0.5 Uiso 0.0101 1 1 d
Bi1_2-49 Bi 0 0.857143 0.5 Uiso 0.0101 1 1 d
Bi1_2-50 Bi 0.142857 0.857143 0.5 Uiso 0.0101 1 1 d
Bi1_2-51 Bi 0.285714 0.857143 0.5 Uiso 0.0101 1 1 d
Bi1_2-52 Bi 0.428571 0.857143 0.5 Uiso 0.0101 1 1 d
Bi1_2-53 Bi 0.571429 0.857143 0.5 Uiso 0.0101 1 1 d
Bi1_2-54 Bi 0.714286 0.857143 0.5 Uiso 0.0101 1 1 d
Bi1_2-55 Bi 0.857143 0.857143 0.5 Uiso 0.0101 1 1 d
Bi1_2-65 Bi 0.095238 0.047619 0.833333 Uiso 0.0101 1 1 d
Bi1_2-66 Bi 0.238095 0.047619 0.833333 Uiso 0.0101 1 1 d
Bi1_2-67 Bi 0.380952 0.047619 0.833333 Uiso 0.0101 1 1 d
Bi1_2-68 Bi 0.52381 0.047619 0.833333 Uiso 0.0101 1 1 d
Bi1_2-69 Bi 0.666667 0.047619 0.833333 Uiso 0.0101 1 1 d
Bi1_2-70 Bi 0.809524 0.047619 0.833333 Uiso 0.0101 1 1 d
Bi1_2-71 Bi 0.952381 0.047619 0.833333 Uiso 0.0101 1 1 d
Bi1_2-72 Bi 0.095238 0.190476 0.833333 Uiso 0.0101 1 1 d
Bi1_2-73 Bi 0.238095 0.190476 0.833333 Uiso 0.0101 1 1 d
Bi1_2-74 Bi 0.380952 0.190476 0.833333 Uiso 0.0101 1 1 d
Bi1_2-75 Bi 0.52381 0.190476 0.833333 Uiso 0.0101 1 1 d
Bi1_2-76 Bi 0.666667 0.190476 0.833333 Uiso 0.0101 1 1 d
Bi1_2-77 Bi 0.809524 0.190476 0.833333 Uiso 0.0101 1 1 d
Bi1_2-78 Bi 0.952381 0.190476 0.833333 Uiso 0.0101 1 1 d
Bi1_2-79 Bi 0.095238 0.333333 0.833333 Uiso 0.0101 1 1 d
Bi1_2-80 Bi 0.238095 0.333333 0.833333 Uiso 0.0101 1 1 d
Bi1_2-81 Bi 0.380952 0.333333 0.833333 Uiso 0.0101 1 1 d
Bi1_2-82 Bi 0.52381 0.333333 0.833333 Uiso 0.0101 1 1 d
Bi1_2-83 Bi 0.666667 0.333333 0.833333 Uiso 0.0101 1 1 d
Bi1_2-84 Bi 0.809524 0.333333 0.833333 Uiso 0.0101 1 1 d
Bi1_2-85 Bi 0.952381 0.333333 0.833333 Uiso 0.0101 1 1 d
Bi1_2-86 Bi 0.095238 0.47619 0.833333 Uiso 0.0101 1 1 d
Bi1_2-87 Bi 0.238095 0.47619 0.833333 Uiso 0.0101 1 1 d
Bi1_2-88 Bi 0.380952 0.47619 0.833333 Uiso 0.0101 1 1 d
Bi1_2-89 Bi 0.52381 0.47619 0.833333 Uiso 0.0101 1 1 d
Bi1_2-90 Bi 0.666667 0.47619 0.833333 Uiso 0.0101 1 1 d
Bi1_2-91 Bi 0.809524 0.47619 0.833333 Uiso 0.0101 1 1 d
Bi1_2-92 Bi 0.952381 0.47619 0.833333 Uiso 0.0101 1 1 d
Bi1_2-93 Bi 0.095238 0.619048 0.833333 Uiso 0.0101 1 1 d
Bi1_2-94 Bi 0.238095 0.619048 0.833333 Uiso 0.0101 1 1 d
Bi1_2-95 Bi 0.380952 0.619048 0.833333 Uiso 0.0101 1 1 d
Bi1_2-96 Bi 0.52381 0.619048 0.833333 Uiso 0.0101 1 1 d
Bi1_2-97 Bi 0.666667 0.619048 0.833333 Uiso 0.0101 1 1 d
Bi1_2-98 Bi 0.809524 0.619048 0.833333 Uiso 0.0101 1 1 d
Bi1_2-99 Bi 0.952381 0.619048 0.833333 Uiso 0.0101 1 1 d
Bi1_2-10 Bi 0.095238 0.761905 0.833333 Uiso 0.0101 1 1 d
Bi1_2-10 Bi 0.238095 0.761905 0.833333 Uiso 0.0101 1 1 d
Bi1_2-10 Bi 0.380952 0.761905 0.833333 Uiso 0.0101 1 1 d
Bi1_2-10 Bi 0.52381 0.761905 0.833333 Uiso 0.0101 1 1 d
Bi1_2-10 Bi 0.666667 0.761905 0.833333 Uiso 0.0101 1 1 d
Bi1_2-10 Bi 0.809524 0.761905 0.833333 Uiso 0.0101 1 1 d
Bi1_2-10 Bi 0.952381 0.761905 0.833333 Uiso 0.0101 1 1 d
Bi1_2-10 Bi 0.095238 0.904762 0.833333 Uiso 0.0101 1 1 d
Bi1_2-10 Bi 0.238095 0.904762 0.833333 Uiso 0.0101 1 1 d
Bi1_2-10 Bi 0.380952 0.904762 0.833333 Uiso 0.0101 1 1 d
Bi1_2-11 Bi 0.52381 0.904762 0.833333 Uiso 0.0101 1 1 d
Bi1_2-11 Bi 0.666667 0.904762 0.833333 Uiso 0.0101 1 1 d
Bi1_2-11 Bi 0.809524 0.904762 0.833333 Uiso 0.0101 1 1 d
Bi1_2-11 Bi 0.952381 0.904762 0.833333 Uiso 0.0101 1 1 d
Bi1_2-11 Bi 0.047619 0.095238 0.166667 Uiso 0.0101 1 1 d
Bi1_2-11 Bi 0.190476 0.095238 0.166667 Uiso 0.0101 1 1 d
Bi1_2-11 Bi 0.333333 0.095238 0.166667 Uiso 0.0101 1 1 d
Bi1_2-11 Bi 0.47619 0.095238 0.166667 Uiso 0.0101 1 1 d
Bi1_2-11 Bi 0.619048 0.095238 0.166667 Uiso 0.0101 1 1 d
Bi1_2-11 Bi 0.761905 0.095238 0.166667 Uiso 0.0101 1 1 d
Bi1_2-12 Bi 0.904762 0.095238 0.166667 Uiso 0.0101 1 1 d
Bi1_2-12 Bi 0.047619 0.238095 0.166667 Uiso 0.0101 1 1 d
Bi1_2-12 Bi 0.190476 0.238095 0.166667 Uiso 0.0101 1 1 d
Bi1_2-12 Bi 0.333333 0.238095 0.166667 Uiso 0.0101 1 1 d
Bi1_2-12 Bi 0.47619 0.238095 0.166667 Uiso 0.0101 1 1 d
Bi1_2-12 Bi 0.619048 0.238095 0.166667 Uiso 0.0101 1 1 d
Bi1_2-12 Bi 0.761905 0.238095 0.166667 Uiso 0.0101 1 1 d
Bi1_2-12 Bi 0.904762 0.238095 0.166667 Uiso 0.0101 1 1 d
Bi1_2-12 Bi 0.047619 0.380952 0.166667 Uiso 0.0101 1 1 d
Bi1_2-12 Bi 0.190476 0.380952 0.166667 Uiso 0.0101 1 1 d
Bi1_2-13 Bi 0.333333 0.380952 0.166667 Uiso 0.0101 1 1 d
Bi1_2-13 Bi 0.47619 0.380952 0.166667 Uiso 0.0101 1 1 d
Bi1_2-13 Bi 0.619048 0.380952 0.166667 Uiso 0.0101 1 1 d
Bi1_2-13 Bi 0.761905 0.380952 0.166667 Uiso 0.0101 1 1 d
Bi1_2-13 Bi 0.904762 0.380952 0.166667 Uiso 0.0101 1 1 d
Bi1_2-13 Bi 0.047619 0.52381 0.166667 Uiso 0.0101 1 1 d
Bi1_2-13 Bi 0.190476 0.52381 0.166667 Uiso 0.0101 1 1 d
Bi1_2-13 Bi 0.333333 0.52381 0.166667 Uiso 0.0101 1 1 d
Bi1_2-13 Bi 0.47619 0.52381 0.166667 Uiso 0.0101 1 1 d
Bi1_2-13 Bi 0.619048 0.52381 0.166667 Uiso 0.0101 1 1 d
Bi1_2-14 Bi 0.761905 0.52381 0.166667 Uiso 0.0101 1 1 d
Bi1_2-14 Bi 0.904762 0.52381 0.166667 Uiso 0.0101 1 1 d
Bi1_2-14 Bi 0.047619 0.666667 0.166667 Uiso 0.0101 1 1 d
Bi1_2-14 Bi 0.190476 0.666667 0.166667 Uiso 0.0101 1 1 d
Bi1_2-14 Bi 0.333333 0.666667 0.166667 Uiso 0.0101 1 1 d
Bi1_2-14 Bi 0.47619 0.666667 0.166667 Uiso 0.0101 1 1 d
Bi1_2-14 Bi 0.619048 0.666667 0.166667 Uiso 0.0101 1 1 d
Bi1_2-14 Bi 0.761905 0.666667 0.166667 Uiso 0.0101 1 1 d
Bi1_2-14 Bi 0.904762 0.666667 0.166667 Uiso 0.0101 1 1 d
Bi1_2-14 Bi 0.047619 0.809524 0.166667 Uiso 0.0101 1 1 d
Bi1_2-15 Bi 0.190476 0.809524 0.166667 Uiso 0.0101 1 1 d
Bi1_2-15 Bi 0.333333 0.809524 0.166667 Uiso 0.0101 1 1 d
Bi1_2-15 Bi 0.47619 0.809524 0.166667 Uiso 0.0101 1 1 d
Bi1_2-15 Bi 0.619048 0.809524 0.166667 Uiso 0.0101 1 1 d
Bi1_2-15 Bi 0.761905 0.809524 0.166667 Uiso 0.0101 1 1 d
Bi1_2-15 Bi 0.904762 0.809524 0.166667 Uiso 0.0101 1 1 d
Bi1_2-15 Bi 0.047619 0.952381 0.166667 Uiso 0.0101 1 1 d
Bi1_2-15 Bi 0.190476 0.952381 0.166667 Uiso 0.0101 1 1 d
Bi1_2-15 Bi 0.333333 0.952381 0.166667 Uiso 0.0101 1 1 d
Bi1_2-15 Bi 0.47619 0.952381 0.166667 Uiso 0.0101 1 1 d
Bi1_2-16 Bi 0.619048 0.952381 0.166667 Uiso 0.0101 1 1 d
Bi1_2-16 Bi 0.761905 0.952381 0.166667 Uiso 0.0101 1 1 d
Bi1_2-16 Bi 0.904762 0.952381 0.166667 Uiso 0.0101 1 1 d
Bi2_1-1 Bi 0.095238 0.047619 0.96 Uiso 0.038 1 1 d
Bi2_1-2 Bi 0.238095 0.047619 0.96 Uiso 0.038 1 1 d
Bi2_1-3 Bi 0.380952 0.047619 0.96 Uiso 0.038 1 1 d
Bi2_1-4 Bi 0.52381 0.047619 0.96 Uiso 0.038 1 1 d
Bi2_1-5 Bi 0.666667 0.047619 0.96 Uiso 0.038 1 1 d
Bi2_1-6 Bi 0.809524 0.047619 0.96 Uiso 0.038 1 1 d
Bi2_1-7 Bi 0.952381 0.047619 0.96 Uiso 0.038 1 1 d
Bi2_1-8 Bi 0.095238 0.190476 0.96 Uiso 0.038 1 1 d
Bi2_1-9 Bi 0.238095 0.190476 0.96 Uiso 0.038 1 1 d
Bi2_1-10 Bi 0.380952 0.190476 0.96 Uiso 0.038 1 1 d
Bi2_1-11 Bi 0.52381 0.190476 0.96 Uiso 0.038 1 1 d
Bi2_1-12 Bi 0.666667 0.190476 0.96 Uiso 0.038 1 1 d
Bi2_1-13 Bi 0.809524 0.190476 0.96 Uiso 0.038 1 1 d
Bi2_1-14 Bi 0.952381 0.190476 0.96 Uiso 0.038 1 1 d
Bi2_1-15 Bi 0.095238 0.333333 0.96 Uiso 0.038 1 1 d
Bi2_1-16 Bi 0.238095 0.333333 0.96 Uiso 0.038 1 1 d
Bi2_1-17 Bi 0.380952 0.333333 0.96 Uiso 0.038 1 1 d
Bi2_1-18 Bi 0.52381 0.333333 0.96 Uiso 0.038 1 1 d
Bi2_1-19 Bi 0.666667 0.333333 0.96 Uiso 0.038 1 1 d
Bi2_1-20 Bi 0.809524 0.333333 0.96 Uiso 0.038 1 1 d
Bi2_1-21 Bi 0.952381 0.333333 0.96 Uiso 0.038 1 1 d
Bi2_1-22 Bi 0.095238 0.47619 0.96 Uiso 0.038 1 1 d
Bi2_1-23 Bi 0.238095 0.47619 0.96 Uiso 0.038 1 1 d
Bi2_1-24 Bi 0.380952 0.47619 0.96 Uiso 0.038 1 1 d
Bi2_1-25 Bi 0.52381 0.47619 0.96 Uiso 0.038 1 1 d
Bi2_1-26 Bi 0.666667 0.47619 0.96 Uiso 0.038 1 1 d
Bi2_1-27 Bi 0.809524 0.47619 0.96 Uiso 0.038 1 1 d
Bi2_1-28 Bi 0.952381 0.47619 0.96 Uiso 0.038 1 1 d
Bi2_1-29 Bi 0.095238 0.619048 0.96 Uiso 0.038 1 1 d
Bi2_1-30 Bi 0.238095 0.619048 0.96 Uiso 0.038 1 1 d
Bi2_1-31 Bi 0.380952 0.619048 0.96 Uiso 0.038 1 1 d
Bi2_1-32 Bi 0.52381 0.619048 0.96 Uiso 0.038 1 1 d
Bi2_1-33 Bi 0.666667 0.619048 0.96 Uiso 0.038 1 1 d
Bi2_1-34 Bi 0.809524 0.619048 0.96 Uiso 0.038 1 1 d
Bi2_1-35 Bi 0.952381 0.619048 0.96 Uiso 0.038 1 1 d
Bi2_1-36 Bi 0.095238 0.761905 0.96 Uiso 0.038 1 1 d
Bi2_1-37 Bi 0.238095 0.761905 0.96 Uiso 0.038 1 1 d
Bi2_1-38 Bi 0.380952 0.761905 0.96 Uiso 0.038 1 1 d
Bi2_1-39 Bi 0.52381 0.761905 0.96 Uiso 0.038 1 1 d
Bi2_1-40 Bi 0.666667 0.761905 0.96 Uiso 0.038 1 1 d
Bi2_1-41 Bi 0.809524 0.761905 0.96 Uiso 0.038 1 1 d
Bi2_1-42 Bi 0.952381 0.761905 0.96 Uiso 0.038 1 1 d
Bi2_1-43 Bi 0.095238 0.904762 0.96 Uiso 0.038 1 1 d
Bi2_1-44 Bi 0.238095 0.904762 0.96 Uiso 0.038 1 1 d
Bi2_1-45 Bi 0.380952 0.904762 0.96 Uiso 0.038 1 1 d
Bi2_1-46 Bi 0.52381 0.904762 0.96 Uiso 0.038 1 1 d
Bi2_1-47 Bi 0.666667 0.904762 0.96 Uiso 0.038 1 1 d
Bi2_1-48 Bi 0.809524 0.904762 0.96 Uiso 0.038 1 1 d
Bi2_1-49 Bi 0.952381 0.904762 0.96 Uiso 0.038 1 1 d
Bi2_1-50 Bi 0.047619 0.095238 0.293333 Uiso 0.038 1 1 d
Bi2_1-51 Bi 0.190476 0.095238 0.293333 Uiso 0.038 1 1 d
Bi2_1-52 Bi 0.333333 0.095238 0.293333 Uiso 0.038 1 1 d
Bi2_1-53 Bi 0.47619 0.095238 0.293333 Uiso 0.038 1 1 d
Bi2_1-54 Bi 0.619048 0.095238 0.293333 Uiso 0.038 1 1 d
Bi2_1-55 Bi 0.761905 0.095238 0.293333 Uiso 0.038 1 1 d
Bi2_1-56 Bi 0.904762 0.095238 0.293333 Uiso 0.038 1 1 d
Bi2_1-57 Bi 0.047619 0.238095 0.293333 Uiso 0.038 1 1 d
Bi2_1-58 Bi 0.190476 0.238095 0.293333 Uiso 0.038 1 1 d
Bi2_1-59 Bi 0.333333 0.238095 0.293333 Uiso 0.038 1 1 d
Bi2_1-60 Bi 0.47619 0.238095 0.293333 Uiso 0.038 1 1 d
Bi2_1-61 Bi 0.619048 0.238095 0.293333 Uiso 0.038 1 1 d
Bi2_1-62 Bi 0.761905 0.238095 0.293333 Uiso 0.038 1 1 d
Bi2_1-63 Bi 0.904762 0.238095 0.293333 Uiso 0.038 1 1 d
Bi2_1-64 Bi 0.047619 0.380952 0.293333 Uiso 0.038 1 1 d
Bi2_1-65 Bi 0.190476 0.380952 0.293333 Uiso 0.038 1 1 d
Bi2_1-66 Bi 0.333333 0.380952 0.293333 Uiso 0.038 1 1 d
Bi2_1-67 Bi 0.47619 0.380952 0.293333 Uiso 0.038 1 1 d
Bi2_1-68 Bi 0.619048 0.380952 0.293333 Uiso 0.038 1 1 d
Bi2_1-69 Bi 0.761905 0.380952 0.293333 Uiso 0.038 1 1 d
Bi2_1-70 Bi 0.904762 0.380952 0.293333 Uiso 0.038 1 1 d
Bi2_1-71 Bi 0.047619 0.52381 0.293333 Uiso 0.038 1 1 d
Bi2_1-72 Bi 0.190476 0.52381 0.293333 Uiso 0.038 1 1 d
Bi2_1-73 Bi 0.333333 0.52381 0.293333 Uiso 0.038 1 1 d
Bi2_1-74 Bi 0.47619 0.52381 0.293333 Uiso 0.038 1 1 d
Bi2_1-75 Bi 0.619048 0.52381 0.293333 Uiso 0.038 1 1 d
Bi2_1-76 Bi 0.761905 0.52381 0.293333 Uiso 0.038 1 1 d
Bi2_1-77 Bi 0.904762 0.52381 0.293333 Uiso 0.038 1 1 d
Bi2_1-78 Bi 0.047619 0.666667 0.293333 Uiso 0.038 1 1 d
Bi2_1-79 Bi 0.190476 0.666667 0.293333 Uiso 0.038 1 1 d
Bi2_1-80 Bi 0.333333 0.666667 0.293333 Uiso 0.038 1 1 d
Bi2_1-81 Bi 0.47619 0.666667 0.293333 Uiso 0.038 1 1 d
Bi2_1-82 Bi 0.619048 0.666667 0.293333 Uiso 0.038 1 1 d
Bi2_1-83 Bi 0.761905 0.666667 0.293333 Uiso 0.038 1 1 d
Bi2_1-84 Bi 0.904762 0.666667 0.293333 Uiso 0.038 1 1 d
Bi2_1-85 Bi 0.047619 0.809524 0.293333 Uiso 0.038 1 1 d
Bi2_1-86 Bi 0.190476 0.809524 0.293333 Uiso 0.038 1 1 d
Bi2_1-87 Bi 0.333333 0.809524 0.293333 Uiso 0.038 1 1 d
Bi2_1-88 Bi 0.47619 0.809524 0.293333 Uiso 0.038 1 1 d
Bi2_1-89 Bi 0.619048 0.809524 0.293333 Uiso 0.038 1 1 d
Bi2_1-90 Bi 0.761905 0.809524 0.293333 Uiso 0.038 1 1 d
Bi2_1-91 Bi 0.904762 0.809524 0.293333 Uiso 0.038 1 1 d
Bi2_1-92 Bi 0.047619 0.952381 0.293333 Uiso 0.038 1 1 d
Bi2_1-93 Bi 0.190476 0.952381 0.293333 Uiso 0.038 1 1 d
Bi2_1-94 Bi 0.333333 0.952381 0.293333 Uiso 0.038 1 1 d
Bi2_1-95 Bi 0.47619 0.952381 0.293333 Uiso 0.038 1 1 d
Bi2_1-96 Bi 0.619048 0.952381 0.293333 Uiso 0.038 1 1 d
Bi2_1-97 Bi 0.761905 0.952381 0.293333 Uiso 0.038 1 1 d
Bi2_1-98 Bi 0.904762 0.952381 0.293333 Uiso 0.038 1 1 d
Bi2_1-99 Bi 0 0 0.626667 Uiso 0.038 1 1 d
Bi2_1-10 Bi 0.142857 0 0.626667 Uiso 0.038 1 1 d
Bi2_1-10 Bi 0.285714 0 0.626667 Uiso 0.038 1 1 d
Bi2_1-10 Bi 0.428571 0 0.626667 Uiso 0.038 1 1 d
Bi2_1-10 Bi 0.571429 0 0.626667 Uiso 0.038 1 1 d
Bi2_1-10 Bi 0.714286 0 0.626667 Uiso 0.038 1 1 d
Bi2_1-10 Bi 0.857143 0 0.626667 Uiso 0.038 1 1 d
Bi2_1-10 Bi 0 0.142857 0.626667 Uiso 0.038 1 1 d
Bi2_1-10 Bi 0.142857 0.142857 0.626667 Uiso 0.038 1 1 d
Bi2_1-10 Bi 0.285714 0.142857 0.626667 Uiso 0.038 1 1 d
Bi2_1-11 Bi 0.428571 0.142857 0.626667 Uiso 0.038 1 1 d
Bi2_1-11 Bi 0.571429 0.142857 0.626667 Uiso 0.038 1 1 d
Bi2_1-11 Bi 0.714286 0.142857 0.626667 Uiso 0.038 1 1 d
Bi2_1-11 Bi 0.857143 0.142857 0.626667 Uiso 0.038 1 1 d
Bi2_1-11 Bi 0 0.285714 0.626667 Uiso 0.038 1 1 d
Bi2_1-11 Bi 0.142857 0.285714 0.626667 Uiso 0.038 1 1 d
Bi2_1-11 Bi 0.285714 0.285714 0.626667 Uiso 0.038 1 1 d
Bi2_1-11 Bi 0.428571 0.285714 0.626667 Uiso 0.038 1 1 d
Bi2_1-11 Bi 0.571429 0.285714 0.626667 Uiso 0.038 1 1 d
Bi2_1-12 Bi 0.714286 0.285714 0.626667 Uiso 0.038 1 1 d
Bi2_1-12 Bi 0.857143 0.285714 0.626667 Uiso 0.038 1 1 d
Bi2_1-12 Bi 0 0.428571 0.626667 Uiso 0.038 1 1 d
Bi2_1-12 Bi 0.142857 0.428571 0.626667 Uiso 0.038 1 1 d
Bi2_1-12 Bi 0.285714 0.428571 0.626667 Uiso 0.038 1 1 d
Bi2_1-12 Bi 0.428571 0.428571 0.626667 Uiso 0.038 1 1 d
Bi2_1-12 Bi 0.571429 0.428571 0.626667 Uiso 0.038 1 1 d
Bi2_1-12 Bi 0.714286 0.428571 0.626667 Uiso 0.038 1 1 d
Bi2_1-12 Bi 0.857143 0.428571 0.626667 Uiso 0.038 1 1 d
Bi2_1-13 Bi 0 0.571429 0.626667 Uiso 0.038 1 1 d
Bi2_1-13 Bi 0.142857 0.571429 0.626667 Uiso 0.038 1 1 d
Bi2_1-13 Bi 0.285714 0.571429 0.626667 Uiso 0.038 1 1 d
Bi2_1-13 Bi 0.428571 0.571429 0.626667 Uiso 0.038 1 1 d
Bi2_1-13 Bi 0.571429 0.571429 0.626667 Uiso 0.038 1 1 d
Bi2_1-13 Bi 0.714286 0.571429 0.626667 Uiso 0.038 1 1 d
Bi2_1-13 Bi 0.857143 0.571429 0.626667 Uiso 0.038 1 1 d
Bi2_1-13 Bi 0 0.714286 0.626667 Uiso 0.038 1 1 d
Bi2_1-14 Bi 0.142857 0.714286 0.626667 Uiso 0.038 1 1 d
Bi2_1-14 Bi 0.285714 0.714286 0.626667 Uiso 0.038 1 1 d
Bi2_1-14 Bi 0.428571 0.714286 0.626667 Uiso 0.038 1 1 d
Bi2_1-14 Bi 0.571429 0.714286 0.626667 Uiso 0.038 1 1 d
Bi2_1-14 Bi 0.714286 0.714286 0.626667 Uiso 0.038 1 1 d
Bi2_1-14 Bi 0.857143 0.714286 0.626667 Uiso 0.038 1 1 d
Bi2_1-14 Bi 0 0.857143 0.626667 Uiso 0.038 1 1 d
Bi2_1-14 Bi 0.142857 0.857143 0.626667 Uiso 0.038 1 1 d
Bi2_1-14 Bi 0.285714 0.857143 0.626667 Uiso 0.038 1 1 d
Bi2_1-15 Bi 0.428571 0.857143 0.626667 Uiso 0.038 1 1 d
Bi2_1-15 Bi 0.571429 0.857143 0.626667 Uiso 0.038 1 1 d
Bi2_1-15 Bi 0.714286 0.857143 0.626667 Uiso 0.038 1 1 d
Bi2_1-15 Bi 0.857143 0.857143 0.626667 Uiso 0.038 1 1 d
Bi2_2-1 Bi 0.095238 0.047619 0.46 Uiso 0.038 1 1 d
Bi2_2-2 Bi 0.238095 0.047619 0.46 Uiso 0.038 1 1 d
Bi2_2-3 Bi 0.380952 0.047619 0.46 Uiso 0.038 1 1 d
Bi2_2-4 Bi 0.52381 0.047619 0.46 Uiso 0.038 1 1 d
Bi2_2-5 Bi 0.666667 0.047619 0.46 Uiso 0.038 1 1 d
Bi2_2-6 Bi 0.809524 0.047619 0.46 Uiso 0.038 1 1 d
Bi2_2-7 Bi 0.952381 0.047619 0.46 Uiso 0.038 1 1 d
Bi2_2-8 Bi 0.095238 0.190476 0.46 Uiso 0.038 1 1 d
Bi2_2-9 Bi 0.238095 0.190476 0.46 Uiso 0.038 1 1 d
Bi2_2-10 Bi 0.380952 0.190476 0.46 Uiso 0.038 1 1 d
Bi2_2-11 Bi 0.52381 0.190476 0.46 Uiso 0.038 1 1 d
Bi2_2-12 Bi 0.666667 0.190476 0.46 Uiso 0.038 1 1 d
Bi2_2-13 Bi 0.809524 0.190476 0.46 Uiso 0.038 1 1 d
Bi2_2-14 Bi 0.952381 0.190476 0.46 Uiso 0.038 1 1 d
Bi2_2-15 Bi 0.095238 0.333333 0.46 Uiso 0.038 1 1 d
Bi2_2-16 Bi 0.238095 0.333333 0.46 Uiso 0.038 1 1 d
Bi2_2-17 Bi 0.380952 0.333333 0.46 Uiso 0.038 1 1 d
Bi2_2-18 Bi 0.52381 0.333333 0.46 Uiso 0.038 1 1 d
Bi2_2-19 Bi 0.666667 0.333333 0.46 Uiso 0.038 1 1 d
Bi2_2-20 Bi 0.809524 0.333333 0.46 Uiso 0.038 1 1 d
Bi2_2-21 Bi 0.952381 0.333333 0.46 Uiso 0.038 1 1 d
Bi2_2-22 Bi 0.095238 0.47619 0.46 Uiso 0.038 1 1 d
Bi2_2-23 Bi 0.238095 0.47619 0.46 Uiso 0.038 1 1 d
Bi2_2-24 Bi 0.380952 0.47619 0.46 Uiso 0.038 1 1 d
Bi2_2-25 Bi 0.52381 0.47619 0.46 Uiso 0.038 1 1 d
Bi2_2-26 Bi 0.666667 0.47619 0.46 Uiso 0.038 1 1 d
Bi2_2-27 Bi 0.809524 0.47619 0.46 Uiso 0.038 1 1 d
Bi2_2-28 Bi 0.952381 0.47619 0.46 Uiso 0.038 1 1 d
Bi2_2-29 Bi 0.095238 0.619048 0.46 Uiso 0.038 1 1 d
Bi2_2-30 Bi 0.238095 0.619048 0.46 Uiso 0.038 1 1 d
Bi2_2-31 Bi 0.380952 0.619048 0.46 Uiso 0.038 1 1 d
Bi2_2-32 Bi 0.52381 0.619048 0.46 Uiso 0.038 1 1 d
Bi2_2-33 Bi 0.666667 0.619048 0.46 Uiso 0.038 1 1 d
Bi2_2-34 Bi 0.809524 0.619048 0.46 Uiso 0.038 1 1 d
Bi2_2-35 Bi 0.952381 0.619048 0.46 Uiso 0.038 1 1 d
Bi2_2-36 Bi 0.095238 0.761905 0.46 Uiso 0.038 1 1 d
Bi2_2-37 Bi 0.238095 0.761905 0.46 Uiso 0.038 1 1 d
Bi2_2-38 Bi 0.380952 0.761905 0.46 Uiso 0.038 1 1 d
Bi2_2-39 Bi 0.52381 0.761905 0.46 Uiso 0.038 1 1 d
Bi2_2-40 Bi 0.666667 0.761905 0.46 Uiso 0.038 1 1 d
Bi2_2-41 Bi 0.809524 0.761905 0.46 Uiso 0.038 1 1 d
Bi2_2-42 Bi 0.952381 0.761905 0.46 Uiso 0.038 1 1 d
Bi2_2-43 Bi 0.095238 0.904762 0.46 Uiso 0.038 1 1 d
Bi2_2-44 Bi 0.238095 0.904762 0.46 Uiso 0.038 1 1 d
Bi2_2-45 Bi 0.380952 0.904762 0.46 Uiso 0.038 1 1 d
Bi2_2-46 Bi 0.52381 0.904762 0.46 Uiso 0.038 1 1 d
Bi2_2-47 Bi 0.666667 0.904762 0.46 Uiso 0.038 1 1 d
Bi2_2-48 Bi 0.809524 0.904762 0.46 Uiso 0.038 1 1 d
Bi2_2-49 Bi 0.952381 0.904762 0.46 Uiso 0.038 1 1 d
Bi2_2-50 Bi 0.047619 0.095238 0.793333 Uiso 0.038 1 1 d
Bi2_2-51 Bi 0.190476 0.095238 0.793333 Uiso 0.038 1 1 d
Bi2_2-52 Bi 0.333333 0.095238 0.793333 Uiso 0.038 1 1 d
Bi2_2-53 Bi 0.47619 0.095238 0.793333 Uiso 0.038 1 1 d
Bi2_2-54 Bi 0.619048 0.095238 0.793333 Uiso 0.038 1 1 d
Bi2_2-55 Bi 0.761905 0.095238 0.793333 Uiso 0.038 1 1 d
Bi2_2-56 Bi 0.904762 0.095238 0.793333 Uiso 0.038 1 1 d
Bi2_2-57 Bi 0.047619 0.238095 0.793333 Uiso 0.038 1 1 d
Bi2_2-58 Bi 0.190476 0.238095 0.793333 Uiso 0.038 1 1 d
Bi2_2-59 Bi 0.333333 0.238095 0.793333 Uiso 0.038 1 1 d
Bi2_2-60 Bi 0.47619 0.238095 0.793333 Uiso 0.038 1 1 d
Bi2_2-61 Bi 0.619048 0.238095 0.793333 Uiso 0.038 1 1 d
Bi2_2-62 Bi 0.761905 0.238095 0.793333 Uiso 0.038 1 1 d
Bi2_2-63 Bi 0.904762 0.238095 0.793333 Uiso 0.038 1 1 d
Bi2_2-64 Bi 0.047619 0.380952 0.793333 Uiso 0.038 1 1 d
Bi2_2-65 Bi 0.190476 0.380952 0.793333 Uiso 0.038 1 1 d
Bi2_2-66 Bi 0.333333 0.380952 0.793333 Uiso 0.038 1 1 d
Bi2_2-67 Bi 0.47619 0.380952 0.793333 Uiso 0.038 1 1 d
Bi2_2-68 Bi 0.619048 0.380952 0.793333 Uiso 0.038 1 1 d
Bi2_2-69 Bi 0.761905 0.380952 0.793333 Uiso 0.038 1 1 d
Bi2_2-70 Bi 0.904762 0.380952 0.793333 Uiso 0.038 1 1 d
Bi2_2-71 Bi 0.047619 0.52381 0.793333 Uiso 0.038 1 1 d
Bi2_2-72 Bi 0.190476 0.52381 0.793333 Uiso 0.038 1 1 d
Bi2_2-73 Bi 0.333333 0.52381 0.793333 Uiso 0.038 1 1 d
Bi2_2-74 Bi 0.47619 0.52381 0.793333 Uiso 0.038 1 1 d
Bi2_2-75 Bi 0.619048 0.52381 0.793333 Uiso 0.038 1 1 d
Bi2_2-76 Bi 0.761905 0.52381 0.793333 Uiso 0.038 1 1 d
Bi2_2-77 Bi 0.904762 0.52381 0.793333 Uiso 0.038 1 1 d
Bi2_2-78 Bi 0.047619 0.666667 0.793333 Uiso 0.038 1 1 d
Bi2_2-79 Bi 0.190476 0.666667 0.793333 Uiso 0.038 1 1 d
Bi2_2-80 Bi 0.333333 0.666667 0.793333 Uiso 0.038 1 1 d
Bi2_2-81 Bi 0.47619 0.666667 0.793333 Uiso 0.038 1 1 d
Bi2_2-82 Bi 0.619048 0.666667 0.793333 Uiso 0.038 1 1 d
Bi2_2-83 Bi 0.761905 0.666667 0.793333 Uiso 0.038 1 1 d
Bi2_2-84 Bi 0.904762 0.666667 0.793333 Uiso 0.038 1 1 d
Bi2_2-85 Bi 0.047619 0.809524 0.793333 Uiso 0.038 1 1 d
Bi2_2-86 Bi 0.190476 0.809524 0.793333 Uiso 0.038 1 1 d
Bi2_2-87 Bi 0.333333 0.809524 0.793333 Uiso 0.038 1 1 d
Bi2_2-88 Bi 0.47619 0.809524 0.793333 Uiso 0.038 1 1 d
Bi2_2-89 Bi 0.619048 0.809524 0.793333 Uiso 0.038 1 1 d
Bi2_2-90 Bi 0.761905 0.809524 0.793333 Uiso 0.038 1 1 d
Bi2_2-91 Bi 0.904762 0.809524 0.793333 Uiso 0.038 1 1 d
Bi2_2-92 Bi 0.047619 0.952381 0.793333 Uiso 0.038 1 1 d
Bi2_2-93 Bi 0.190476 0.952381 0.793333 Uiso 0.038 1 1 d
Bi2_2-94 Bi 0.333333 0.952381 0.793333 Uiso 0.038 1 1 d
Bi2_2-95 Bi 0.47619 0.952381 0.793333 Uiso 0.038 1 1 d
Bi2_2-96 Bi 0.619048 0.952381 0.793333 Uiso 0.038 1 1 d
Bi2_2-97 Bi 0.761905 0.952381 0.793333 Uiso 0.038 1 1 d
Bi2_2-98 Bi 0.904762 0.952381 0.793333 Uiso 0.038 1 1 d
Bi2_2-99 Bi 0 0 0.126667 Uiso 0.038 1 1 d
Bi2_2-10 Bi 0.142857 0 0.126667 Uiso 0.038 1 1 d
Bi2_2-10 Bi 0.285714 0 0.126667 Uiso 0.038 1 1 d
Bi2_2-10 Bi 0.428571 0 0.126667 Uiso 0.038 1 1 d
Bi2_2-10 Bi 0.571429 0 0.126667 Uiso 0.038 1 1 d
Bi2_2-10 Bi 0.714286 0 0.126667 Uiso 0.038 1 1 d
Bi2_2-10 Bi 0.857143 0 0.126667 Uiso 0.038 1 1 d
Bi2_2-10 Bi 0 0.142857 0.126667 Uiso 0.038 1 1 d
Bi2_2-10 Bi 0.142857 0.142857 0.126667 Uiso 0.038 1 1 d
Bi2_2-10 Bi 0.285714 0.142857 0.126667 Uiso 0.038 1 1 d
Bi2_2-11 Bi 0.428571 0.142857 0.126667 Uiso 0.038 1 1 d
Bi2_2-11 Bi 0.571429 0.142857 0.126667 Uiso 0.038 1 1 d
Bi2_2-11 Bi 0.714286 0.142857 0.126667 Uiso 0.038 1 1 d
Bi2_2-11 Bi 0.857143 0.142857 0.126667 Uiso 0.038 1 1 d
Bi2_2-11 Bi 0 0.285714 0.126667 Uiso 0.038 1 1 d
Bi2_2-11 Bi 0.142857 0.285714 0.126667 Uiso 0.038 1 1 d
Bi2_2-11 Bi 0.285714 0.285714 0.126667 Uiso 0.038 1 1 d
Bi2_2-11 Bi 0.428571 0.285714 0.126667 Uiso 0.038 1 1 d
Bi2_2-11 Bi 0.571429 0.285714 0.126667 Uiso 0.038 1 1 d
Bi2_2-12 Bi 0.714286 0.285714 0.126667 Uiso 0.038 1 1 d
Bi2_2-12 Bi 0.857143 0.285714 0.126667 Uiso 0.038 1 1 d
Bi2_2-12 Bi 0 0.428571 0.126667 Uiso 0.038 1 1 d
Bi2_2-12 Bi 0.142857 0.428571 0.126667 Uiso 0.038 1 1 d
Bi2_2-12 Bi 0.285714 0.428571 0.126667 Uiso 0.038 1 1 d
Bi2_2-12 Bi 0.428571 0.428571 0.126667 Uiso 0.038 1 1 d
Bi2_2-12 Bi 0.571429 0.428571 0.126667 Uiso 0.038 1 1 d
Bi2_2-12 Bi 0.714286 0.428571 0.126667 Uiso 0.038 1 1 d
Bi2_2-12 Bi 0.857143 0.428571 0.126667 Uiso 0.038 1 1 d
Bi2_2-13 Bi 0 0.571429 0.126667 Uiso 0.038 1 1 d
Bi2_2-13 Bi 0.142857 0.571429 0.126667 Uiso 0.038 1 1 d
Bi2_2-13 Bi 0.285714 0.571429 0.126667 Uiso 0.038 1 1 d
Bi2_2-13 Bi 0.428571 0.571429 0.126667 Uiso 0.038 1 1 d
Bi2_2-13 Bi 0.571429 0.571429 0.126667 Uiso 0.038 1 1 d
Bi2_2-13 Bi 0.714286 0.571429 0.126667 Uiso 0.038 1 1 d
Bi2_2-13 Bi 0.857143 0.571429 0.126667 Uiso 0.038 1 1 d
Bi2_2-13 Bi 0 0.714286 0.126667 Uiso 0.038 1 1 d
Bi2_2-14 Bi 0.142857 0.714286 0.126667 Uiso 0.038 1 1 d
Bi2_2-14 Bi 0.285714 0.714286 0.126667 Uiso 0.038 1 1 d
Bi2_2-14 Bi 0.428571 0.714286 0.126667 Uiso 0.038 1 1 d
Bi2_2-14 Bi 0.571429 0.714286 0.126667 Uiso 0.038 1 1 d
Bi2_2-14 Bi 0.714286 0.714286 0.126667 Uiso 0.038 1 1 d
Bi2_2-14 Bi 0.857143 0.714286 0.126667 Uiso 0.038 1 1 d
Bi2_2-14 Bi 0 0.857143 0.126667 Uiso 0.038 1 1 d
Bi2_2-14 Bi 0.142857 0.857143 0.126667 Uiso 0.038 1 1 d
Bi2_2-14 Bi 0.285714 0.857143 0.126667 Uiso 0.038 1 1 d
Bi2_2-15 Bi 0.428571 0.857143 0.126667 Uiso 0.038 1 1 d
Bi2_2-15 Bi 0.571429 0.857143 0.126667 Uiso 0.038 1 1 d
Bi2_2-15 Bi 0.714286 0.857143 0.126667 Uiso 0.038 1 1 d
Bi2_2-15 Bi 0.857143 0.857143 0.126667 Uiso 0.038 1 1 d
Bi3_1-1 Bi 0.047619 0.095238 0.04 Uiso 0.038 1 1 d
Bi3_1-2 Bi 0.190476 0.095238 0.04 Uiso 0.038 1 1 d
Bi3_1-3 Bi 0.333333 0.095238 0.04 Uiso 0.038 1 1 d
Bi3_1-4 Bi 0.47619 0.095238 0.04 Uiso 0.038 1 1 d
Bi3_1-5 Bi 0.619048 0.095238 0.04 Uiso 0.038 1 1 d
Bi3_1-6 Bi 0.761905 0.095238 0.04 Uiso 0.038 1 1 d
Bi3_1-7 Bi 0.904762 0.095238 0.04 Uiso 0.038 1 1 d
Bi3_1-8 Bi 0.047619 0.238095 0.04 Uiso 0.038 1 1 d
Bi3_1-9 Bi 0.190476 0.238095 0.04 Uiso 0.038 1 1 d
Bi3_1-10 Bi 0.333333 0.238095 0.04 Uiso 0.038 1 1 d
Bi3_1-11 Bi 0.47619 0.238095 0.04 Uiso 0.038 1 1 d
Bi3_1-12 Bi 0.619048 0.238095 0.04 Uiso 0.038 1 1 d
Bi3_1-13 Bi 0.761905 0.238095 0.04 Uiso 0.038 1 1 d
Bi3_1-14 Bi 0.904762 0.238095 0.04 Uiso 0.038 1 1 d
Bi3_1-15 Bi 0.047619 0.380952 0.04 Uiso 0.038 1 1 d
Bi3_1-16 Bi 0.190476 0.380952 0.04 Uiso 0.038 1 1 d
Bi3_1-17 Bi 0.333333 0.380952 0.04 Uiso 0.038 1 1 d
Bi3_1-18 Bi 0.47619 0.380952 0.04 Uiso 0.038 1 1 d
Bi3_1-19 Bi 0.619048 0.380952 0.04 Uiso 0.038 1 1 d
Bi3_1-20 Bi 0.761905 0.380952 0.04 Uiso 0.038 1 1 d
Bi3_1-21 Bi 0.904762 0.380952 0.04 Uiso 0.038 1 1 d
Bi3_1-22 Bi 0.047619 0.52381 0.04 Uiso 0.038 1 1 d
Bi3_1-23 Bi 0.190476 0.52381 0.04 Uiso 0.038 1 1 d
Bi3_1-24 Bi 0.333333 0.52381 0.04 Uiso 0.038 1 1 d
Bi3_1-25 Bi 0.47619 0.52381 0.04 Uiso 0.038 1 1 d
Bi3_1-26 Bi 0.619048 0.52381 0.04 Uiso 0.038 1 1 d
Bi3_1-27 Bi 0.761905 0.52381 0.04 Uiso 0.038 1 1 d
Bi3_1-28 Bi 0.904762 0.52381 0.04 Uiso 0.038 1 1 d
Bi3_1-29 Bi 0.047619 0.666667 0.04 Uiso 0.038 1 1 d
Bi3_1-30 Bi 0.190476 0.666667 0.04 Uiso 0.038 1 1 d
Bi3_1-31 Bi 0.333333 0.666667 0.04 Uiso 0.038 1 1 d
Bi3_1-32 Bi 0.47619 0.666667 0.04 Uiso 0.038 1 1 d
Bi3_1-33 Bi 0.619048 0.666667 0.04 Uiso 0.038 1 1 d
Bi3_1-34 Bi 0.761905 0.666667 0.04 Uiso 0.038 1 1 d
Bi3_1-35 Bi 0.904762 0.666667 0.04 Uiso 0.038 1 1 d
Bi3_1-36 Bi 0.047619 0.809524 0.04 Uiso 0.038 1 1 d
Bi3_1-37 Bi 0.190476 0.809524 0.04 Uiso 0.038 1 1 d
Bi3_1-38 Bi 0.333333 0.809524 0.04 Uiso 0.038 1 1 d
Bi3_1-39 Bi 0.47619 0.809524 0.04 Uiso 0.038 1 1 d
Bi3_1-40 Bi 0.619048 0.809524 0.04 Uiso 0.038 1 1 d
Bi3_1-41 Bi 0.761905 0.809524 0.04 Uiso 0.038 1 1 d
Bi3_1-42 Bi 0.904762 0.809524 0.04 Uiso 0.038 1 1 d
Bi3_1-43 Bi 0.047619 0.952381 0.04 Uiso 0.038 1 1 d
Bi3_1-44 Bi 0.190476 0.952381 0.04 Uiso 0.038 1 1 d
Bi3_1-45 Bi 0.333333 0.952381 0.04 Uiso 0.038 1 1 d
Bi3_1-46 Bi 0.47619 0.952381 0.04 Uiso 0.038 1 1 d
Bi3_1-47 Bi 0.619048 0.952381 0.04 Uiso 0.038 1 1 d
Bi3_1-48 Bi 0.761905 0.952381 0.04 Uiso 0.038 1 1 d
Bi3_1-49 Bi 0.904762 0.952381 0.04 Uiso 0.038 1 1 d
Bi3_1-50 Bi 0 0 0.373333 Uiso 0.038 1 1 d
Bi3_1-51 Bi 0.142857 0 0.373333 Uiso 0.038 1 1 d
Bi3_1-52 Bi 0.285714 0 0.373333 Uiso 0.038 1 1 d
Bi3_1-53 Bi 0.428571 0 0.373333 Uiso 0.038 1 1 d
Bi3_1-54 Bi 0.571429 0 0.373333 Uiso 0.038 1 1 d
Bi3_1-55 Bi 0.714286 0 0.373333 Uiso 0.038 1 1 d
Bi3_1-56 Bi 0.857143 0 0.373333 Uiso 0.038 1 1 d
Bi3_1-58 Bi 0 0.142857 0.373333 Uiso 0.038 1 1 d
Bi3_1-59 Bi 0.142857 0.142857 0.373333 Uiso 0.038 1 1 d
Bi3_1-60 Bi 0.285714 0.142857 0.373333 Uiso 0.038 1 1 d
Bi3_1-61 Bi 0.428571 0.142857 0.373333 Uiso 0.038 1 1 d
Bi3_1-62 Bi 0.571429 0.142857 0.373333 Uiso 0.038 1 1 d
Bi3_1-63 Bi 0.714286 0.142857 0.373333 Uiso 0.038 1 1 d
Bi3_1-64 Bi 0.857143 0.142857 0.373333 Uiso 0.038 1 1 d
Bi3_1-66 Bi 0 0.285714 0.373333 Uiso 0.038 1 1 d
Bi3_1-67 Bi 0.142857 0.285714 0.373333 Uiso 0.038 1 1 d
Bi3_1-68 Bi 0.285714 0.285714 0.373333 Uiso 0.038 1 1 d
Bi3_1-69 Bi 0.428571 0.285714 0.373333 Uiso 0.038 1 1 d
Bi3_1-70 Bi 0.571429 0.285714 0.373333 Uiso 0.038 1 1 d
Bi3_1-71 Bi 0.714286 0.285714 0.373333 Uiso 0.038 1 1 d
Bi3_1-72 Bi 0.857143 0.285714 0.373333 Uiso 0.038 1 1 d
Bi3_1-74 Bi 0 0.428571 0.373333 Uiso 0.038 1 1 d
Bi3_1-75 Bi 0.142857 0.428571 0.373333 Uiso 0.038 1 1 d
Bi3_1-76 Bi 0.285714 0.428571 0.373333 Uiso 0.038 1 1 d
Bi3_1-77 Bi 0.428571 0.428571 0.373333 Uiso 0.038 1 1 d
Bi3_1-78 Bi 0.571429 0.428571 0.373333 Uiso 0.038 1 1 d
Bi3_1-79 Bi 0.714286 0.428571 0.373333 Uiso 0.038 1 1 d
Bi3_1-80 Bi 0.857143 0.428571 0.373333 Uiso 0.038 1 1 d
Bi3_1-82 Bi 0 0.571429 0.373333 Uiso 0.038 1 1 d
Bi3_1-83 Bi 0.142857 0.571429 0.373333 Uiso 0.038 1 1 d
Bi3_1-84 Bi 0.285714 0.571429 0.373333 Uiso 0.038 1 1 d
Bi3_1-85 Bi 0.428571 0.571429 0.373333 Uiso 0.038 1 1 d
Bi3_1-86 Bi 0.571429 0.571429 0.373333 Uiso 0.038 1 1 d
Bi3_1-87 Bi 0.714286 0.571429 0.373333 Uiso 0.038 1 1 d
Bi3_1-88 Bi 0.857143 0.571429 0.373333 Uiso 0.038 1 1 d
Bi3_1-90 Bi 0 0.714286 0.373333 Uiso 0.038 1 1 d
Bi3_1-91 Bi 0.142857 0.714286 0.373333 Uiso 0.038 1 1 d
Bi3_1-92 Bi 0.285714 0.714286 0.373333 Uiso 0.038 1 1 d
Bi3_1-93 Bi 0.428571 0.714286 0.373333 Uiso 0.038 1 1 d
Bi3_1-94 Bi 0.571429 0.714286 0.373333 Uiso 0.038 1 1 d
Bi3_1-95 Bi 0.714286 0.714286 0.373333 Uiso 0.038 1 1 d
Bi3_1-96 Bi 0.857143 0.714286 0.373333 Uiso 0.038 1 1 d
Bi3_1-98 Bi 0 0.857143 0.373333 Uiso 0.038 1 1 d
Bi3_1-99 Bi 0.142857 0.857143 0.373333 Uiso 0.038 1 1 d
Bi3_1-10 Bi 0.285714 0.857143 0.373333 Uiso 0.038 1 1 d
Bi3_1-10 Bi 0.428571 0.857143 0.373333 Uiso 0.038 1 1 d
Bi3_1-10 Bi 0.571429 0.857143 0.373333 Uiso 0.038 1 1 d
Bi3_1-10 Bi 0.714286 0.857143 0.373333 Uiso 0.038 1 1 d
Bi3_1-10 Bi 0.857143 0.857143 0.373333 Uiso 0.038 1 1 d
Bi3_1-11 Bi 0.095238 0.047619 0.706667 Uiso 0.038 1 1 d
Bi3_1-11 Bi 0.238095 0.047619 0.706667 Uiso 0.038 1 1 d
Bi3_1-11 Bi 0.380952 0.047619 0.706667 Uiso 0.038 1 1 d
Bi3_1-11 Bi 0.52381 0.047619 0.706667 Uiso 0.038 1 1 d
Bi3_1-11 Bi 0.666667 0.047619 0.706667 Uiso 0.038 1 1 d
Bi3_1-11 Bi 0.809524 0.047619 0.706667 Uiso 0.038 1 1 d
Bi3_1-12 Bi 0.952381 0.047619 0.706667 Uiso 0.038 1 1 d
Bi3_1-12 Bi 0.095238 0.190476 0.706667 Uiso 0.038 1 1 d
Bi3_1-12 Bi 0.238095 0.190476 0.706667 Uiso 0.038 1 1 d
Bi3_1-12 Bi 0.380952 0.190476 0.706667 Uiso 0.038 1 1 d
Bi3_1-12 Bi 0.52381 0.190476 0.706667 Uiso 0.038 1 1 d
Bi3_1-12 Bi 0.666667 0.190476 0.706667 Uiso 0.038 1 1 d
Bi3_1-12 Bi 0.809524 0.190476 0.706667 Uiso 0.038 1 1 d
Bi3_1-12 Bi 0.952381 0.190476 0.706667 Uiso 0.038 1 1 d
Bi3_1-12 Bi 0.095238 0.333333 0.706667 Uiso 0.038 1 1 d
Bi3_1-12 Bi 0.238095 0.333333 0.706667 Uiso 0.038 1 1 d
Bi3_1-13 Bi 0.380952 0.333333 0.706667 Uiso 0.038 1 1 d
Bi3_1-13 Bi 0.52381 0.333333 0.706667 Uiso 0.038 1 1 d
Bi3_1-13 Bi 0.666667 0.333333 0.706667 Uiso 0.038 1 1 d
Bi3_1-13 Bi 0.809524 0.333333 0.706667 Uiso 0.038 1 1 d
Bi3_1-13 Bi 0.952381 0.333333 0.706667 Uiso 0.038 1 1 d
Bi3_1-13 Bi 0.095238 0.476191 0.706667 Uiso 0.038 1 1 d
Bi3_1-13 Bi 0.238095 0.476191 0.706667 Uiso 0.038 1 1 d
Bi3_1-13 Bi 0.380952 0.476191 0.706667 Uiso 0.038 1 1 d
Bi3_1-13 Bi 0.52381 0.476191 0.706667 Uiso 0.038 1 1 d
Bi3_1-13 Bi 0.666667 0.476191 0.706667 Uiso 0.038 1 1 d
Bi3_1-14 Bi 0.809524 0.476191 0.706667 Uiso 0.038 1 1 d
Bi3_1-14 Bi 0.952381 0.476191 0.706667 Uiso 0.038 1 1 d
Bi3_1-14 Bi 0.095238 0.619048 0.706667 Uiso 0.038 1 1 d
Bi3_1-14 Bi 0.238095 0.619048 0.706667 Uiso 0.038 1 1 d
Bi3_1-14 Bi 0.380952 0.619048 0.706667 Uiso 0.038 1 1 d
Bi3_1-14 Bi 0.52381 0.619048 0.706667 Uiso 0.038 1 1 d
Bi3_1-14 Bi 0.666667 0.619048 0.706667 Uiso 0.038 1 1 d
Bi3_1-14 Bi 0.809524 0.619048 0.706667 Uiso 0.038 1 1 d
Bi3_1-14 Bi 0.952381 0.619048 0.706667 Uiso 0.038 1 1 d
Bi3_1-14 Bi 0.095238 0.761905 0.706667 Uiso 0.038 1 1 d
Bi3_1-15 Bi 0.238095 0.761905 0.706667 Uiso 0.038 1 1 d
Bi3_1-15 Bi 0.380952 0.761905 0.706667 Uiso 0.038 1 1 d
Bi3_1-15 Bi 0.52381 0.761905 0.706667 Uiso 0.038 1 1 d
Bi3_1-15 Bi 0.666667 0.761905 0.706667 Uiso 0.038 1 1 d
Bi3_1-15 Bi 0.809524 0.761905 0.706667 Uiso 0.038 1 1 d
Bi3_1-15 Bi 0.952381 0.761905 0.706667 Uiso 0.038 1 1 d
Bi3_1-15 Bi 0.095238 0.904762 0.706667 Uiso 0.038 1 1 d
Bi3_1-15 Bi 0.238095 0.904762 0.706667 Uiso 0.038 1 1 d
Bi3_1-15 Bi 0.380952 0.904762 0.706667 Uiso 0.038 1 1 d
Bi3_1-15 Bi 0.52381 0.904762 0.706667 Uiso 0.038 1 1 d
Bi3_1-16 Bi 0.666667 0.904762 0.706667 Uiso 0.038 1 1 d
Bi3_1-16 Bi 0.809524 0.904762 0.706667 Uiso 0.038 1 1 d
Bi3_1-16 Bi 0.952381 0.904762 0.706667 Uiso 0.038 1 1 d
Bi3_2-1 Bi 0.047619 0.095238 0.54 Uiso 0.038 1 1 d
Bi3_2-2 Bi 0.190476 0.095238 0.54 Uiso 0.038 1 1 d
Bi3_2-3 Bi 0.333333 0.095238 0.54 Uiso 0.038 1 1 d
Bi3_2-4 Bi 0.47619 0.095238 0.54 Uiso 0.038 1 1 d
Bi3_2-5 Bi 0.619048 0.095238 0.54 Uiso 0.038 1 1 d
Bi3_2-6 Bi 0.761905 0.095238 0.54 Uiso 0.038 1 1 d
Bi3_2-7 Bi 0.904762 0.095238 0.54 Uiso 0.038 1 1 d
Bi3_2-8 Bi 0.047619 0.238095 0.54 Uiso 0.038 1 1 d
Bi3_2-9 Bi 0.190476 0.238095 0.54 Uiso 0.038 1 1 d
Bi3_2-10 Bi 0.333333 0.238095 0.54 Uiso 0.038 1 1 d
Bi3_2-11 Bi 0.47619 0.238095 0.54 Uiso 0.038 1 1 d
Bi3_2-12 Bi 0.619048 0.238095 0.54 Uiso 0.038 1 1 d
Bi3_2-13 Bi 0.761905 0.238095 0.54 Uiso 0.038 1 1 d
Bi3_2-14 Bi 0.904762 0.238095 0.54 Uiso 0.038 1 1 d
Bi3_2-15 Bi 0.047619 0.380952 0.54 Uiso 0.038 1 1 d
Bi3_2-16 Bi 0.190476 0.380952 0.54 Uiso 0.038 1 1 d
Bi3_2-17 Bi 0.333333 0.380952 0.54 Uiso 0.038 1 1 d
Bi3_2-18 Bi 0.47619 0.380952 0.54 Uiso 0.038 1 1 d
Bi3_2-19 Bi 0.619048 0.380952 0.54 Uiso 0.038 1 1 d
Bi3_2-20 Bi 0.761905 0.380952 0.54 Uiso 0.038 1 1 d
Bi3_2-21 Bi 0.904762 0.380952 0.54 Uiso 0.038 1 1 d
Bi3_2-22 Bi 0.047619 0.52381 0.54 Uiso 0.038 1 1 d
Bi3_2-23 Bi 0.190476 0.52381 0.54 Uiso 0.038 1 1 d
Bi3_2-24 Bi 0.333333 0.52381 0.54 Uiso 0.038 1 1 d
Bi3_2-25 Bi 0.47619 0.52381 0.54 Uiso 0.038 1 1 d
Bi3_2-26 Bi 0.619048 0.52381 0.54 Uiso 0.038 1 1 d
Bi3_2-27 Bi 0.761905 0.52381 0.54 Uiso 0.038 1 1 d
Bi3_2-28 Bi 0.904762 0.52381 0.54 Uiso 0.038 1 1 d
Bi3_2-29 Bi 0.047619 0.666667 0.54 Uiso 0.038 1 1 d
Bi3_2-30 Bi 0.190476 0.666667 0.54 Uiso 0.038 1 1 d
Bi3_2-31 Bi 0.333333 0.666667 0.54 Uiso 0.038 1 1 d
Bi3_2-32 Bi 0.47619 0.666667 0.54 Uiso 0.038 1 1 d
Bi3_2-33 Bi 0.619048 0.666667 0.54 Uiso 0.038 1 1 d
Bi3_2-34 Bi 0.761905 0.666667 0.54 Uiso 0.038 1 1 d
Bi3_2-35 Bi 0.904762 0.666667 0.54 Uiso 0.038 1 1 d
Bi3_2-36 Bi 0.047619 0.809524 0.54 Uiso 0.038 1 1 d
Bi3_2-37 Bi 0.190476 0.809524 0.54 Uiso 0.038 1 1 d
Bi3_2-38 Bi 0.333333 0.809524 0.54 Uiso 0.038 1 1 d
Bi3_2-39 Bi 0.47619 0.809524 0.54 Uiso 0.038 1 1 d
Bi3_2-40 Bi 0.619048 0.809524 0.54 Uiso 0.038 1 1 d
Bi3_2-41 Bi 0.761905 0.809524 0.54 Uiso 0.038 1 1 d
Bi3_2-42 Bi 0.904762 0.809524 0.54 Uiso 0.038 1 1 d
Bi3_2-43 Bi 0.047619 0.952381 0.54 Uiso 0.038 1 1 d
Bi3_2-44 Bi 0.190476 0.952381 0.54 Uiso 0.038 1 1 d
Bi3_2-45 Bi 0.333333 0.952381 0.54 Uiso 0.038 1 1 d
Bi3_2-46 Bi 0.47619 0.952381 0.54 Uiso 0.038 1 1 d
Bi3_2-47 Bi 0.619048 0.952381 0.54 Uiso 0.038 1 1 d
Bi3_2-48 Bi 0.761905 0.952381 0.54 Uiso 0.038 1 1 d
Bi3_2-49 Bi 0.904762 0.952381 0.54 Uiso 0.038 1 1 d
Bi3_2-50 Bi 0 0 0.873333 Uiso 0.038 1 1 d
Bi3_2-51 Bi 0.142857 0 0.873333 Uiso 0.038 1 1 d
Bi3_2-52 Bi 0.285714 0 0.873333 Uiso 0.038 1 1 d
Bi3_2-53 Bi 0.428571 0 0.873333 Uiso 0.038 1 1 d
Bi3_2-54 Bi 0.571429 0 0.873333 Uiso 0.038 1 1 d
Bi3_2-55 Bi 0.714286 0 0.873333 Uiso 0.038 1 1 d
Bi3_2-56 Bi 0.857143 0 0.873333 Uiso 0.038 1 1 d
Bi3_2-58 Bi 0 0.142857 0.873333 Uiso 0.038 1 1 d
Bi3_2-59 Bi 0.142857 0.142857 0.873333 Uiso 0.038 1 1 d
Bi3_2-60 Bi 0.285714 0.142857 0.873333 Uiso 0.038 1 1 d
Bi3_2-61 Bi 0.428571 0.142857 0.873333 Uiso 0.038 1 1 d
Bi3_2-62 Bi 0.571429 0.142857 0.873333 Uiso 0.038 1 1 d
Bi3_2-63 Bi 0.714286 0.142857 0.873333 Uiso 0.038 1 1 d
Bi3_2-64 Bi 0.857143 0.142857 0.873333 Uiso 0.038 1 1 d
Bi3_2-66 Bi 0 0.285714 0.873333 Uiso 0.038 1 1 d
Bi3_2-67 Bi 0.142857 0.285714 0.873333 Uiso 0.038 1 1 d
Bi3_2-68 Bi 0.285714 0.285714 0.873333 Uiso 0.038 1 1 d
Bi3_2-69 Bi 0.428571 0.285714 0.873333 Uiso 0.038 1 1 d
Bi3_2-70 Bi 0.571429 0.285714 0.873333 Uiso 0.038 1 1 d
Bi3_2-71 Bi 0.714286 0.285714 0.873333 Uiso 0.038 1 1 d
Bi3_2-72 Bi 0.857143 0.285714 0.873333 Uiso 0.038 1 1 d
Bi3_2-74 Bi 0 0.428571 0.873333 Uiso 0.038 1 1 d
Bi3_2-75 Bi 0.142857 0.428571 0.873333 Uiso 0.038 1 1 d
Bi3_2-76 Bi 0.285714 0.428571 0.873333 Uiso 0.038 1 1 d
Bi3_2-77 Bi 0.428571 0.428571 0.873333 Uiso 0.038 1 1 d
Bi3_2-78 Bi 0.571429 0.428571 0.873333 Uiso 0.038 1 1 d
Bi3_2-79 Bi 0.714286 0.428571 0.873333 Uiso 0.038 1 1 d
Bi3_2-80 Bi 0.857143 0.428571 0.873333 Uiso 0.038 1 1 d
Bi3_2-82 Bi 0 0.571429 0.873333 Uiso 0.038 1 1 d
Bi3_2-83 Bi 0.142857 0.571429 0.873333 Uiso 0.038 1 1 d
Bi3_2-84 Bi 0.285714 0.571429 0.873333 Uiso 0.038 1 1 d
Bi3_2-85 Bi 0.428571 0.571429 0.873333 Uiso 0.038 1 1 d
Bi3_2-86 Bi 0.571429 0.571429 0.873333 Uiso 0.038 1 1 d
Bi3_2-87 Bi 0.714286 0.571429 0.873333 Uiso 0.038 1 1 d
Bi3_2-88 Bi 0.857143 0.571429 0.873333 Uiso 0.038 1 1 d
Bi3_2-90 Bi 0 0.714286 0.873333 Uiso 0.038 1 1 d
Bi3_2-91 Bi 0.142857 0.714286 0.873333 Uiso 0.038 1 1 d
Bi3_2-92 Bi 0.285714 0.714286 0.873333 Uiso 0.038 1 1 d
Bi3_2-93 Bi 0.428571 0.714286 0.873333 Uiso 0.038 1 1 d
Bi3_2-94 Bi 0.571429 0.714286 0.873333 Uiso 0.038 1 1 d
Bi3_2-95 Bi 0.714286 0.714286 0.873333 Uiso 0.038 1 1 d
Bi3_2-96 Bi 0.857143 0.714286 0.873333 Uiso 0.038 1 1 d
Bi3_2-98 Bi 0 0.857143 0.873333 Uiso 0.038 1 1 d
Bi3_2-99 Bi 0.142857 0.857143 0.873333 Uiso 0.038 1 1 d
Bi3_2-10 Bi 0.285714 0.857143 0.873333 Uiso 0.038 1 1 d
Bi3_2-10 Bi 0.428571 0.857143 0.873333 Uiso 0.038 1 1 d
Bi3_2-10 Bi 0.571429 0.857143 0.873333 Uiso 0.038 1 1 d
Bi3_2-10 Bi 0.714286 0.857143 0.873333 Uiso 0.038 1 1 d
Bi3_2-10 Bi 0.857143 0.857143 0.873333 Uiso 0.038 1 1 d
Bi3_2-11 Bi 0.095238 0.047619 0.206667 Uiso 0.038 1 1 d
Bi3_2-11 Bi 0.238095 0.047619 0.206667 Uiso 0.038 1 1 d
Bi3_2-11 Bi 0.380952 0.047619 0.206667 Uiso 0.038 1 1 d
Bi3_2-11 Bi 0.52381 0.047619 0.206667 Uiso 0.038 1 1 d
Bi3_2-11 Bi 0.666667 0.047619 0.206667 Uiso 0.038 1 1 d
Bi3_2-11 Bi 0.809524 0.047619 0.206667 Uiso 0.038 1 1 d
Bi3_2-12 Bi 0.952381 0.047619 0.206667 Uiso 0.038 1 1 d
Bi3_2-12 Bi 0.095238 0.190476 0.206667 Uiso 0.038 1 1 d
Bi3_2-12 Bi 0.238095 0.190476 0.206667 Uiso 0.038 1 1 d
Bi3_2-12 Bi 0.380952 0.190476 0.206667 Uiso 0.038 1 1 d
Bi3_2-12 Bi 0.52381 0.190476 0.206667 Uiso 0.038 1 1 d
Bi3_2-12 Bi 0.666667 0.190476 0.206667 Uiso 0.038 1 1 d
Bi3_2-12 Bi 0.809524 0.190476 0.206667 Uiso 0.038 1 1 d
Bi3_2-12 Bi 0.952381 0.190476 0.206667 Uiso 0.038 1 1 d
Bi3_2-12 Bi 0.095238 0.333333 0.206667 Uiso 0.038 1 1 d
Bi3_2-12 Bi 0.238095 0.333333 0.206667 Uiso 0.038 1 1 d
Bi3_2-13 Bi 0.380952 0.333333 0.206667 Uiso 0.038 1 1 d
Bi3_2-13 Bi 0.52381 0.333333 0.206667 Uiso 0.038 1 1 d
Bi3_2-13 Bi 0.666667 0.333333 0.206667 Uiso 0.038 1 1 d
Bi3_2-13 Bi 0.809524 0.333333 0.206667 Uiso 0.038 1 1 d
Bi3_2-13 Bi 0.952381 0.333333 0.206667 Uiso 0.038 1 1 d
Bi3_2-13 Bi 0.095238 0.476191 0.206667 Uiso 0.038 1 1 d
Bi3_2-13 Bi 0.238095 0.476191 0.206667 Uiso 0.038 1 1 d
Bi3_2-13 Bi 0.380952 0.476191 0.206667 Uiso 0.038 1 1 d
Bi3_2-13 Bi 0.52381 0.476191 0.206667 Uiso 0.038 1 1 d
Bi3_2-13 Bi 0.666667 0.476191 0.206667 Uiso 0.038 1 1 d
Bi3_2-14 Bi 0.809524 0.476191 0.206667 Uiso 0.038 1 1 d
Bi3_2-14 Bi 0.952381 0.476191 0.206667 Uiso 0.038 1 1 d
Bi3_2-14 Bi 0.095238 0.619048 0.206667 Uiso 0.038 1 1 d
Bi3_2-14 Bi 0.238095 0.619048 0.206667 Uiso 0.038 1 1 d
Bi3_2-14 Bi 0.380952 0.619048 0.206667 Uiso 0.038 1 1 d
Bi3_2-14 Bi 0.52381 0.619048 0.206667 Uiso 0.038 1 1 d
Bi3_2-14 Bi 0.666667 0.619048 0.206667 Uiso 0.038 1 1 d
Bi3_2-14 Bi 0.809524 0.619048 0.206667 Uiso 0.038 1 1 d
Bi3_2-14 Bi 0.952381 0.619048 0.206667 Uiso 0.038 1 1 d
Bi3_2-14 Bi 0.095238 0.761905 0.206667 Uiso 0.038 1 1 d
Bi3_2-15 Bi 0.238095 0.761905 0.206667 Uiso 0.038 1 1 d
Bi3_2-15 Bi 0.380952 0.761905 0.206667 Uiso 0.038 1 1 d
Bi3_2-15 Bi 0.52381 0.761905 0.206667 Uiso 0.038 1 1 d
Bi3_2-15 Bi 0.666667 0.761905 0.206667 Uiso 0.038 1 1 d
Bi3_2-15 Bi 0.809524 0.761905 0.206667 Uiso 0.038 1 1 d
Bi3_2-15 Bi 0.952381 0.761905 0.206667 Uiso 0.038 1 1 d
Bi3_2-15 Bi 0.095238 0.904762 0.206667 Uiso 0.038 1 1 d
Bi3_2-15 Bi 0.238095 0.904762 0.206667 Uiso 0.038 1 1 d
Bi3_2-15 Bi 0.380952 0.904762 0.206667 Uiso 0.038 1 1 d
Bi3_2-15 Bi 0.52381 0.904762 0.206667 Uiso 0.038 1 1 d
Bi3_2-16 Bi 0.666667 0.904762 0.206667 Uiso 0.038 1 1 d
Bi3_2-16 Bi 0.809524 0.904762 0.206667 Uiso 0.038 1 1 d
Bi3_2-16 Bi 0.952381 0.904762 0.206667 Uiso 0.038 1 1 d
O1_1-1 O 0.095238 0.047619 0 Uiso 0.038 1 1 d
O1_1-2 O 0.238095 0.047619 0 Uiso 0.038 1 1 d
O1_1-3 O 0.380952 0.047619 0 Uiso 0.038 1 1 d
O1_1-4 O 0.52381 0.047619 0 Uiso 0.038 1 1 d
O1_1-5 O 0.666667 0.047619 0 Uiso 0.038 1 1 d
O1_1-6 O 0.809524 0.047619 0 Uiso 0.038 1 1 d
O1_1-7 O 0.952381 0.047619 0 Uiso 0.038 1 1 d
O1_1-8 O 0.095238 0.190476 0 Uiso 0.038 1 1 d
O1_1-9 O 0.238095 0.190476 0 Uiso 0.038 1 1 d
O1_1-10 O 0.380952 0.190476 0 Uiso 0.038 1 1 d
O1_1-11 O 0.52381 0.190476 0 Uiso 0.038 1 1 d
O1_1-12 O 0.666667 0.190476 0 Uiso 0.038 1 1 d
O1_1-13 O 0.809524 0.190476 0 Uiso 0.038 1 1 d
O1_1-14 O 0.952381 0.190476 0 Uiso 0.038 1 1 d
O1_1-15 O 0.095238 0.333333 0 Uiso 0.038 1 1 d
O1_1-16 O 0.238095 0.333333 0 Uiso 0.038 1 1 d
O1_1-17 O 0.380952 0.333333 0 Uiso 0.038 1 1 d
O1_1-18 O 0.52381 0.333333 0 Uiso 0.038 1 1 d
O1_1-19 O 0.666667 0.333333 0 Uiso 0.038 1 1 d
O1_1-20 O 0.809524 0.333333 0 Uiso 0.038 1 1 d
O1_1-21 O 0.952381 0.333333 0 Uiso 0.038 1 1 d
O1_1-22 O 0.095238 0.47619 0 Uiso 0.038 1 1 d
O1_1-23 O 0.238095 0.47619 0 Uiso 0.038 1 1 d
O1_1-24 O 0.380952 0.47619 0 Uiso 0.038 1 1 d
O1_1-25 O 0.52381 0.47619 0 Uiso 0.038 1 1 d
O1_1-26 O 0.666667 0.47619 0 Uiso 0.038 1 1 d
O1_1-27 O 0.809524 0.47619 0 Uiso 0.038 1 1 d
O1_1-28 O 0.952381 0.47619 0 Uiso 0.038 1 1 d
O1_1-29 O 0.095238 0.619048 0 Uiso 0.038 1 1 d
O1_1-30 O 0.238095 0.619048 0 Uiso 0.038 1 1 d
O1_1-31 O 0.380952 0.619048 0 Uiso 0.038 1 1 d
O1_1-32 O 0.52381 0.619048 0 Uiso 0.038 1 1 d
O1_1-33 O 0.666667 0.619048 0 Uiso 0.038 1 1 d
O1_1-34 O 0.809524 0.619048 0 Uiso 0.038 1 1 d
O1_1-35 O 0.952381 0.619048 0 Uiso 0.038 1 1 d
O1_1-36 O 0.095238 0.761905 0 Uiso 0.038 1 1 d
O1_1-37 O 0.238095 0.761905 0 Uiso 0.038 1 1 d
O1_1-38 O 0.380952 0.761905 0 Uiso 0.038 1 1 d
O1_1-39 O 0.52381 0.761905 0 Uiso 0.038 1 1 d
O1_1-40 O 0.666667 0.761905 0 Uiso 0.038 1 1 d
O1_1-41 O 0.809524 0.761905 0 Uiso 0.038 1 1 d
O1_1-42 O 0.952381 0.761905 0 Uiso 0.038 1 1 d
O1_1-43 O 0.095238 0.904762 0 Uiso 0.038 1 1 d
O1_1-44 O 0.238095 0.904762 0 Uiso 0.038 1 1 d
O1_1-45 O 0.380952 0.904762 0 Uiso 0.038 1 1 d
O1_1-46 O 0.52381 0.904762 0 Uiso 0.038 1 1 d
O1_1-47 O 0.666667 0.904762 0 Uiso 0.038 1 1 d
O1_1-48 O 0.809524 0.904762 0 Uiso 0.038 1 1 d
O1_1-49 O 0.952381 0.904762 0 Uiso 0.038 1 1 d
O1_1-99 O 0.047619 0.095238 0.333333 Uiso 0.038 1 1 d
O1_1-100 O 0.190476 0.095238 0.333333 Uiso 0.038 1 1 d
O1_1-101 O 0.333333 0.095238 0.333333 Uiso 0.038 1 1 d
O1_1-102 O 0.47619 0.095238 0.333333 Uiso 0.038 1 1 d
O1_1-103 O 0.619048 0.095238 0.333333 Uiso 0.038 1 1 d
O1_1-104 O 0.761905 0.095238 0.333333 Uiso 0.038 1 1 d
O1_1-105 O 0.904762 0.095238 0.333333 Uiso 0.038 1 1 d
O1_1-106 O 0.047619 0.238095 0.333333 Uiso 0.038 1 1 d
O1_1-107 O 0.190476 0.238095 0.333333 Uiso 0.038 1 1 d
O1_1-108 O 0.333333 0.238095 0.333333 Uiso 0.038 1 1 d
O1_1-109 O 0.47619 0.238095 0.333333 Uiso 0.038 1 1 d
O1_1-110 O 0.619048 0.238095 0.333333 Uiso 0.038 1 1 d
O1_1-111 O 0.761905 0.238095 0.333333 Uiso 0.038 1 1 d
O1_1-112 O 0.904762 0.238095 0.333333 Uiso 0.038 1 1 d
O1_1-113 O 0.047619 0.380952 0.333333 Uiso 0.038 1 1 d
O1_1-114 O 0.190476 0.380952 0.333333 Uiso 0.038 1 1 d
O1_1-115 O 0.333333 0.380952 0.333333 Uiso 0.038 1 1 d
O1_1-116 O 0.47619 0.380952 0.333333 Uiso 0.038 1 1 d
O1_1-117 O 0.619048 0.380952 0.333333 Uiso 0.038 1 1 d
O1_1-118 O 0.761905 0.380952 0.333333 Uiso 0.038 1 1 d
O1_1-119 O 0.904762 0.380952 0.333333 Uiso 0.038 1 1 d
O1_1-120 O 0.047619 0.52381 0.333333 Uiso 0.038 1 1 d
O1_1-121 O 0.190476 0.52381 0.333333 Uiso 0.038 1 1 d
O1_1-122 O 0.333333 0.52381 0.333333 Uiso 0.038 1 1 d
O1_1-123 O 0.47619 0.52381 0.333333 Uiso 0.038 1 1 d
O1_1-124 O 0.619048 0.52381 0.333333 Uiso 0.038 1 1 d
O1_1-125 O 0.761905 0.52381 0.333333 Uiso 0.038 1 1 d
O1_1-126 O 0.904762 0.52381 0.333333 Uiso 0.038 1 1 d
O1_1-127 O 0.047619 0.666667 0.333333 Uiso 0.038 1 1 d
O1_1-128 O 0.190476 0.666667 0.333333 Uiso 0.038 1 1 d
O1_1-129 O 0.333333 0.666667 0.333333 Uiso 0.038 1 1 d
O1_1-130 O 0.47619 0.666667 0.333333 Uiso 0.038 1 1 d
O1_1-131 O 0.619048 0.666667 0.333333 Uiso 0.038 1 1 d
O1_1-132 O 0.761905 0.666667 0.333333 Uiso 0.038 1 1 d
O1_1-133 O 0.904762 0.666667 0.333333 Uiso 0.038 1 1 d
O1_1-134 O 0.047619 0.809524 0.333333 Uiso 0.038 1 1 d
O1_1-135 O 0.190476 0.809524 0.333333 Uiso 0.038 1 1 d
O1_1-136 O 0.333333 0.809524 0.333333 Uiso 0.038 1 1 d
O1_1-137 O 0.47619 0.809524 0.333333 Uiso 0.038 1 1 d
O1_1-138 O 0.619048 0.809524 0.333333 Uiso 0.038 1 1 d
O1_1-139 O 0.761905 0.809524 0.333333 Uiso 0.038 1 1 d
O1_1-140 O 0.904762 0.809524 0.333333 Uiso 0.038 1 1 d
O1_1-141 O 0.047619 0.952381 0.333333 Uiso 0.038 1 1 d
O1_1-142 O 0.190476 0.952381 0.333333 Uiso 0.038 1 1 d
O1_1-143 O 0.333333 0.952381 0.333333 Uiso 0.038 1 1 d
O1_1-144 O 0.47619 0.952381 0.333333 Uiso 0.038 1 1 d
O1_1-145 O 0.619048 0.952381 0.333333 Uiso 0.038 1 1 d
O1_1-146 O 0.761905 0.952381 0.333333 Uiso 0.038 1 1 d
O1_1-147 O 0.904762 0.952381 0.333333 Uiso 0.038 1 1 d
O1_1-148 O 0 0 0.666667 Uiso 0.038 1 1 d
O1_1-149 O 0.142857 0 0.666667 Uiso 0.038 1 1 d
O1_1-150 O 0.285714 0 0.666667 Uiso 0.038 1 1 d
O1_1-151 O 0.428571 0 0.666667 Uiso 0.038 1 1 d
O1_1-152 O 0.571429 0 0.666667 Uiso 0.038 1 1 d
O1_1-153 O 0.714286 0 0.666667 Uiso 0.038 1 1 d
O1_1-154 O 0.857143 0 0.666667 Uiso 0.038 1 1 d
O1_1-156 O 0 0.142857 0.666667 Uiso 0.038 1 1 d
O1_1-157 O 0.142857 0.142857 0.666667 Uiso 0.038 1 1 d
O1_1-158 O 0.285714 0.142857 0.666667 Uiso 0.038 1 1 d
O1_1-159 O 0.428571 0.142857 0.666667 Uiso 0.038 1 1 d
O1_1-160 O 0.571429 0.142857 0.666667 Uiso 0.038 1 1 d
O1_1-161 O 0.714286 0.142857 0.666667 Uiso 0.038 1 1 d
O1_1-162 O 0.857143 0.142857 0.666667 Uiso 0.038 1 1 d
O1_1-164 O 0 0.285714 0.666667 Uiso 0.038 1 1 d
O1_1-165 O 0.142857 0.285714 0.666667 Uiso 0.038 1 1 d
O1_1-166 O 0.285714 0.285714 0.666667 Uiso 0.038 1 1 d
O1_1-167 O 0.428571 0.285714 0.666667 Uiso 0.038 1 1 d
O1_1-168 O 0.571429 0.285714 0.666667 Uiso 0.038 1 1 d
O1_1-169 O 0.714286 0.285714 0.666667 Uiso 0.038 1 1 d
O1_1-170 O 0.857143 0.285714 0.666667 Uiso 0.038 1 1 d
O1_1-172 O 0 0.428571 0.666667 Uiso 0.038 1 1 d
O1_1-173 O 0.142857 0.428571 0.666667 Uiso 0.038 1 1 d
O1_1-174 O 0.285714 0.428571 0.666667 Uiso 0.038 1 1 d
O1_1-175 O 0.428571 0.428571 0.666667 Uiso 0.038 1 1 d
O1_1-176 O 0.571429 0.428571 0.666667 Uiso 0.038 1 1 d
O1_1-177 O 0.714286 0.428571 0.666667 Uiso 0.038 1 1 d
O1_1-178 O 0.857143 0.428571 0.666667 Uiso 0.038 1 1 d
O1_1-180 O 0 0.571429 0.666667 Uiso 0.038 1 1 d
O1_1-181 O 0.142857 0.571429 0.666667 Uiso 0.038 1 1 d
O1_1-182 O 0.285714 0.571429 0.666667 Uiso 0.038 1 1 d
O1_1-183 O 0.428571 0.571429 0.666667 Uiso 0.038 1 1 d
O1_1-184 O 0.571429 0.571429 0.666667 Uiso 0.038 1 1 d
O1_1-185 O 0.714286 0.571429 0.666667 Uiso 0.038 1 1 d
O1_1-186 O 0.857143 0.571429 0.666667 Uiso 0.038 1 1 d
O1_1-188 O 0 0.714286 0.666667 Uiso 0.038 1 1 d
O1_1-189 O 0.142857 0.714286 0.666667 Uiso 0.038 1 1 d
O1_1-190 O 0.285714 0.714286 0.666667 Uiso 0.038 1 1 d
O1_1-191 O 0.428571 0.714286 0.666667 Uiso 0.038 1 1 d
O1_1-192 O 0.571429 0.714286 0.666667 Uiso 0.038 1 1 d
O1_1-193 O 0.714286 0.714286 0.666667 Uiso 0.038 1 1 d
O1_1-194 O 0.857143 0.714286 0.666667 Uiso 0.038 1 1 d
O1_1-196 O 0 0.857143 0.666667 Uiso 0.038 1 1 d
O1_1-197 O 0.142857 0.857143 0.666667 Uiso 0.038 1 1 d
O1_1-198 O 0.285714 0.857143 0.666667 Uiso 0.038 1 1 d
O1_1-199 O 0.428571 0.857143 0.666667 Uiso 0.038 1 1 d
O1_1-200 O 0.571429 0.857143 0.666667 Uiso 0.038 1 1 d
O1_1-201 O 0.714286 0.857143 0.666667 Uiso 0.038 1 1 d
O1_1-202 O 0.857143 0.857143 0.666667 Uiso 0.038 1 1 d
O1_2-1 O 0.095238 0.047619 0.5 Uiso 0.038 1 1 d
O1_2-2 O 0.238095 0.047619 0.5 Uiso 0.038 1 1 d
O1_2-3 O 0.380952 0.047619 0.5 Uiso 0.038 1 1 d
O1_2-4 O 0.52381 0.047619 0.5 Uiso 0.038 1 1 d
O1_2-5 O 0.666667 0.047619 0.5 Uiso 0.038 1 1 d
O1_2-6 O 0.809524 0.047619 0.5 Uiso 0.038 1 1 d
O1_2-7 O 0.952381 0.047619 0.5 Uiso 0.038 1 1 d
O1_2-8 O 0.095238 0.190476 0.5 Uiso 0.038 1 1 d
O1_2-9 O 0.238095 0.190476 0.5 Uiso 0.038 1 1 d
O1_2-10 O 0.380952 0.190476 0.5 Uiso 0.038 1 1 d
O1_2-11 O 0.52381 0.190476 0.5 Uiso 0.038 1 1 d
O1_2-12 O 0.666667 0.190476 0.5 Uiso 0.038 1 1 d
O1_2-13 O 0.809524 0.190476 0.5 Uiso 0.038 1 1 d
O1_2-14 O 0.952381 0.190476 0.5 Uiso 0.038 1 1 d
O1_2-15 O 0.095238 0.333333 0.5 Uiso 0.038 1 1 d
O1_2-16 O 0.238095 0.333333 0.5 Uiso 0.038 1 1 d
O1_2-17 O 0.380952 0.333333 0.5 Uiso 0.038 1 1 d
O1_2-18 O 0.52381 0.333333 0.5 Uiso 0.038 1 1 d
O1_2-19 O 0.666667 0.333333 0.5 Uiso 0.038 1 1 d
O1_2-20 O 0.809524 0.333333 0.5 Uiso 0.038 1 1 d
O1_2-21 O 0.952381 0.333333 0.5 Uiso 0.038 1 1 d
O1_2-22 O 0.095238 0.47619 0.5 Uiso 0.038 1 1 d
O1_2-23 O 0.238095 0.47619 0.5 Uiso 0.038 1 1 d
O1_2-24 O 0.380952 0.47619 0.5 Uiso 0.038 1 1 d
O1_2-25 O 0.52381 0.47619 0.5 Uiso 0.038 1 1 d
O1_2-26 O 0.666667 0.47619 0.5 Uiso 0.038 1 1 d
O1_2-27 O 0.809524 0.47619 0.5 Uiso 0.038 1 1 d
O1_2-28 O 0.952381 0.47619 0.5 Uiso 0.038 1 1 d
O1_2-29 O 0.095238 0.619048 0.5 Uiso 0.038 1 1 d
O1_2-30 O 0.238095 0.619048 0.5 Uiso 0.038 1 1 d
O1_2-31 O 0.380952 0.619048 0.5 Uiso 0.038 1 1 d
O1_2-32 O 0.52381 0.619048 0.5 Uiso 0.038 1 1 d
O1_2-33 O 0.666667 0.619048 0.5 Uiso 0.038 1 1 d
O1_2-34 O 0.809524 0.619048 0.5 Uiso 0.038 1 1 d
O1_2-35 O 0.952381 0.619048 0.5 Uiso 0.038 1 1 d
O1_2-36 O 0.095238 0.761905 0.5 Uiso 0.038 1 1 d
O1_2-37 O 0.238095 0.761905 0.5 Uiso 0.038 1 1 d
O1_2-38 O 0.380952 0.761905 0.5 Uiso 0.038 1 1 d
O1_2-39 O 0.52381 0.761905 0.5 Uiso 0.038 1 1 d
O1_2-40 O 0.666667 0.761905 0.5 Uiso 0.038 1 1 d
O1_2-41 O 0.809524 0.761905 0.5 Uiso 0.038 1 1 d
O1_2-42 O 0.952381 0.761905 0.5 Uiso 0.038 1 1 d
O1_2-43 O 0.095238 0.904762 0.5 Uiso 0.038 1 1 d
O1_2-44 O 0.238095 0.904762 0.5 Uiso 0.038 1 1 d
O1_2-45 O 0.380952 0.904762 0.5 Uiso 0.038 1 1 d
O1_2-46 O 0.52381 0.904762 0.5 Uiso 0.038 1 1 d
O1_2-47 O 0.666667 0.904762 0.5 Uiso 0.038 1 1 d
O1_2-48 O 0.809524 0.904762 0.5 Uiso 0.038 1 1 d
O1_2-49 O 0.952381 0.904762 0.5 Uiso 0.038 1 1 d
O1_2-50 O 0.047619 0.095238 0.833333 Uiso 0.038 1 1 d
O1_2-51 O 0.190476 0.095238 0.833333 Uiso 0.038 1 1 d
O1_2-52 O 0.333333 0.095238 0.833333 Uiso 0.038 1 1 d
O1_2-53 O 0.47619 0.095238 0.833333 Uiso 0.038 1 1 d
O1_2-54 O 0.619048 0.095238 0.833333 Uiso 0.038 1 1 d
O1_2-55 O 0.761905 0.095238 0.833333 Uiso 0.038 1 1 d
O1_2-56 O 0.904762 0.095238 0.833333 Uiso 0.038 1 1 d
O1_2-57 O 0.047619 0.238095 0.833333 Uiso 0.038 1 1 d
O1_2-58 O 0.190476 0.238095 0.833333 Uiso 0.038 1 1 d
O1_2-59 O 0.333333 0.238095 0.833333 Uiso 0.038 1 1 d
O1_2-60 O 0.47619 0.238095 0.833333 Uiso 0.038 1 1 d
O1_2-61 O 0.619048 0.238095 0.833333 Uiso 0.038 1 1 d
O1_2-62 O 0.761905 0.238095 0.833333 Uiso 0.038 1 1 d
O1_2-63 O 0.904762 0.238095 0.833333 Uiso 0.038 1 1 d
O1_2-64 O 0.047619 0.380952 0.833333 Uiso 0.038 1 1 d
O1_2-65 O 0.190476 0.380952 0.833333 Uiso 0.038 1 1 d
O1_2-66 O 0.333333 0.380952 0.833333 Uiso 0.038 1 1 d
O1_2-67 O 0.47619 0.380952 0.833333 Uiso 0.038 1 1 d
O1_2-68 O 0.619048 0.380952 0.833333 Uiso 0.038 1 1 d
O1_2-69 O 0.761905 0.380952 0.833333 Uiso 0.038 1 1 d
O1_2-70 O 0.904762 0.380952 0.833333 Uiso 0.038 1 1 d
O1_2-71 O 0.047619 0.52381 0.833333 Uiso 0.038 1 1 d
O1_2-72 O 0.190476 0.52381 0.833333 Uiso 0.038 1 1 d
O1_2-73 O 0.333333 0.52381 0.833333 Uiso 0.038 1 1 d
O1_2-74 O 0.47619 0.52381 0.833333 Uiso 0.038 1 1 d
O1_2-75 O 0.619048 0.52381 0.833333 Uiso 0.038 1 1 d
O1_2-76 O 0.761905 0.52381 0.833333 Uiso 0.038 1 1 d
O1_2-77 O 0.904762 0.52381 0.833333 Uiso 0.038 1 1 d
O1_2-78 O 0.047619 0.666667 0.833333 Uiso 0.038 1 1 d
O1_2-79 O 0.190476 0.666667 0.833333 Uiso 0.038 1 1 d
O1_2-80 O 0.333333 0.666667 0.833333 Uiso 0.038 1 1 d
O1_2-81 O 0.47619 0.666667 0.833333 Uiso 0.038 1 1 d
O1_2-82 O 0.619048 0.666667 0.833333 Uiso 0.038 1 1 d
O1_2-83 O 0.761905 0.666667 0.833333 Uiso 0.038 1 1 d
O1_2-84 O 0.904762 0.666667 0.833333 Uiso 0.038 1 1 d
O1_2-85 O 0.047619 0.809524 0.833333 Uiso 0.038 1 1 d
O1_2-86 O 0.190476 0.809524 0.833333 Uiso 0.038 1 1 d
O1_2-87 O 0.333333 0.809524 0.833333 Uiso 0.038 1 1 d
O1_2-88 O 0.47619 0.809524 0.833333 Uiso 0.038 1 1 d
O1_2-89 O 0.619048 0.809524 0.833333 Uiso 0.038 1 1 d
O1_2-90 O 0.761905 0.809524 0.833333 Uiso 0.038 1 1 d
O1_2-91 O 0.904762 0.809524 0.833333 Uiso 0.038 1 1 d
O1_2-92 O 0.047619 0.952381 0.833333 Uiso 0.038 1 1 d
O1_2-93 O 0.190476 0.952381 0.833333 Uiso 0.038 1 1 d
O1_2-94 O 0.333333 0.952381 0.833333 Uiso 0.038 1 1 d
O1_2-95 O 0.47619 0.952381 0.833333 Uiso 0.038 1 1 d
O1_2-96 O 0.619048 0.952381 0.833333 Uiso 0.038 1 1 d
O1_2-97 O 0.761905 0.952381 0.833333 Uiso 0.038 1 1 d
O1_2-98 O 0.904762 0.952381 0.833333 Uiso 0.038 1 1 d
O1_2-99 O 0 0 0.166667 Uiso 0.038 1 1 d
O1_2-100 O 0.142857 0 0.166667 Uiso 0.038 1 1 d
O1_2-101 O 0.285714 0 0.166667 Uiso 0.038 1 1 d
O1_2-102 O 0.428571 0 0.166667 Uiso 0.038 1 1 d
O1_2-103 O 0.571429 0 0.166667 Uiso 0.038 1 1 d
O1_2-104 O 0.714286 0 0.166667 Uiso 0.038 1 1 d
O1_2-105 O 0.857143 0 0.166667 Uiso 0.038 1 1 d
O1_2-107 O 0 0.142857 0.166667 Uiso 0.038 1 1 d
O1_2-108 O 0.142857 0.142857 0.166667 Uiso 0.038 1 1 d
O1_2-109 O 0.285714 0.142857 0.166667 Uiso 0.038 1 1 d
O1_2-110 O 0.428571 0.142857 0.166667 Uiso 0.038 1 1 d
O1_2-111 O 0.571429 0.142857 0.166667 Uiso 0.038 1 1 d
O1_2-112 O 0.714286 0.142857 0.166667 Uiso 0.038 1 1 d
O1_2-113 O 0.857143 0.142857 0.166667 Uiso 0.038 1 1 d
O1_2-115 O 0 0.285714 0.166667 Uiso 0.038 1 1 d
O1_2-116 O 0.142857 0.285714 0.166667 Uiso 0.038 1 1 d
O1_2-117 O 0.285714 0.285714 0.166667 Uiso 0.038 1 1 d
O1_2-118 O 0.428571 0.285714 0.166667 Uiso 0.038 1 1 d
O1_2-119 O 0.571429 0.285714 0.166667 Uiso 0.038 1 1 d
O1_2-120 O 0.714286 0.285714 0.166667 Uiso 0.038 1 1 d
O1_2-121 O 0.857143 0.285714 0.166667 Uiso 0.038 1 1 d
O1_2-123 O 0 0.428571 0.166667 Uiso 0.038 1 1 d
O1_2-124 O 0.142857 0.428571 0.166667 Uiso 0.038 1 1 d
O1_2-125 O 0.285714 0.428571 0.166667 Uiso 0.038 1 1 d
O1_2-126 O 0.428571 0.428571 0.166667 Uiso 0.038 1 1 d
O1_2-127 O 0.571429 0.428571 0.166667 Uiso 0.038 1 1 d
O1_2-128 O 0.714286 0.428571 0.166667 Uiso 0.038 1 1 d
O1_2-129 O 0.857143 0.428571 0.166667 Uiso 0.038 1 1 d
O1_2-131 O 0 0.571429 0.166667 Uiso 0.038 1 1 d
O1_2-132 O 0.142857 0.571429 0.166667 Uiso 0.038 1 1 d
O1_2-133 O 0.285714 0.571429 0.166667 Uiso 0.038 1 1 d
O1_2-134 O 0.428571 0.571429 0.166667 Uiso 0.038 1 1 d
O1_2-135 O 0.571429 0.571429 0.166667 Uiso 0.038 1 1 d
O1_2-136 O 0.714286 0.571429 0.166667 Uiso 0.038 1 1 d
O1_2-137 O 0.857143 0.571429 0.166667 Uiso 0.038 1 1 d
O1_2-139 O 0 0.714286 0.166667 Uiso 0.038 1 1 d
O1_2-140 O 0.142857 0.714286 0.166667 Uiso 0.038 1 1 d
O1_2-141 O 0.285714 0.714286 0.166667 Uiso 0.038 1 1 d
O1_2-142 O 0.428571 0.714286 0.166667 Uiso 0.038 1 1 d
O1_2-143 O 0.571429 0.714286 0.166667 Uiso 0.038 1 1 d
O1_2-144 O 0.714286 0.714286 0.166667 Uiso 0.038 1 1 d
O1_2-145 O 0.857143 0.714286 0.166667 Uiso 0.038 1 1 d
O1_2-147 O 0 0.857143 0.166667 Uiso 0.038 1 1 d
O1_2-148 O 0.142857 0.857143 0.166667 Uiso 0.038 1 1 d
O1_2-149 O 0.285714 0.857143 0.166667 Uiso 0.038 1 1 d
O1_2-150 O 0.428571 0.857143 0.166667 Uiso 0.038 1 1 d
O1_2-151 O 0.571429 0.857143 0.166667 Uiso 0.038 1 1 d
O1_2-152 O 0.714286 0.857143 0.166667 Uiso 0.038 1 1 d
O1_2-153 O 0.857143 0.857143 0.166667 Uiso 0.038 1 1 d
O2_1-1 O 0 0 0.0293 Uiso 0.038 1 1 d
O2_1-2 O 0.142857 0 0.0293 Uiso 0.038 1 1 d
O2_1-3 O 0.285714 0 0.0293 Uiso 0.038 1 1 d
O2_1-4 O 0.428571 0 0.0293 Uiso 0.038 1 1 d
O2_1-5 O 0.571429 0 0.0293 Uiso 0.038 1 1 d
O2_1-6 O 0.714286 0 0.0293 Uiso 0.038 1 1 d
O2_1-7 O 0.857143 0 0.0293 Uiso 0.038 1 1 d
O2_1-9 O 0 0.142857 0.0293 Uiso 0.038 1 1 d
O2_1-10 O 0.142857 0.142857 0.0293 Uiso 0.038 1 1 d
O2_1-11 O 0.285714 0.142857 0.0293 Uiso 0.038 1 1 d
O2_1-12 O 0.428571 0.142857 0.0293 Uiso 0.038 1 1 d
O2_1-13 O 0.571429 0.142857 0.0293 Uiso 0.038 1 1 d
O2_1-14 O 0.714286 0.142857 0.0293 Uiso 0.038 1 1 d
O2_1-15 O 0.857143 0.142857 0.0293 Uiso 0.038 1 1 d
O2_1-17 O 0 0.285714 0.0293 Uiso 0.038 1 1 d
O2_1-18 O 0.142857 0.285714 0.0293 Uiso 0.038 1 1 d
O2_1-19 O 0.285714 0.285714 0.0293 Uiso 0.038 1 1 d
O2_1-20 O 0.428571 0.285714 0.0293 Uiso 0.038 1 1 d
O2_1-21 O 0.571429 0.285714 0.0293 Uiso 0.038 1 1 d
O2_1-22 O 0.714286 0.285714 0.0293 Uiso 0.038 1 1 d
O2_1-23 O 0.857143 0.285714 0.0293 Uiso 0.038 1 1 d
O2_1-25 O 0 0.428571 0.0293 Uiso 0.038 1 1 d
O2_1-26 O 0.142857 0.428571 0.0293 Uiso 0.038 1 1 d
O2_1-27 O 0.285714 0.428571 0.0293 Uiso 0.038 1 1 d
O2_1-28 O 0.428571 0.428571 0.0293 Uiso 0.038 1 1 d
O2_1-29 O 0.571429 0.428571 0.0293 Uiso 0.038 1 1 d
O2_1-30 O 0.714286 0.428571 0.0293 Uiso 0.038 1 1 d
O2_1-31 O 0.857143 0.428571 0.0293 Uiso 0.038 1 1 d
O2_1-33 O 0 0.571429 0.0293 Uiso 0.038 1 1 d
O2_1-34 O 0.142857 0.571429 0.0293 Uiso 0.038 1 1 d
O2_1-35 O 0.285714 0.571429 0.0293 Uiso 0.038 1 1 d
O2_1-36 O 0.428571 0.571429 0.0293 Uiso 0.038 1 1 d
O2_1-37 O 0.571429 0.571429 0.0293 Uiso 0.038 1 1 d
O2_1-38 O 0.714286 0.571429 0.0293 Uiso 0.038 1 1 d
O2_1-39 O 0.857143 0.571429 0.0293 Uiso 0.038 1 1 d
O2_1-41 O 0 0.714286 0.0293 Uiso 0.038 1 1 d
O2_1-42 O 0.142857 0.714286 0.0293 Uiso 0.038 1 1 d
O2_1-43 O 0.285714 0.714286 0.0293 Uiso 0.038 1 1 d
O2_1-44 O 0.428571 0.714286 0.0293 Uiso 0.038 1 1 d
O2_1-45 O 0.571429 0.714286 0.0293 Uiso 0.038 1 1 d
O2_1-46 O 0.714286 0.714286 0.0293 Uiso 0.038 1 1 d
O2_1-47 O 0.857143 0.714286 0.0293 Uiso 0.038 1 1 d
O2_1-49 O 0 0.857143 0.0293 Uiso 0.038 1 1 d
O2_1-50 O 0.142857 0.857143 0.0293 Uiso 0.038 1 1 d
O2_1-51 O 0.285714 0.857143 0.0293 Uiso 0.038 1 1 d
O2_1-52 O 0.428571 0.857143 0.0293 Uiso 0.038 1 1 d
O2_1-53 O 0.571429 0.857143 0.0293 Uiso 0.038 1 1 d
O2_1-54 O 0.714286 0.857143 0.0293 Uiso 0.038 1 1 d
O2_1-55 O 0.857143 0.857143 0.0293 Uiso 0.038 1 1 d
O2_1-65 O 0.095238 0.047619 0.362633 Uiso 0.038 1 1 d
O2_1-66 O 0.238095 0.047619 0.362633 Uiso 0.038 1 1 d
O2_1-67 O 0.380952 0.047619 0.362633 Uiso 0.038 1 1 d
O2_1-68 O 0.52381 0.047619 0.362633 Uiso 0.038 1 1 d
O2_1-69 O 0.666667 0.047619 0.362633 Uiso 0.038 1 1 d
O2_1-70 O 0.809524 0.047619 0.362633 Uiso 0.038 1 1 d
O2_1-71 O 0.952381 0.047619 0.362633 Uiso 0.038 1 1 d
O2_1-72 O 0.095238 0.190476 0.362633 Uiso 0.038 1 1 d
O2_1-73 O 0.238095 0.190476 0.362633 Uiso 0.038 1 1 d
O2_1-74 O 0.380952 0.190476 0.362633 Uiso 0.038 1 1 d
O2_1-75 O 0.52381 0.190476 0.362633 Uiso 0.038 1 1 d
O2_1-76 O 0.666667 0.190476 0.362633 Uiso 0.038 1 1 d
O2_1-77 O 0.809524 0.190476 0.362633 Uiso 0.038 1 1 d
O2_1-78 O 0.952381 0.190476 0.362633 Uiso 0.038 1 1 d
O2_1-79 O 0.095238 0.333333 0.362633 Uiso 0.038 1 1 d
O2_1-80 O 0.238095 0.333333 0.362633 Uiso 0.038 1 1 d
O2_1-81 O 0.380952 0.333333 0.362633 Uiso 0.038 1 1 d
O2_1-82 O 0.52381 0.333333 0.362633 Uiso 0.038 1 1 d
O2_1-83 O 0.666667 0.333333 0.362633 Uiso 0.038 1 1 d
O2_1-84 O 0.809524 0.333333 0.362633 Uiso 0.038 1 1 d
O2_1-85 O 0.952381 0.333333 0.362633 Uiso 0.038 1 1 d
O2_1-86 O 0.095238 0.47619 0.362633 Uiso 0.038 1 1 d
O2_1-87 O 0.238095 0.47619 0.362633 Uiso 0.038 1 1 d
O2_1-88 O 0.380952 0.47619 0.362633 Uiso 0.038 1 1 d
O2_1-89 O 0.52381 0.47619 0.362633 Uiso 0.038 1 1 d
O2_1-90 O 0.666667 0.47619 0.362633 Uiso 0.038 1 1 d
O2_1-91 O 0.809524 0.47619 0.362633 Uiso 0.038 1 1 d
O2_1-92 O 0.952381 0.47619 0.362633 Uiso 0.038 1 1 d
O2_1-93 O 0.095238 0.619048 0.362633 Uiso 0.038 1 1 d
O2_1-94 O 0.238095 0.619048 0.362633 Uiso 0.038 1 1 d
O2_1-95 O 0.380952 0.619048 0.362633 Uiso 0.038 1 1 d
O2_1-96 O 0.52381 0.619048 0.362633 Uiso 0.038 1 1 d
O2_1-97 O 0.666667 0.619048 0.362633 Uiso 0.038 1 1 d
O2_1-98 O 0.809524 0.619048 0.362633 Uiso 0.038 1 1 d
O2_1-99 O 0.952381 0.619048 0.362633 Uiso 0.038 1 1 d
O2_1-100 O 0.095238 0.761905 0.362633 Uiso 0.038 1 1 d
O2_1-101 O 0.238095 0.761905 0.362633 Uiso 0.038 1 1 d
O2_1-102 O 0.380952 0.761905 0.362633 Uiso 0.038 1 1 d
O2_1-103 O 0.52381 0.761905 0.362633 Uiso 0.038 1 1 d
O2_1-104 O 0.666667 0.761905 0.362633 Uiso 0.038 1 1 d
O2_1-105 O 0.809524 0.761905 0.362633 Uiso 0.038 1 1 d
O2_1-106 O 0.952381 0.761905 0.362633 Uiso 0.038 1 1 d
O2_1-107 O 0.095238 0.904762 0.362633 Uiso 0.038 1 1 d
O2_1-108 O 0.238095 0.904762 0.362633 Uiso 0.038 1 1 d
O2_1-109 O 0.380952 0.904762 0.362633 Uiso 0.038 1 1 d
O2_1-110 O 0.52381 0.904762 0.362633 Uiso 0.038 1 1 d
O2_1-111 O 0.666667 0.904762 0.362633 Uiso 0.038 1 1 d
O2_1-112 O 0.809524 0.904762 0.362633 Uiso 0.038 1 1 d
O2_1-113 O 0.952381 0.904762 0.362633 Uiso 0.038 1 1 d
O2_1-114 O 0.047619 0.095238 0.695967 Uiso 0.038 1 1 d
O2_1-115 O 0.190476 0.095238 0.695967 Uiso 0.038 1 1 d
O2_1-116 O 0.333333 0.095238 0.695967 Uiso 0.038 1 1 d
O2_1-117 O 0.47619 0.095238 0.695967 Uiso 0.038 1 1 d
O2_1-118 O 0.619048 0.095238 0.695967 Uiso 0.038 1 1 d
O2_1-119 O 0.761905 0.095238 0.695967 Uiso 0.038 1 1 d
O2_1-120 O 0.904762 0.095238 0.695967 Uiso 0.038 1 1 d
O2_1-121 O 0.047619 0.238095 0.695967 Uiso 0.038 1 1 d
O2_1-122 O 0.190476 0.238095 0.695967 Uiso 0.038 1 1 d
O2_1-123 O 0.333333 0.238095 0.695967 Uiso 0.038 1 1 d
O2_1-124 O 0.47619 0.238095 0.695967 Uiso 0.038 1 1 d
O2_1-125 O 0.619048 0.238095 0.695967 Uiso 0.038 1 1 d
O2_1-126 O 0.761905 0.238095 0.695967 Uiso 0.038 1 1 d
O2_1-127 O 0.904762 0.238095 0.695967 Uiso 0.038 1 1 d
O2_1-128 O 0.047619 0.380952 0.695967 Uiso 0.038 1 1 d
O2_1-129 O 0.190476 0.380952 0.695967 Uiso 0.038 1 1 d
O2_1-130 O 0.333333 0.380952 0.695967 Uiso 0.038 1 1 d
O2_1-131 O 0.47619 0.380952 0.695967 Uiso 0.038 1 1 d
O2_1-132 O 0.619048 0.380952 0.695967 Uiso 0.038 1 1 d
O2_1-133 O 0.761905 0.380952 0.695967 Uiso 0.038 1 1 d
O2_1-134 O 0.904762 0.380952 0.695967 Uiso 0.038 1 1 d
O2_1-135 O 0.047619 0.52381 0.695967 Uiso 0.038 1 1 d
O2_1-136 O 0.190476 0.52381 0.695967 Uiso 0.038 1 1 d
O2_1-137 O 0.333333 0.52381 0.695967 Uiso 0.038 1 1 d
O2_1-138 O 0.47619 0.52381 0.695967 Uiso 0.038 1 1 d
O2_1-139 O 0.619048 0.52381 0.695967 Uiso 0.038 1 1 d
O2_1-140 O 0.761905 0.52381 0.695967 Uiso 0.038 1 1 d
O2_1-141 O 0.904762 0.52381 0.695967 Uiso 0.038 1 1 d
O2_1-142 O 0.047619 0.666667 0.695967 Uiso 0.038 1 1 d
O2_1-143 O 0.190476 0.666667 0.695967 Uiso 0.038 1 1 d
O2_1-144 O 0.333333 0.666667 0.695967 Uiso 0.038 1 1 d
O2_1-145 O 0.47619 0.666667 0.695967 Uiso 0.038 1 1 d
O2_1-146 O 0.619048 0.666667 0.695967 Uiso 0.038 1 1 d
O2_1-147 O 0.761905 0.666667 0.695967 Uiso 0.038 1 1 d
O2_1-148 O 0.904762 0.666667 0.695967 Uiso 0.038 1 1 d
O2_1-149 O 0.047619 0.809524 0.695967 Uiso 0.038 1 1 d
O2_1-150 O 0.190476 0.809524 0.695967 Uiso 0.038 1 1 d
O2_1-151 O 0.333333 0.809524 0.695967 Uiso 0.038 1 1 d
O2_1-152 O 0.47619 0.809524 0.695967 Uiso 0.038 1 1 d
O2_1-153 O 0.619048 0.809524 0.695967 Uiso 0.038 1 1 d
O2_1-154 O 0.761905 0.809524 0.695967 Uiso 0.038 1 1 d
O2_1-155 O 0.904762 0.809524 0.695967 Uiso 0.038 1 1 d
O2_1-156 O 0.047619 0.952381 0.695967 Uiso 0.038 1 1 d
O2_1-157 O 0.190476 0.952381 0.695967 Uiso 0.038 1 1 d
O2_1-158 O 0.333333 0.952381 0.695967 Uiso 0.038 1 1 d
O2_1-159 O 0.47619 0.952381 0.695967 Uiso 0.038 1 1 d
O2_1-160 O 0.619048 0.952381 0.695967 Uiso 0.038 1 1 d
O2_1-161 O 0.761905 0.952381 0.695967 Uiso 0.038 1 1 d
O2_1-162 O 0.904762 0.952381 0.695967 Uiso 0.038 1 1 d
O2_2-1 O 0 0 0.5293 Uiso 0.038 1 1 d
O2_2-2 O 0.142857 0 0.5293 Uiso 0.038 1 1 d
O2_2-3 O 0.285714 0 0.5293 Uiso 0.038 1 1 d
O2_2-4 O 0.428571 0 0.5293 Uiso 0.038 1 1 d
O2_2-5 O 0.571429 0 0.5293 Uiso 0.038 1 1 d
O2_2-6 O 0.714286 0 0.5293 Uiso 0.038 1 1 d
O2_2-7 O 0.857143 0 0.5293 Uiso 0.038 1 1 d
O2_2-9 O 0 0.142857 0.5293 Uiso 0.038 1 1 d
O2_2-10 O 0.142857 0.142857 0.5293 Uiso 0.038 1 1 d
O2_2-11 O 0.285714 0.142857 0.5293 Uiso 0.038 1 1 d
O2_2-12 O 0.428571 0.142857 0.5293 Uiso 0.038 1 1 d
O2_2-13 O 0.571429 0.142857 0.5293 Uiso 0.038 1 1 d
O2_2-14 O 0.714286 0.142857 0.5293 Uiso 0.038 1 1 d
O2_2-15 O 0.857143 0.142857 0.5293 Uiso 0.038 1 1 d
O2_2-17 O 0 0.285714 0.5293 Uiso 0.038 1 1 d
O2_2-18 O 0.142857 0.285714 0.5293 Uiso 0.038 1 1 d
O2_2-19 O 0.285714 0.285714 0.5293 Uiso 0.038 1 1 d
O2_2-20 O 0.428571 0.285714 0.5293 Uiso 0.038 1 1 d
O2_2-21 O 0.571429 0.285714 0.5293 Uiso 0.038 1 1 d
O2_2-22 O 0.714286 0.285714 0.5293 Uiso 0.038 1 1 d
O2_2-23 O 0.857143 0.285714 0.5293 Uiso 0.038 1 1 d
O2_2-25 O 0 0.428571 0.5293 Uiso 0.038 1 1 d
O2_2-26 O 0.142857 0.428571 0.5293 Uiso 0.038 1 1 d
O2_2-27 O 0.285714 0.428571 0.5293 Uiso 0.038 1 1 d
O2_2-28 O 0.428571 0.428571 0.5293 Uiso 0.038 1 1 d
O2_2-29 O 0.571429 0.428571 0.5293 Uiso 0.038 1 1 d
O2_2-30 O 0.714286 0.428571 0.5293 Uiso 0.038 1 1 d
O2_2-31 O 0.857143 0.428571 0.5293 Uiso 0.038 1 1 d
O2_2-33 O 0 0.571429 0.5293 Uiso 0.038 1 1 d
O2_2-34 O 0.142857 0.571429 0.5293 Uiso 0.038 1 1 d
O2_2-35 O 0.285714 0.571429 0.5293 Uiso 0.038 1 1 d
O2_2-36 O 0.428571 0.571429 0.5293 Uiso 0.038 1 1 d
O2_2-37 O 0.571429 0.571429 0.5293 Uiso 0.038 1 1 d
O2_2-38 O 0.714286 0.571429 0.5293 Uiso 0.038 1 1 d
O2_2-39 O 0.857143 0.571429 0.5293 Uiso 0.038 1 1 d
O2_2-41 O 0 0.714286 0.5293 Uiso 0.038 1 1 d
O2_2-42 O 0.142857 0.714286 0.5293 Uiso 0.038 1 1 d
O2_2-43 O 0.285714 0.714286 0.5293 Uiso 0.038 1 1 d
O2_2-44 O 0.428571 0.714286 0.5293 Uiso 0.038 1 1 d
O2_2-45 O 0.571429 0.714286 0.5293 Uiso 0.038 1 1 d
O2_2-46 O 0.714286 0.714286 0.5293 Uiso 0.038 1 1 d
O2_2-47 O 0.857143 0.714286 0.5293 Uiso 0.038 1 1 d
O2_2-49 O 0 0.857143 0.5293 Uiso 0.038 1 1 d
O2_2-50 O 0.142857 0.857143 0.5293 Uiso 0.038 1 1 d
O2_2-51 O 0.285714 0.857143 0.5293 Uiso 0.038 1 1 d
O2_2-52 O 0.428571 0.857143 0.5293 Uiso 0.038 1 1 d
O2_2-53 O 0.571429 0.857143 0.5293 Uiso 0.038 1 1 d
O2_2-54 O 0.714286 0.857143 0.5293 Uiso 0.038 1 1 d
O2_2-55 O 0.857143 0.857143 0.5293 Uiso 0.038 1 1 d
O2_2-65 O 0.095238 0.047619 0.862633 Uiso 0.038 1 1 d
O2_2-66 O 0.238095 0.047619 0.862633 Uiso 0.038 1 1 d
O2_2-67 O 0.380952 0.047619 0.862633 Uiso 0.038 1 1 d
O2_2-68 O 0.52381 0.047619 0.862633 Uiso 0.038 1 1 d
O2_2-69 O 0.666667 0.047619 0.862633 Uiso 0.038 1 1 d
O2_2-70 O 0.809524 0.047619 0.862633 Uiso 0.038 1 1 d
O2_2-71 O 0.952381 0.047619 0.862633 Uiso 0.038 1 1 d
O2_2-72 O 0.095238 0.190476 0.862633 Uiso 0.038 1 1 d
O2_2-73 O 0.238095 0.190476 0.862633 Uiso 0.038 1 1 d
O2_2-74 O 0.380952 0.190476 0.862633 Uiso 0.038 1 1 d
O2_2-75 O 0.52381 0.190476 0.862633 Uiso 0.038 1 1 d
O2_2-76 O 0.666667 0.190476 0.862633 Uiso 0.038 1 1 d
O2_2-77 O 0.809524 0.190476 0.862633 Uiso 0.038 1 1 d
O2_2-78 O 0.952381 0.190476 0.862633 Uiso 0.038 1 1 d
O2_2-79 O 0.095238 0.333333 0.862633 Uiso 0.038 1 1 d
O2_2-80 O 0.238095 0.333333 0.862633 Uiso 0.038 1 1 d
O2_2-81 O 0.380952 0.333333 0.862633 Uiso 0.038 1 1 d
O2_2-82 O 0.52381 0.333333 0.862633 Uiso 0.038 1 1 d
O2_2-83 O 0.666667 0.333333 0.862633 Uiso 0.038 1 1 d
O2_2-84 O 0.809524 0.333333 0.862633 Uiso 0.038 1 1 d
O2_2-85 O 0.952381 0.333333 0.862633 Uiso 0.038 1 1 d
O2_2-86 O 0.095238 0.47619 0.862633 Uiso 0.038 1 1 d
O2_2-87 O 0.238095 0.47619 0.862633 Uiso 0.038 1 1 d
O2_2-88 O 0.380952 0.47619 0.862633 Uiso 0.038 1 1 d
O2_2-89 O 0.52381 0.47619 0.862633 Uiso 0.038 1 1 d
O2_2-90 O 0.666667 0.47619 0.862633 Uiso 0.038 1 1 d
O2_2-91 O 0.809524 0.47619 0.862633 Uiso 0.038 1 1 d
O2_2-92 O 0.952381 0.47619 0.862633 Uiso 0.038 1 1 d
O2_2-93 O 0.095238 0.619048 0.862633 Uiso 0.038 1 1 d
O2_2-94 O 0.238095 0.619048 0.862633 Uiso 0.038 1 1 d
O2_2-95 O 0.380952 0.619048 0.862633 Uiso 0.038 1 1 d
O2_2-96 O 0.52381 0.619048 0.862633 Uiso 0.038 1 1 d
O2_2-97 O 0.666667 0.619048 0.862633 Uiso 0.038 1 1 d
O2_2-98 O 0.809524 0.619048 0.862633 Uiso 0.038 1 1 d
O2_2-99 O 0.952381 0.619048 0.862633 Uiso 0.038 1 1 d
O2_2-100 O 0.095238 0.761905 0.862633 Uiso 0.038 1 1 d
O2_2-101 O 0.238095 0.761905 0.862633 Uiso 0.038 1 1 d
O2_2-102 O 0.380952 0.761905 0.862633 Uiso 0.038 1 1 d
O2_2-103 O 0.52381 0.761905 0.862633 Uiso 0.038 1 1 d
O2_2-104 O 0.666667 0.761905 0.862633 Uiso 0.038 1 1 d
O2_2-105 O 0.809524 0.761905 0.862633 Uiso 0.038 1 1 d
O2_2-106 O 0.952381 0.761905 0.862633 Uiso 0.038 1 1 d
O2_2-107 O 0.095238 0.904762 0.862633 Uiso 0.038 1 1 d
O2_2-108 O 0.238095 0.904762 0.862633 Uiso 0.038 1 1 d
O2_2-109 O 0.380952 0.904762 0.862633 Uiso 0.038 1 1 d
O2_2-110 O 0.52381 0.904762 0.862633 Uiso 0.038 1 1 d
O2_2-111 O 0.666667 0.904762 0.862633 Uiso 0.038 1 1 d
O2_2-112 O 0.809524 0.904762 0.862633 Uiso 0.038 1 1 d
O2_2-113 O 0.952381 0.904762 0.862633 Uiso 0.038 1 1 d
O2_2-114 O 0.047619 0.095238 0.195967 Uiso 0.038 1 1 d
O2_2-115 O 0.190476 0.095238 0.195967 Uiso 0.038 1 1 d
O2_2-116 O 0.333333 0.095238 0.195967 Uiso 0.038 1 1 d
O2_2-117 O 0.47619 0.095238 0.195967 Uiso 0.038 1 1 d
O2_2-118 O 0.619048 0.095238 0.195967 Uiso 0.038 1 1 d
O2_2-119 O 0.761905 0.095238 0.195967 Uiso 0.038 1 1 d
O2_2-120 O 0.904762 0.095238 0.195967 Uiso 0.038 1 1 d
O2_2-121 O 0.047619 0.238095 0.195967 Uiso 0.038 1 1 d
O2_2-122 O 0.190476 0.238095 0.195967 Uiso 0.038 1 1 d
O2_2-123 O 0.333333 0.238095 0.195967 Uiso 0.038 1 1 d
O2_2-124 O 0.47619 0.238095 0.195967 Uiso 0.038 1 1 d
O2_2-125 O 0.619048 0.238095 0.195967 Uiso 0.038 1 1 d
O2_2-126 O 0.761905 0.238095 0.195967 Uiso 0.038 1 1 d
O2_2-127 O 0.904762 0.238095 0.195967 Uiso 0.038 1 1 d
O2_2-128 O 0.047619 0.380952 0.195967 Uiso 0.038 1 1 d
O2_2-129 O 0.190476 0.380952 0.195967 Uiso 0.038 1 1 d
O2_2-130 O 0.333333 0.380952 0.195967 Uiso 0.038 1 1 d
O2_2-131 O 0.47619 0.380952 0.195967 Uiso 0.038 1 1 d
O2_2-132 O 0.619048 0.380952 0.195967 Uiso 0.038 1 1 d
O2_2-133 O 0.761905 0.380952 0.195967 Uiso 0.038 1 1 d
O2_2-134 O 0.904762 0.380952 0.195967 Uiso 0.038 1 1 d
O2_2-135 O 0.047619 0.52381 0.195967 Uiso 0.038 1 1 d
O2_2-136 O 0.190476 0.52381 0.195967 Uiso 0.038 1 1 d
O2_2-137 O 0.333333 0.52381 0.195967 Uiso 0.038 1 1 d
O2_2-138 O 0.47619 0.52381 0.195967 Uiso 0.038 1 1 d
O2_2-139 O 0.619048 0.52381 0.195967 Uiso 0.038 1 1 d
O2_2-140 O 0.761905 0.52381 0.195967 Uiso 0.038 1 1 d
O2_2-141 O 0.904762 0.52381 0.195967 Uiso 0.038 1 1 d
O2_2-142 O 0.047619 0.666667 0.195967 Uiso 0.038 1 1 d
O2_2-143 O 0.190476 0.666667 0.195967 Uiso 0.038 1 1 d
O2_2-144 O 0.333333 0.666667 0.195967 Uiso 0.038 1 1 d
O2_2-145 O 0.47619 0.666667 0.195967 Uiso 0.038 1 1 d
O2_2-146 O 0.619048 0.666667 0.195967 Uiso 0.038 1 1 d
O2_2-147 O 0.761905 0.666667 0.195967 Uiso 0.038 1 1 d
O2_2-148 O 0.904762 0.666667 0.195967 Uiso 0.038 1 1 d
O2_2-149 O 0.047619 0.809524 0.195967 Uiso 0.038 1 1 d
O2_2-150 O 0.190476 0.809524 0.195967 Uiso 0.038 1 1 d
O2_2-151 O 0.333333 0.809524 0.195967 Uiso 0.038 1 1 d
O2_2-152 O 0.47619 0.809524 0.195967 Uiso 0.038 1 1 d
O2_2-153 O 0.619048 0.809524 0.195967 Uiso 0.038 1 1 d
O2_2-154 O 0.761905 0.809524 0.195967 Uiso 0.038 1 1 d
O2_2-155 O 0.904762 0.809524 0.195967 Uiso 0.038 1 1 d
O2_2-156 O 0.047619 0.952381 0.195967 Uiso 0.038 1 1 d
O2_2-157 O 0.190476 0.952381 0.195967 Uiso 0.038 1 1 d
O2_2-158 O 0.333333 0.952381 0.195967 Uiso 0.038 1 1 d
O2_2-159 O 0.47619 0.952381 0.195967 Uiso 0.038 1 1 d
O2_2-160 O 0.619048 0.952381 0.195967 Uiso 0.038 1 1 d
O2_2-161 O 0.761905 0.952381 0.195967 Uiso 0.038 1 1 d
O2_2-162 O 0.904762 0.952381 0.195967 Uiso 0.038 1 1 d
O3_1-1 O 0 0 0.9707 Uiso 0.038 1 1 d
O3_1-2 O 0.142857 0 0.9707 Uiso 0.038 1 1 d
O3_1-3 O 0.285714 0 0.9707 Uiso 0.038 1 1 d
O3_1-4 O 0.428571 0 0.9707 Uiso 0.038 1 1 d
O3_1-5 O 0.571429 0 0.9707 Uiso 0.038 1 1 d
O3_1-6 O 0.714286 0 0.9707 Uiso 0.038 1 1 d
O3_1-7 O 0.857143 0 0.9707 Uiso 0.038 1 1 d
O3_1-9 O 0 0.142857 0.9707 Uiso 0.038 1 1 d
O3_1-10 O 0.142857 0.142857 0.9707 Uiso 0.038 1 1 d
O3_1-11 O 0.285714 0.142857 0.9707 Uiso 0.038 1 1 d
O3_1-12 O 0.428571 0.142857 0.9707 Uiso 0.038 1 1 d
O3_1-13 O 0.571429 0.142857 0.9707 Uiso 0.038 1 1 d
O3_1-14 O 0.714286 0.142857 0.9707 Uiso 0.038 1 1 d
O3_1-15 O 0.857143 0.142857 0.9707 Uiso 0.038 1 1 d
O3_1-17 O 0 0.285714 0.9707 Uiso 0.038 1 1 d
O3_1-18 O 0.142857 0.285714 0.9707 Uiso 0.038 1 1 d
O3_1-19 O 0.285714 0.285714 0.9707 Uiso 0.038 1 1 d
O3_1-20 O 0.428571 0.285714 0.9707 Uiso 0.038 1 1 d
O3_1-21 O 0.571429 0.285714 0.9707 Uiso 0.038 1 1 d
O3_1-22 O 0.714286 0.285714 0.9707 Uiso 0.038 1 1 d
O3_1-23 O 0.857143 0.285714 0.9707 Uiso 0.038 1 1 d
O3_1-25 O 0 0.428571 0.9707 Uiso 0.038 1 1 d
O3_1-26 O 0.142857 0.428571 0.9707 Uiso 0.038 1 1 d
O3_1-27 O 0.285714 0.428571 0.9707 Uiso 0.038 1 1 d
O3_1-28 O 0.428571 0.428571 0.9707 Uiso 0.038 1 1 d
O3_1-29 O 0.571429 0.428571 0.9707 Uiso 0.038 1 1 d
O3_1-30 O 0.714286 0.428571 0.9707 Uiso 0.038 1 1 d
O3_1-31 O 0.857143 0.428571 0.9707 Uiso 0.038 1 1 d
O3_1-33 O 0 0.571429 0.9707 Uiso 0.038 1 1 d
O3_1-34 O 0.142857 0.571429 0.9707 Uiso 0.038 1 1 d
O3_1-35 O 0.285714 0.571429 0.9707 Uiso 0.038 1 1 d
O3_1-36 O 0.428571 0.571429 0.9707 Uiso 0.038 1 1 d
O3_1-37 O 0.571429 0.571429 0.9707 Uiso 0.038 1 1 d
O3_1-38 O 0.714286 0.571429 0.9707 Uiso 0.038 1 1 d
O3_1-39 O 0.857143 0.571429 0.9707 Uiso 0.038 1 1 d
O3_1-41 O 0 0.714286 0.9707 Uiso 0.038 1 1 d
O3_1-42 O 0.142857 0.714286 0.9707 Uiso 0.038 1 1 d
O3_1-43 O 0.285714 0.714286 0.9707 Uiso 0.038 1 1 d
O3_1-44 O 0.428571 0.714286 0.9707 Uiso 0.038 1 1 d
O3_1-45 O 0.571429 0.714286 0.9707 Uiso 0.038 1 1 d
O3_1-46 O 0.714286 0.714286 0.9707 Uiso 0.038 1 1 d
O3_1-47 O 0.857143 0.714286 0.9707 Uiso 0.038 1 1 d
O3_1-49 O 0 0.857143 0.9707 Uiso 0.038 1 1 d
O3_1-50 O 0.142857 0.857143 0.9707 Uiso 0.038 1 1 d
O3_1-51 O 0.285714 0.857143 0.9707 Uiso 0.038 1 1 d
O3_1-52 O 0.428571 0.857143 0.9707 Uiso 0.038 1 1 d
O3_1-53 O 0.571429 0.857143 0.9707 Uiso 0.038 1 1 d
O3_1-54 O 0.714286 0.857143 0.9707 Uiso 0.038 1 1 d
O3_1-55 O 0.857143 0.857143 0.9707 Uiso 0.038 1 1 d
O3_1-65 O 0.095238 0.047619 0.304033 Uiso 0.038 1 1 d
O3_1-66 O 0.238095 0.047619 0.304033 Uiso 0.038 1 1 d
O3_1-67 O 0.380952 0.047619 0.304033 Uiso 0.038 1 1 d
O3_1-68 O 0.52381 0.047619 0.304033 Uiso 0.038 1 1 d
O3_1-69 O 0.666667 0.047619 0.304033 Uiso 0.038 1 1 d
O3_1-70 O 0.809524 0.047619 0.304033 Uiso 0.038 1 1 d
O3_1-71 O 0.952381 0.047619 0.304033 Uiso 0.038 1 1 d
O3_1-72 O 0.095238 0.190476 0.304033 Uiso 0.038 1 1 d
O3_1-73 O 0.238095 0.190476 0.304033 Uiso 0.038 1 1 d
O3_1-74 O 0.380952 0.190476 0.304033 Uiso 0.038 1 1 d
O3_1-75 O 0.52381 0.190476 0.304033 Uiso 0.038 1 1 d
O3_1-76 O 0.666667 0.190476 0.304033 Uiso 0.038 1 1 d
O3_1-77 O 0.809524 0.190476 0.304033 Uiso 0.038 1 1 d
O3_1-78 O 0.952381 0.190476 0.304033 Uiso 0.038 1 1 d
O3_1-79 O 0.095238 0.333333 0.304033 Uiso 0.038 1 1 d
O3_1-80 O 0.238095 0.333333 0.304033 Uiso 0.038 1 1 d
O3_1-81 O 0.380952 0.333333 0.304033 Uiso 0.038 1 1 d
O3_1-82 O 0.52381 0.333333 0.304033 Uiso 0.038 1 1 d
O3_1-83 O 0.666667 0.333333 0.304033 Uiso 0.038 1 1 d
O3_1-84 O 0.809524 0.333333 0.304033 Uiso 0.038 1 1 d
O3_1-85 O 0.952381 0.333333 0.304033 Uiso 0.038 1 1 d
O3_1-86 O 0.095238 0.47619 0.304033 Uiso 0.038 1 1 d
O3_1-87 O 0.238095 0.47619 0.304033 Uiso 0.038 1 1 d
O3_1-88 O 0.380952 0.47619 0.304033 Uiso 0.038 1 1 d
O3_1-89 O 0.52381 0.47619 0.304033 Uiso 0.038 1 1 d
O3_1-90 O 0.666667 0.47619 0.304033 Uiso 0.038 1 1 d
O3_1-91 O 0.809524 0.47619 0.304033 Uiso 0.038 1 1 d
O3_1-92 O 0.952381 0.47619 0.304033 Uiso 0.038 1 1 d
O3_1-93 O 0.095238 0.619048 0.304033 Uiso 0.038 1 1 d
O3_1-94 O 0.238095 0.619048 0.304033 Uiso 0.038 1 1 d
O3_1-95 O 0.380952 0.619048 0.304033 Uiso 0.038 1 1 d
O3_1-96 O 0.52381 0.619048 0.304033 Uiso 0.038 1 1 d
O3_1-97 O 0.666667 0.619048 0.304033 Uiso 0.038 1 1 d
O3_1-98 O 0.809524 0.619048 0.304033 Uiso 0.038 1 1 d
O3_1-99 O 0.952381 0.619048 0.304033 Uiso 0.038 1 1 d
O3_1-100 O 0.095238 0.761905 0.304033 Uiso 0.038 1 1 d
O3_1-101 O 0.238095 0.761905 0.304033 Uiso 0.038 1 1 d
O3_1-102 O 0.380952 0.761905 0.304033 Uiso 0.038 1 1 d
O3_1-103 O 0.52381 0.761905 0.304033 Uiso 0.038 1 1 d
O3_1-104 O 0.666667 0.761905 0.304033 Uiso 0.038 1 1 d
O3_1-105 O 0.809524 0.761905 0.304033 Uiso 0.038 1 1 d
O3_1-106 O 0.952381 0.761905 0.304033 Uiso 0.038 1 1 d
O3_1-107 O 0.095238 0.904762 0.304033 Uiso 0.038 1 1 d
O3_1-108 O 0.238095 0.904762 0.304033 Uiso 0.038 1 1 d
O3_1-109 O 0.380952 0.904762 0.304033 Uiso 0.038 1 1 d
O3_1-110 O 0.52381 0.904762 0.304033 Uiso 0.038 1 1 d
O3_1-111 O 0.666667 0.904762 0.304033 Uiso 0.038 1 1 d
O3_1-112 O 0.809524 0.904762 0.304033 Uiso 0.038 1 1 d
O3_1-113 O 0.952381 0.904762 0.304033 Uiso 0.038 1 1 d
O3_1-114 O 0.047619 0.095238 0.637367 Uiso 0.038 1 1 d
O3_1-115 O 0.190476 0.095238 0.637367 Uiso 0.038 1 1 d
O3_1-116 O 0.333333 0.095238 0.637367 Uiso 0.038 1 1 d
O3_1-117 O 0.47619 0.095238 0.637367 Uiso 0.038 1 1 d
O3_1-118 O 0.619048 0.095238 0.637367 Uiso 0.038 1 1 d
O3_1-119 O 0.761905 0.095238 0.637367 Uiso 0.038 1 1 d
O3_1-120 O 0.904762 0.095238 0.637367 Uiso 0.038 1 1 d
O3_1-121 O 0.047619 0.238095 0.637367 Uiso 0.038 1 1 d
O3_1-122 O 0.190476 0.238095 0.637367 Uiso 0.038 1 1 d
O3_1-123 O 0.333333 0.238095 0.637367 Uiso 0.038 1 1 d
O3_1-124 O 0.47619 0.238095 0.637367 Uiso 0.038 1 1 d
O3_1-125 O 0.619048 0.238095 0.637367 Uiso 0.038 1 1 d
O3_1-126 O 0.761905 0.238095 0.637367 Uiso 0.038 1 1 d
O3_1-127 O 0.904762 0.238095 0.637367 Uiso 0.038 1 1 d
O3_1-128 O 0.047619 0.380952 0.637367 Uiso 0.038 1 1 d
O3_1-129 O 0.190476 0.380952 0.637367 Uiso 0.038 1 1 d
O3_1-130 O 0.333333 0.380952 0.637367 Uiso 0.038 1 1 d
O3_1-131 O 0.47619 0.380952 0.637367 Uiso 0.038 1 1 d
O3_1-132 O 0.619048 0.380952 0.637367 Uiso 0.038 1 1 d
O3_1-133 O 0.761905 0.380952 0.637367 Uiso 0.038 1 1 d
O3_1-134 O 0.904762 0.380952 0.637367 Uiso 0.038 1 1 d
O3_1-135 O 0.047619 0.52381 0.637367 Uiso 0.038 1 1 d
O3_1-136 O 0.190476 0.52381 0.637367 Uiso 0.038 1 1 d
O3_1-137 O 0.333333 0.52381 0.637367 Uiso 0.038 1 1 d
O3_1-138 O 0.47619 0.52381 0.637367 Uiso 0.038 1 1 d
O3_1-139 O 0.619048 0.52381 0.637367 Uiso 0.038 1 1 d
O3_1-140 O 0.761905 0.52381 0.637367 Uiso 0.038 1 1 d
O3_1-141 O 0.904762 0.52381 0.637367 Uiso 0.038 1 1 d
O3_1-142 O 0.047619 0.666667 0.637367 Uiso 0.038 1 1 d
O3_1-143 O 0.190476 0.666667 0.637367 Uiso 0.038 1 1 d
O3_1-144 O 0.333333 0.666667 0.637367 Uiso 0.038 1 1 d
O3_1-145 O 0.47619 0.666667 0.637367 Uiso 0.038 1 1 d
O3_1-146 O 0.619048 0.666667 0.637367 Uiso 0.038 1 1 d
O3_1-147 O 0.761905 0.666667 0.637367 Uiso 0.038 1 1 d
O3_1-148 O 0.904762 0.666667 0.637367 Uiso 0.038 1 1 d
O3_1-149 O 0.047619 0.809524 0.637367 Uiso 0.038 1 1 d
O3_1-150 O 0.190476 0.809524 0.637367 Uiso 0.038 1 1 d
O3_1-151 O 0.333333 0.809524 0.637367 Uiso 0.038 1 1 d
O3_1-152 O 0.47619 0.809524 0.637367 Uiso 0.038 1 1 d
O3_1-153 O 0.619048 0.809524 0.637367 Uiso 0.038 1 1 d
O3_1-154 O 0.761905 0.809524 0.637367 Uiso 0.038 1 1 d
O3_1-155 O 0.904762 0.809524 0.637367 Uiso 0.038 1 1 d
O3_1-156 O 0.047619 0.952381 0.637367 Uiso 0.038 1 1 d
O3_1-157 O 0.190476 0.952381 0.637367 Uiso 0.038 1 1 d
O3_1-158 O 0.333333 0.952381 0.637367 Uiso 0.038 1 1 d
O3_1-159 O 0.47619 0.952381 0.637367 Uiso 0.038 1 1 d
O3_1-160 O 0.619048 0.952381 0.637367 Uiso 0.038 1 1 d
O3_1-161 O 0.761905 0.952381 0.637367 Uiso 0.038 1 1 d
O3_1-162 O 0.904762 0.952381 0.637367 Uiso 0.038 1 1 d
O3_2-1 O 0 0 0.4707 Uiso 0.038 1 1 d
O3_2-2 O 0.142857 0 0.4707 Uiso 0.038 1 1 d
O3_2-3 O 0.285714 0 0.4707 Uiso 0.038 1 1 d
O3_2-4 O 0.428571 0 0.4707 Uiso 0.038 1 1 d
O3_2-5 O 0.571429 0 0.4707 Uiso 0.038 1 1 d
O3_2-6 O 0.714286 0 0.4707 Uiso 0.038 1 1 d
O3_2-7 O 0.857143 0 0.4707 Uiso 0.038 1 1 d
O3_2-9 O 0 0.142857 0.4707 Uiso 0.038 1 1 d
O3_2-10 O 0.142857 0.142857 0.4707 Uiso 0.038 1 1 d
O3_2-11 O 0.285714 0.142857 0.4707 Uiso 0.038 1 1 d
O3_2-12 O 0.428571 0.142857 0.4707 Uiso 0.038 1 1 d
O3_2-13 O 0.571429 0.142857 0.4707 Uiso 0.038 1 1 d
O3_2-14 O 0.714286 0.142857 0.4707 Uiso 0.038 1 1 d
O3_2-15 O 0.857143 0.142857 0.4707 Uiso 0.038 1 1 d
O3_2-17 O 0 0.285714 0.4707 Uiso 0.038 1 1 d
O3_2-18 O 0.142857 0.285714 0.4707 Uiso 0.038 1 1 d
O3_2-19 O 0.285714 0.285714 0.4707 Uiso 0.038 1 1 d
O3_2-20 O 0.428571 0.285714 0.4707 Uiso 0.038 1 1 d
O3_2-21 O 0.571429 0.285714 0.4707 Uiso 0.038 1 1 d
O3_2-22 O 0.714286 0.285714 0.4707 Uiso 0.038 1 1 d
O3_2-23 O 0.857143 0.285714 0.4707 Uiso 0.038 1 1 d
O3_2-25 O 0 0.428571 0.4707 Uiso 0.038 1 1 d
O3_2-26 O 0.142857 0.428571 0.4707 Uiso 0.038 1 1 d
O3_2-27 O 0.285714 0.428571 0.4707 Uiso 0.038 1 1 d
O3_2-28 O 0.428571 0.428571 0.4707 Uiso 0.038 1 1 d
O3_2-29 O 0.571429 0.428571 0.4707 Uiso 0.038 1 1 d
O3_2-30 O 0.714286 0.428571 0.4707 Uiso 0.038 1 1 d
O3_2-31 O 0.857143 0.428571 0.4707 Uiso 0.038 1 1 d
O3_2-33 O 0 0.571429 0.4707 Uiso 0.038 1 1 d
O3_2-34 O 0.142857 0.571429 0.4707 Uiso 0.038 1 1 d
O3_2-35 O 0.285714 0.571429 0.4707 Uiso 0.038 1 1 d
O3_2-36 O 0.428571 0.571429 0.4707 Uiso 0.038 1 1 d
O3_2-37 O 0.571429 0.571429 0.4707 Uiso 0.038 1 1 d
O3_2-38 O 0.714286 0.571429 0.4707 Uiso 0.038 1 1 d
O3_2-39 O 0.857143 0.571429 0.4707 Uiso 0.038 1 1 d
O3_2-41 O 0 0.714286 0.4707 Uiso 0.038 1 1 d
O3_2-42 O 0.142857 0.714286 0.4707 Uiso 0.038 1 1 d
O3_2-43 O 0.285714 0.714286 0.4707 Uiso 0.038 1 1 d
O3_2-44 O 0.428571 0.714286 0.4707 Uiso 0.038 1 1 d
O3_2-45 O 0.571429 0.714286 0.4707 Uiso 0.038 1 1 d
O3_2-46 O 0.714286 0.714286 0.4707 Uiso 0.038 1 1 d
O3_2-47 O 0.857143 0.714286 0.4707 Uiso 0.038 1 1 d
O3_2-49 O 0 0.857143 0.4707 Uiso 0.038 1 1 d
O3_2-50 O 0.142857 0.857143 0.4707 Uiso 0.038 1 1 d
O3_2-51 O 0.285714 0.857143 0.4707 Uiso 0.038 1 1 d
O3_2-52 O 0.428571 0.857143 0.4707 Uiso 0.038 1 1 d
O3_2-53 O 0.571429 0.857143 0.4707 Uiso 0.038 1 1 d
O3_2-54 O 0.714286 0.857143 0.4707 Uiso 0.038 1 1 d
O3_2-55 O 0.857143 0.857143 0.4707 Uiso 0.038 1 1 d
O3_2-65 O 0.095238 0.047619 0.804033 Uiso 0.038 1 1 d
O3_2-66 O 0.238095 0.047619 0.804033 Uiso 0.038 1 1 d
O3_2-67 O 0.380952 0.047619 0.804033 Uiso 0.038 1 1 d
O3_2-68 O 0.52381 0.047619 0.804033 Uiso 0.038 1 1 d
O3_2-69 O 0.666667 0.047619 0.804033 Uiso 0.038 1 1 d
O3_2-70 O 0.809524 0.047619 0.804033 Uiso 0.038 1 1 d
O3_2-71 O 0.952381 0.047619 0.804033 Uiso 0.038 1 1 d
O3_2-72 O 0.095238 0.190476 0.804033 Uiso 0.038 1 1 d
O3_2-73 O 0.238095 0.190476 0.804033 Uiso 0.038 1 1 d
O3_2-74 O 0.380952 0.190476 0.804033 Uiso 0.038 1 1 d
O3_2-75 O 0.52381 0.190476 0.804033 Uiso 0.038 1 1 d
O3_2-76 O 0.666667 0.190476 0.804033 Uiso 0.038 1 1 d
O3_2-77 O 0.809524 0.190476 0.804033 Uiso 0.038 1 1 d
O3_2-78 O 0.952381 0.190476 0.804033 Uiso 0.038 1 1 d
O3_2-79 O 0.095238 0.333333 0.804033 Uiso 0.038 1 1 d
O3_2-80 O 0.238095 0.333333 0.804033 Uiso 0.038 1 1 d
O3_2-81 O 0.380952 0.333333 0.804033 Uiso 0.038 1 1 d
O3_2-82 O 0.52381 0.333333 0.804033 Uiso 0.038 1 1 d
O3_2-83 O 0.666667 0.333333 0.804033 Uiso 0.038 1 1 d
O3_2-84 O 0.809524 0.333333 0.804033 Uiso 0.038 1 1 d
O3_2-85 O 0.952381 0.333333 0.804033 Uiso 0.038 1 1 d
O3_2-86 O 0.095238 0.47619 0.804033 Uiso 0.038 1 1 d
O3_2-87 O 0.238095 0.47619 0.804033 Uiso 0.038 1 1 d
O3_2-88 O 0.380952 0.47619 0.804033 Uiso 0.038 1 1 d
O3_2-89 O 0.52381 0.47619 0.804033 Uiso 0.038 1 1 d
O3_2-90 O 0.666667 0.47619 0.804033 Uiso 0.038 1 1 d
O3_2-91 O 0.809524 0.47619 0.804033 Uiso 0.038 1 1 d
O3_2-92 O 0.952381 0.47619 0.804033 Uiso 0.038 1 1 d
O3_2-93 O 0.095238 0.619048 0.804033 Uiso 0.038 1 1 d
O3_2-94 O 0.238095 0.619048 0.804033 Uiso 0.038 1 1 d
O3_2-95 O 0.380952 0.619048 0.804033 Uiso 0.038 1 1 d
O3_2-96 O 0.52381 0.619048 0.804033 Uiso 0.038 1 1 d
O3_2-97 O 0.666667 0.619048 0.804033 Uiso 0.038 1 1 d
O3_2-98 O 0.809524 0.619048 0.804033 Uiso 0.038 1 1 d
O3_2-99 O 0.952381 0.619048 0.804033 Uiso 0.038 1 1 d
O3_2-100 O 0.095238 0.761905 0.804033 Uiso 0.038 1 1 d
O3_2-101 O 0.238095 0.761905 0.804033 Uiso 0.038 1 1 d
O3_2-102 O 0.380952 0.761905 0.804033 Uiso 0.038 1 1 d
O3_2-103 O 0.52381 0.761905 0.804033 Uiso 0.038 1 1 d
O3_2-104 O 0.666667 0.761905 0.804033 Uiso 0.038 1 1 d
O3_2-105 O 0.809524 0.761905 0.804033 Uiso 0.038 1 1 d
O3_2-106 O 0.952381 0.761905 0.804033 Uiso 0.038 1 1 d
O3_2-107 O 0.095238 0.904762 0.804033 Uiso 0.038 1 1 d
O3_2-108 O 0.238095 0.904762 0.804033 Uiso 0.038 1 1 d
O3_2-109 O 0.380952 0.904762 0.804033 Uiso 0.038 1 1 d
O3_2-110 O 0.52381 0.904762 0.804033 Uiso 0.038 1 1 d
O3_2-111 O 0.666667 0.904762 0.804033 Uiso 0.038 1 1 d
O3_2-112 O 0.809524 0.904762 0.804033 Uiso 0.038 1 1 d
O3_2-113 O 0.952381 0.904762 0.804033 Uiso 0.038 1 1 d
O3_2-114 O 0.047619 0.095238 0.137367 Uiso 0.038 1 1 d
O3_2-115 O 0.190476 0.095238 0.137367 Uiso 0.038 1 1 d
O3_2-116 O 0.333333 0.095238 0.137367 Uiso 0.038 1 1 d
O3_2-117 O 0.47619 0.095238 0.137367 Uiso 0.038 1 1 d
O3_2-118 O 0.619048 0.095238 0.137367 Uiso 0.038 1 1 d
O3_2-119 O 0.761905 0.095238 0.137367 Uiso 0.038 1 1 d
O3_2-120 O 0.904762 0.095238 0.137367 Uiso 0.038 1 1 d
O3_2-121 O 0.047619 0.238095 0.137367 Uiso 0.038 1 1 d
O3_2-122 O 0.190476 0.238095 0.137367 Uiso 0.038 1 1 d
O3_2-123 O 0.333333 0.238095 0.137367 Uiso 0.038 1 1 d
O3_2-124 O 0.47619 0.238095 0.137367 Uiso 0.038 1 1 d
O3_2-125 O 0.619048 0.238095 0.137367 Uiso 0.038 1 1 d
O3_2-126 O 0.761905 0.238095 0.137367 Uiso 0.038 1 1 d
O3_2-127 O 0.904762 0.238095 0.137367 Uiso 0.038 1 1 d
O3_2-128 O 0.047619 0.380952 0.137367 Uiso 0.038 1 1 d
O3_2-129 O 0.190476 0.380952 0.137367 Uiso 0.038 1 1 d
O3_2-130 O 0.333333 0.380952 0.137367 Uiso 0.038 1 1 d
O3_2-131 O 0.47619 0.380952 0.137367 Uiso 0.038 1 1 d
O3_2-132 O 0.619048 0.380952 0.137367 Uiso 0.038 1 1 d
O3_2-133 O 0.761905 0.380952 0.137367 Uiso 0.038 1 1 d
O3_2-134 O 0.904762 0.380952 0.137367 Uiso 0.038 1 1 d
O3_2-135 O 0.047619 0.52381 0.137367 Uiso 0.038 1 1 d
O3_2-136 O 0.190476 0.52381 0.137367 Uiso 0.038 1 1 d
O3_2-137 O 0.333333 0.52381 0.137367 Uiso 0.038 1 1 d
O3_2-138 O 0.47619 0.52381 0.137367 Uiso 0.038 1 1 d
O3_2-139 O 0.619048 0.52381 0.137367 Uiso 0.038 1 1 d
O3_2-140 O 0.761905 0.52381 0.137367 Uiso 0.038 1 1 d
O3_2-141 O 0.904762 0.52381 0.137367 Uiso 0.038 1 1 d
O3_2-142 O 0.047619 0.666667 0.137367 Uiso 0.038 1 1 d
O3_2-143 O 0.190476 0.666667 0.137367 Uiso 0.038 1 1 d
O3_2-144 O 0.333333 0.666667 0.137367 Uiso 0.038 1 1 d
O3_2-145 O 0.47619 0.666667 0.137367 Uiso 0.038 1 1 d
O3_2-146 O 0.619048 0.666667 0.137367 Uiso 0.038 1 1 d
O3_2-147 O 0.761905 0.666667 0.137367 Uiso 0.038 1 1 d
O3_2-148 O 0.904762 0.666667 0.137367 Uiso 0.038 1 1 d
O3_2-149 O 0.047619 0.809524 0.137367 Uiso 0.038 1 1 d
O3_2-150 O 0.190476 0.809524 0.137367 Uiso 0.038 1 1 d
O3_2-151 O 0.333333 0.809524 0.137367 Uiso 0.038 1 1 d
O3_2-152 O 0.47619 0.809524 0.137367 Uiso 0.038 1 1 d
O3_2-153 O 0.619048 0.809524 0.137367 Uiso 0.038 1 1 d
O3_2-154 O 0.761905 0.809524 0.137367 Uiso 0.038 1 1 d
O3_2-155 O 0.904762 0.809524 0.137367 Uiso 0.038 1 1 d
O3_2-156 O 0.047619 0.952381 0.137367 Uiso 0.038 1 1 d
O3_2-157 O 0.190476 0.952381 0.137367 Uiso 0.038 1 1 d
O3_2-158 O 0.333333 0.952381 0.137367 Uiso 0.038 1 1 d
O3_2-159 O 0.47619 0.952381 0.137367 Uiso 0.038 1 1 d
O3_2-160 O 0.619048 0.952381 0.137367 Uiso 0.038 1 1 d
O3_2-161 O 0.761905 0.952381 0.137367 Uiso 0.038 1 1 d
O3_2-162 O 0.904762 0.952381 0.137367 Uiso 0.038 1 1 d
Mn1_1-1 Mn 1 0 0.083333 Uiso 0.038 1 1 d
Mn1_1-2 Mn 0.989011 0.175824 0.083333 Uiso 0.038 1 1 d
Mn1_1-3 Mn 0.934066 0.054945 0.083333 Uiso 0.038 1 1 d
Mn1_1-4 Mn 0.978022 0.351648 0.083333 Uiso 0.038 1 1 d
Mn1_1-5 Mn 0.923077 0.230769 0.083333 Uiso 0.038 1 1 d
Mn1_1-6 Mn 0.868132 0.10989 0.083333 Uiso 0.038 1 1 d
Mn1_1-7 Mn 0.967033 0.527472 0.083333 Uiso 0.038 1 1 d
Mn1_1-8 Mn 0.912088 0.406593 0.083333 Uiso 0.038 1 1 d
Mn1_1-9 Mn 0.857143 0.285714 0.083333 Uiso 0.038 1 1 d
Mn1_1-10 Mn 0.802198 0.164835 0.083333 Uiso 0.038 1 1 d
Mn1_1-11 Mn 0.747253 0.043956 0.083333 Uiso 0.038 1 1 d
Mn1_1-12 Mn 0.956044 0.703297 0.083333 Uiso 0.038 1 1 d
Mn1_1-13 Mn 0.901099 0.582418 0.083333 Uiso 0.038 1 1 d
Mn1_1-14 Mn 0.846154 0.461538 0.083333 Uiso 0.038 1 1 d
Mn1_1-15 Mn 0.791209 0.340659 0.083333 Uiso 0.038 1 1 d
Mn1_1-16 Mn 0.736264 0.21978 0.083333 Uiso 0.038 1 1 d
Mn1_1-17 Mn 0.681319 0.098901 0.083333 Uiso 0.038 1 1 d
Mn1_1-19 Mn 0.945055 0.879121 0.083333 Uiso 0.038 1 1 d
Mn1_1-20 Mn 0.89011 0.758242 0.083333 Uiso 0.038 1 1 d
Mn1_1-21 Mn 0.835165 0.637363 0.083333 Uiso 0.038 1 1 d
Mn1_1-22 Mn 0.78022 0.516483 0.083333 Uiso 0.038 1 1 d
Mn1_1-23 Mn 0.725275 0.395604 0.083333 Uiso 0.038 1 1 d
Mn1_1-24 Mn 0.67033 0.274725 0.083333 Uiso 0.038 1 1 d
Mn1_1-25 Mn 0.615385 0.153846 0.083333 Uiso 0.038 1 1 d
Mn1_1-26 Mn 0.56044 0.032967 0.083333 Uiso 0.038 1 1 d
Mn1_1-27 Mn 0.879121 0.934066 0.083333 Uiso 0.038 1 1 d
Mn1_1-28 Mn 0.824176 0.813187 0.083333 Uiso 0.038 1 1 d
Mn1_1-29 Mn 0.769231 0.692308 0.083333 Uiso 0.038 1 1 d
Mn1_1-30 Mn 0.714286 0.571429 0.083333 Uiso 0.038 1 1 d
Mn1_1-31 Mn 0.659341 0.450549 0.083333 Uiso 0.038 1 1 d
Mn1_1-32 Mn 0.604396 0.32967 0.083333 Uiso 0.038 1 1 d
Mn1_1-33 Mn 0.549451 0.208791 0.083333 Uiso 0.038 1 1 d
Mn1_1-34 Mn 0.494505 0.087912 0.083333 Uiso 0.038 1 1 d
Mn1_1-35 Mn 0.813187 0.989011 0.083333 Uiso 0.038 1 1 d
Mn1_1-36 Mn 0.758242 0.868132 0.083333 Uiso 0.038 1 1 d
Mn1_1-37 Mn 0.703297 0.747253 0.083333 Uiso 0.038 1 1 d
Mn1_1-38 Mn 0.648352 0.626374 0.083333 Uiso 0.038 1 1 d
Mn1_1-39 Mn 0.593407 0.505494 0.083333 Uiso 0.038 1 1 d
Mn1_1-40 Mn 0.538462 0.384615 0.083333 Uiso 0.038 1 1 d
Mn1_1-41 Mn 0.483517 0.263736 0.083333 Uiso 0.038 1 1 d
Mn1_1-42 Mn 0.428571 0.142857 0.083333 Uiso 0.038 1 1 d
Mn1_1-43 Mn 0.373626 0.021978 0.083333 Uiso 0.038 1 1 d
Mn1_1-44 Mn 0.692308 0.923077 0.083333 Uiso 0.038 1 1 d
Mn1_1-45 Mn 0.637363 0.802198 0.083333 Uiso 0.038 1 1 d
Mn1_1-46 Mn 0.582418 0.681319 0.083333 Uiso 0.038 1 1 d
Mn1_1-47 Mn 0.527472 0.56044 0.083333 Uiso 0.038 1 1 d
Mn1_1-48 Mn 0.472528 0.43956 0.083333 Uiso 0.038 1 1 d
Mn1_1-49 Mn 0.417582 0.318681 0.083333 Uiso 0.038 1 1 d
Mn1_1-50 Mn 0.362637 0.197802 0.083333 Uiso 0.038 1 1 d
Mn1_1-51 Mn 0.307692 0.076923 0.083333 Uiso 0.038 1 1 d
Mn1_1-52 Mn 0.626374 0.978022 0.083333 Uiso 0.038 1 1 d
Mn1_1-53 Mn 0.571429 0.857143 0.083333 Uiso 0.038 1 1 d
Mn1_1-54 Mn 0.516484 0.736264 0.083333 Uiso 0.038 1 1 d
Mn1_1-55 Mn 0.461538 0.615385 0.083333 Uiso 0.038 1 1 d
Mn1_1-56 Mn 0.406593 0.494505 0.083333 Uiso 0.038 1 1 d
Mn1_1-57 Mn 0.351648 0.373626 0.083333 Uiso 0.038 1 1 d
Mn1_1-58 Mn 0.296703 0.252747 0.083333 Uiso 0.038 1 1 d
Mn1_1-59 Mn 0.241758 0.131868 0.083333 Uiso 0.038 1 1 d
Mn1_1-60 Mn 0.186813 0.010989 0.083333 Uiso 0.038 1 1 d
Mn1_1-61 Mn 0.505495 0.912088 0.083333 Uiso 0.038 1 1 d
Mn1_1-62 Mn 0.450549 0.791209 0.083333 Uiso 0.038 1 1 d
Mn1_1-63 Mn 0.395604 0.67033 0.083333 Uiso 0.038 1 1 d
Mn1_1-64 Mn 0.340659 0.549451 0.083333 Uiso 0.038 1 1 d
Mn1_1-65 Mn 0.285714 0.428571 0.083333 Uiso 0.038 1 1 d
Mn1_1-66 Mn 0.230769 0.307692 0.083333 Uiso 0.038 1 1 d
Mn1_1-67 Mn 0.175824 0.186813 0.083333 Uiso 0.038 1 1 d
Mn1_1-68 Mn 0.120879 0.065934 0.083333 Uiso 0.038 1 1 d
Mn1_1-69 Mn 0.43956 0.967033 0.083333 Uiso 0.038 1 1 d
Mn1_1-70 Mn 0.384615 0.846154 0.083333 Uiso 0.038 1 1 d
Mn1_1-71 Mn 0.32967 0.725275 0.083333 Uiso 0.038 1 1 d
Mn1_1-72 Mn 0.274725 0.604396 0.083333 Uiso 0.038 1 1 d
Mn1_1-73 Mn 0.21978 0.483516 0.083333 Uiso 0.038 1 1 d
Mn1_1-74 Mn 0.164835 0.362637 0.083333 Uiso 0.038 1 1 d
Mn1_1-75 Mn 0.10989 0.241758 0.083333 Uiso 0.038 1 1 d
Mn1_1-76 Mn 0.054945 0.120879 0.083333 Uiso 0.038 1 1 d
Mn1_1-78 Mn 0.318681 0.901099 0.083333 Uiso 0.038 1 1 d
Mn1_1-79 Mn 0.263736 0.78022 0.083333 Uiso 0.038 1 1 d
Mn1_1-80 Mn 0.208791 0.659341 0.083333 Uiso 0.038 1 1 d
Mn1_1-81 Mn 0.153846 0.538462 0.083333 Uiso 0.038 1 1 d
Mn1_1-82 Mn 0.098901 0.417582 0.083333 Uiso 0.038 1 1 d
Mn1_1-83 Mn 0.043956 0.296703 0.083333 Uiso 0.038 1 1 d
Mn1_1-84 Mn 0.252747 0.956044 0.083333 Uiso 0.038 1 1 d
Mn1_1-85 Mn 0.197802 0.835165 0.083333 Uiso 0.038 1 1 d
Mn1_1-86 Mn 0.142857 0.714286 0.083333 Uiso 0.038 1 1 d
Mn1_1-87 Mn 0.087912 0.593407 0.083333 Uiso 0.038 1 1 d
Mn1_1-88 Mn 0.032967 0.472527 0.083333 Uiso 0.038 1 1 d
Mn1_1-89 Mn 0.131868 0.89011 0.083333 Uiso 0.038 1 1 d
Mn1_1-90 Mn 0.076923 0.769231 0.083333 Uiso 0.038 1 1 d
Mn1_1-91 Mn 0.021978 0.648352 0.083333 Uiso 0.038 1 1 d
Mn1_1-92 Mn 0.065934 0.945055 0.083333 Uiso 0.038 1 1 d
Mn1_1-93 Mn 0.010989 0.824176 0.083333 Uiso 0.038 1 1 d
Mn1_1-95 Mn 1 0 0.583333 Uiso 0.038 1 1 d
Mn1_1-96 Mn 0.989011 0.175824 0.583333 Uiso 0.038 1 1 d
Mn1_1-97 Mn 0.934066 0.054945 0.583333 Uiso 0.038 1 1 d
Mn1_1-98 Mn 0.978022 0.351648 0.583333 Uiso 0.038 1 1 d
Mn1_1-99 Mn 0.923077 0.230769 0.583333 Uiso 0.038 1 1 d
Mn1_1-10 Mn 0.868132 0.10989 0.583333 Uiso 0.038 1 1 d
Mn1_1-10 Mn 0.967033 0.527472 0.583333 Uiso 0.038 1 1 d
Mn1_1-10 Mn 0.912088 0.406593 0.583333 Uiso 0.038 1 1 d
Mn1_1-10 Mn 0.857143 0.285714 0.583333 Uiso 0.038 1 1 d
Mn1_1-10 Mn 0.802198 0.164835 0.583333 Uiso 0.038 1 1 d
Mn1_1-10 Mn 0.747253 0.043956 0.583333 Uiso 0.038 1 1 d
Mn1_1-10 Mn 0.956044 0.703297 0.583333 Uiso 0.038 1 1 d
Mn1_1-10 Mn 0.901099 0.582418 0.583333 Uiso 0.038 1 1 d
Mn1_1-10 Mn 0.846154 0.461538 0.583333 Uiso 0.038 1 1 d
Mn1_1-10 Mn 0.791209 0.340659 0.583333 Uiso 0.038 1 1 d
Mn1_1-11 Mn 0.736264 0.21978 0.583333 Uiso 0.038 1 1 d
Mn1_1-11 Mn 0.681319 0.098901 0.583333 Uiso 0.038 1 1 d
Mn1_1-11 Mn 0.945055 0.879121 0.583333 Uiso 0.038 1 1 d
Mn1_1-11 Mn 0.89011 0.758242 0.583333 Uiso 0.038 1 1 d
Mn1_1-11 Mn 0.835165 0.637363 0.583333 Uiso 0.038 1 1 d
Mn1_1-11 Mn 0.78022 0.516483 0.583333 Uiso 0.038 1 1 d
Mn1_1-11 Mn 0.725275 0.395604 0.583333 Uiso 0.038 1 1 d
Mn1_1-11 Mn 0.67033 0.274725 0.583333 Uiso 0.038 1 1 d
Mn1_1-11 Mn 0.615385 0.153846 0.583333 Uiso 0.038 1 1 d
Mn1_1-12 Mn 0.56044 0.032967 0.583333 Uiso 0.038 1 1 d
Mn1_1-12 Mn 0.879121 0.934066 0.583333 Uiso 0.038 1 1 d
Mn1_1-12 Mn 0.824176 0.813187 0.583333 Uiso 0.038 1 1 d
Mn1_1-12 Mn 0.769231 0.692308 0.583333 Uiso 0.038 1 1 d
Mn1_1-12 Mn 0.714286 0.571429 0.583333 Uiso 0.038 1 1 d
Mn1_1-12 Mn 0.659341 0.450549 0.583333 Uiso 0.038 1 1 d
Mn1_1-12 Mn 0.604396 0.32967 0.583333 Uiso 0.038 1 1 d
Mn1_1-12 Mn 0.549451 0.208791 0.583333 Uiso 0.038 1 1 d
Mn1_1-12 Mn 0.494505 0.087912 0.583333 Uiso 0.038 1 1 d
Mn1_1-12 Mn 0.813187 0.989011 0.583333 Uiso 0.038 1 1 d
Mn1_1-13 Mn 0.758242 0.868132 0.583333 Uiso 0.038 1 1 d
Mn1_1-13 Mn 0.703297 0.747253 0.583333 Uiso 0.038 1 1 d
Mn1_1-13 Mn 0.648352 0.626374 0.583333 Uiso 0.038 1 1 d
Mn1_1-13 Mn 0.593407 0.505494 0.583333 Uiso 0.038 1 1 d
Mn1_1-13 Mn 0.538462 0.384615 0.583333 Uiso 0.038 1 1 d
Mn1_1-13 Mn 0.483517 0.263736 0.583333 Uiso 0.038 1 1 d
Mn1_1-13 Mn 0.428571 0.142857 0.583333 Uiso 0.038 1 1 d
Mn1_1-13 Mn 0.373626 0.021978 0.583333 Uiso 0.038 1 1 d
Mn1_1-13 Mn 0.692308 0.923077 0.583333 Uiso 0.038 1 1 d
Mn1_1-13 Mn 0.637363 0.802198 0.583333 Uiso 0.038 1 1 d
Mn1_1-14 Mn 0.582418 0.681319 0.583333 Uiso 0.038 1 1 d
Mn1_1-14 Mn 0.527472 0.56044 0.583333 Uiso 0.038 1 1 d
Mn1_1-14 Mn 0.472528 0.43956 0.583333 Uiso 0.038 1 1 d
Mn1_1-14 Mn 0.417582 0.318681 0.583333 Uiso 0.038 1 1 d
Mn1_1-14 Mn 0.362637 0.197802 0.583333 Uiso 0.038 1 1 d
Mn1_1-14 Mn 0.307692 0.076923 0.583333 Uiso 0.038 1 1 d
Mn1_1-14 Mn 0.626374 0.978022 0.583333 Uiso 0.038 1 1 d
Mn1_1-14 Mn 0.571429 0.857143 0.583333 Uiso 0.038 1 1 d
Mn1_1-14 Mn 0.516484 0.736264 0.583333 Uiso 0.038 1 1 d
Mn1_1-14 Mn 0.461538 0.615385 0.583333 Uiso 0.038 1 1 d
Mn1_1-15 Mn 0.406593 0.494505 0.583333 Uiso 0.038 1 1 d
Mn1_1-15 Mn 0.351648 0.373626 0.583333 Uiso 0.038 1 1 d
Mn1_1-15 Mn 0.296703 0.252747 0.583333 Uiso 0.038 1 1 d
Mn1_1-15 Mn 0.241758 0.131868 0.583333 Uiso 0.038 1 1 d
Mn1_1-15 Mn 0.186813 0.010989 0.583333 Uiso 0.038 1 1 d
Mn1_1-15 Mn 0.505495 0.912088 0.583333 Uiso 0.038 1 1 d
Mn1_1-15 Mn 0.450549 0.791209 0.583333 Uiso 0.038 1 1 d
Mn1_1-15 Mn 0.395604 0.67033 0.583333 Uiso 0.038 1 1 d
Mn1_1-15 Mn 0.340659 0.549451 0.583333 Uiso 0.038 1 1 d
Mn1_1-15 Mn 0.285714 0.428571 0.583333 Uiso 0.038 1 1 d
Mn1_1-16 Mn 0.230769 0.307692 0.583333 Uiso 0.038 1 1 d
Mn1_1-16 Mn 0.175824 0.186813 0.583333 Uiso 0.038 1 1 d
Mn1_1-16 Mn 0.120879 0.065934 0.583333 Uiso 0.038 1 1 d
Mn1_1-16 Mn 0.43956 0.967033 0.583333 Uiso 0.038 1 1 d
Mn1_1-16 Mn 0.384615 0.846154 0.583333 Uiso 0.038 1 1 d
Mn1_1-16 Mn 0.32967 0.725275 0.583333 Uiso 0.038 1 1 d
Mn1_1-16 Mn 0.274725 0.604396 0.583333 Uiso 0.038 1 1 d
Mn1_1-16 Mn 0.21978 0.483516 0.583333 Uiso 0.038 1 1 d
Mn1_1-16 Mn 0.164835 0.362637 0.583333 Uiso 0.038 1 1 d
Mn1_1-16 Mn 0.10989 0.241758 0.583333 Uiso 0.038 1 1 d
Mn1_1-17 Mn 0.054945 0.120879 0.583333 Uiso 0.038 1 1 d
Mn1_1-17 Mn 0.318681 0.901099 0.583333 Uiso 0.038 1 1 d
Mn1_1-17 Mn 0.263736 0.78022 0.583333 Uiso 0.038 1 1 d
Mn1_1-17 Mn 0.208791 0.659341 0.583333 Uiso 0.038 1 1 d
Mn1_1-17 Mn 0.153846 0.538462 0.583333 Uiso 0.038 1 1 d
Mn1_1-17 Mn 0.098901 0.417582 0.583333 Uiso 0.038 1 1 d
Mn1_1-17 Mn 0.043956 0.296703 0.583333 Uiso 0.038 1 1 d
Mn1_1-17 Mn 0.252747 0.956044 0.583333 Uiso 0.038 1 1 d
Mn1_1-17 Mn 0.197802 0.835165 0.583333 Uiso 0.038 1 1 d
Mn1_1-18 Mn 0.142857 0.714286 0.583333 Uiso 0.038 1 1 d
Mn1_1-18 Mn 0.087912 0.593407 0.583333 Uiso 0.038 1 1 d
Mn1_1-18 Mn 0.032967 0.472527 0.583333 Uiso 0.038 1 1 d
Mn1_1-18 Mn 0.131868 0.89011 0.583333 Uiso 0.038 1 1 d
Mn1_1-18 Mn 0.076923 0.769231 0.583333 Uiso 0.038 1 1 d
Mn1_1-18 Mn 0.021978 0.648352 0.583333 Uiso 0.038 1 1 d
Mn1_1-18 Mn 0.065934 0.945055 0.583333 Uiso 0.038 1 1 d
Mn1_1-18 Mn 0.010989 0.824176 0.583333 Uiso 0.038 1 1 d
Mn1_1-18 Mn 1 0 0.416667 Uiso 0.038 1 1 d
Mn1_1-19 Mn 0.989011 0.175824 0.416667 Uiso 0.038 1 1 d
Mn1_1-19 Mn 0.934066 0.054945 0.416667 Uiso 0.038 1 1 d
Mn1_1-19 Mn 0.978022 0.351648 0.416667 Uiso 0.038 1 1 d
Mn1_1-19 Mn 0.923077 0.230769 0.416667 Uiso 0.038 1 1 d
Mn1_1-19 Mn 0.868132 0.10989 0.416667 Uiso 0.038 1 1 d
Mn1_1-19 Mn 0.967033 0.527472 0.416667 Uiso 0.038 1 1 d
Mn1_1-19 Mn 0.912088 0.406593 0.416667 Uiso 0.038 1 1 d
Mn1_1-19 Mn 0.857143 0.285714 0.416667 Uiso 0.038 1 1 d
Mn1_1-19 Mn 0.802198 0.164835 0.416667 Uiso 0.038 1 1 d
Mn1_1-19 Mn 0.747253 0.043956 0.416667 Uiso 0.038 1 1 d
Mn1_1-20 Mn 0.956044 0.703297 0.416667 Uiso 0.038 1 1 d
Mn1_1-20 Mn 0.901099 0.582418 0.416667 Uiso 0.038 1 1 d
Mn1_1-20 Mn 0.846154 0.461538 0.416667 Uiso 0.038 1 1 d
Mn1_1-20 Mn 0.791209 0.340659 0.416667 Uiso 0.038 1 1 d
Mn1_1-20 Mn 0.736264 0.21978 0.416667 Uiso 0.038 1 1 d
Mn1_1-20 Mn 0.681319 0.098901 0.416667 Uiso 0.038 1 1 d
Mn1_1-20 Mn 0.945055 0.879121 0.416667 Uiso 0.038 1 1 d
Mn1_1-20 Mn 0.89011 0.758242 0.416667 Uiso 0.038 1 1 d
Mn1_1-20 Mn 0.835165 0.637363 0.416667 Uiso 0.038 1 1 d
Mn1_1-21 Mn 0.78022 0.516483 0.416667 Uiso 0.038 1 1 d
Mn1_1-21 Mn 0.725275 0.395604 0.416667 Uiso 0.038 1 1 d
Mn1_1-21 Mn 0.67033 0.274725 0.416667 Uiso 0.038 1 1 d
Mn1_1-21 Mn 0.615385 0.153846 0.416667 Uiso 0.038 1 1 d
Mn1_1-21 Mn 0.56044 0.032967 0.416667 Uiso 0.038 1 1 d
Mn1_1-21 Mn 0.879121 0.934066 0.416667 Uiso 0.038 1 1 d
Mn1_1-21 Mn 0.824176 0.813187 0.416667 Uiso 0.038 1 1 d
Mn1_1-21 Mn 0.769231 0.692308 0.416667 Uiso 0.038 1 1 d
Mn1_1-21 Mn 0.714286 0.571429 0.416667 Uiso 0.038 1 1 d
Mn1_1-21 Mn 0.659341 0.450549 0.416667 Uiso 0.038 1 1 d
Mn1_1-22 Mn 0.604396 0.32967 0.416667 Uiso 0.038 1 1 d
Mn1_1-22 Mn 0.549451 0.208791 0.416667 Uiso 0.038 1 1 d
Mn1_1-22 Mn 0.494505 0.087912 0.416667 Uiso 0.038 1 1 d
Mn1_1-22 Mn 0.813187 0.989011 0.416667 Uiso 0.038 1 1 d
Mn1_1-22 Mn 0.758242 0.868132 0.416667 Uiso 0.038 1 1 d
Mn1_1-22 Mn 0.703297 0.747253 0.416667 Uiso 0.038 1 1 d
Mn1_1-22 Mn 0.648352 0.626374 0.416667 Uiso 0.038 1 1 d
Mn1_1-22 Mn 0.593407 0.505494 0.416667 Uiso 0.038 1 1 d
Mn1_1-22 Mn 0.538462 0.384615 0.416667 Uiso 0.038 1 1 d
Mn1_1-22 Mn 0.483517 0.263736 0.416667 Uiso 0.038 1 1 d
Mn1_1-23 Mn 0.428571 0.142857 0.416667 Uiso 0.038 1 1 d
Mn1_1-23 Mn 0.373626 0.021978 0.416667 Uiso 0.038 1 1 d
Mn1_1-23 Mn 0.692308 0.923077 0.416667 Uiso 0.038 1 1 d
Mn1_1-23 Mn 0.637363 0.802198 0.416667 Uiso 0.038 1 1 d
Mn1_1-23 Mn 0.582418 0.681319 0.416667 Uiso 0.038 1 1 d
Mn1_1-23 Mn 0.527472 0.56044 0.416667 Uiso 0.038 1 1 d
Mn1_1-23 Mn 0.472528 0.43956 0.416667 Uiso 0.038 1 1 d
Mn1_1-23 Mn 0.417582 0.318681 0.416667 Uiso 0.038 1 1 d
Mn1_1-23 Mn 0.362637 0.197802 0.416667 Uiso 0.038 1 1 d
Mn1_1-23 Mn 0.307692 0.076923 0.416667 Uiso 0.038 1 1 d
Mn1_1-24 Mn 0.626374 0.978022 0.416667 Uiso 0.038 1 1 d
Mn1_1-24 Mn 0.571429 0.857143 0.416667 Uiso 0.038 1 1 d
Mn1_1-24 Mn 0.516484 0.736264 0.416667 Uiso 0.038 1 1 d
Mn1_1-24 Mn 0.461538 0.615385 0.416667 Uiso 0.038 1 1 d
Mn1_1-24 Mn 0.406593 0.494505 0.416667 Uiso 0.038 1 1 d
Mn1_1-24 Mn 0.351648 0.373626 0.416667 Uiso 0.038 1 1 d
Mn1_1-24 Mn 0.296703 0.252747 0.416667 Uiso 0.038 1 1 d
Mn1_1-24 Mn 0.241758 0.131868 0.416667 Uiso 0.038 1 1 d
Mn1_1-24 Mn 0.186813 0.010989 0.416667 Uiso 0.038 1 1 d
Mn1_1-24 Mn 0.505495 0.912088 0.416667 Uiso 0.038 1 1 d
Mn1_1-25 Mn 0.450549 0.791209 0.416667 Uiso 0.038 1 1 d
Mn1_1-25 Mn 0.395604 0.67033 0.416667 Uiso 0.038 1 1 d
Mn1_1-25 Mn 0.340659 0.549451 0.416667 Uiso 0.038 1 1 d
Mn1_1-25 Mn 0.285714 0.428571 0.416667 Uiso 0.038 1 1 d
Mn1_1-25 Mn 0.230769 0.307692 0.416667 Uiso 0.038 1 1 d
Mn1_1-25 Mn 0.175824 0.186813 0.416667 Uiso 0.038 1 1 d
Mn1_1-25 Mn 0.120879 0.065934 0.416667 Uiso 0.038 1 1 d
Mn1_1-25 Mn 0.43956 0.967033 0.416667 Uiso 0.038 1 1 d
Mn1_1-25 Mn 0.384615 0.846154 0.416667 Uiso 0.038 1 1 d
Mn1_1-25 Mn 0.32967 0.725275 0.416667 Uiso 0.038 1 1 d
Mn1_1-26 Mn 0.274725 0.604396 0.416667 Uiso 0.038 1 1 d
Mn1_1-26 Mn 0.21978 0.483516 0.416667 Uiso 0.038 1 1 d
Mn1_1-26 Mn 0.164835 0.362637 0.416667 Uiso 0.038 1 1 d
Mn1_1-26 Mn 0.10989 0.241758 0.416667 Uiso 0.038 1 1 d
Mn1_1-26 Mn 0.054945 0.120879 0.416667 Uiso 0.038 1 1 d
Mn1_1-26 Mn 0.318681 0.901099 0.416667 Uiso 0.038 1 1 d
Mn1_1-26 Mn 0.263736 0.78022 0.416667 Uiso 0.038 1 1 d
Mn1_1-26 Mn 0.208791 0.659341 0.416667 Uiso 0.038 1 1 d
Mn1_1-26 Mn 0.153846 0.538462 0.416667 Uiso 0.038 1 1 d
Mn1_1-27 Mn 0.098901 0.417582 0.416667 Uiso 0.038 1 1 d
Mn1_1-27 Mn 0.043956 0.296703 0.416667 Uiso 0.038 1 1 d
Mn1_1-27 Mn 0.252747 0.956044 0.416667 Uiso 0.038 1 1 d
Mn1_1-27 Mn 0.197802 0.835165 0.416667 Uiso 0.038 1 1 d
Mn1_1-27 Mn 0.142857 0.714286 0.416667 Uiso 0.038 1 1 d
Mn1_1-27 Mn 0.087912 0.593407 0.416667 Uiso 0.038 1 1 d
Mn1_1-27 Mn 0.032967 0.472527 0.416667 Uiso 0.038 1 1 d
Mn1_1-27 Mn 0.131868 0.89011 0.416667 Uiso 0.038 1 1 d
Mn1_1-27 Mn 0.076923 0.769231 0.416667 Uiso 0.038 1 1 d
Mn1_1-27 Mn 0.021978 0.648352 0.416667 Uiso 0.038 1 1 d
Mn1_1-28 Mn 0.065934 0.945055 0.416667 Uiso 0.038 1 1 d
Mn1_1-28 Mn 0.010989 0.824176 0.416667 Uiso 0.038 1 1 d
Mn1_1-28 Mn 1 0 0.916667 Uiso 0.038 1 1 d
Mn1_1-28 Mn 0.989011 0.175824 0.916667 Uiso 0.038 1 1 d
Mn1_1-28 Mn 0.934066 0.054945 0.916667 Uiso 0.038 1 1 d
Mn1_1-28 Mn 0.978022 0.351648 0.916667 Uiso 0.038 1 1 d
Mn1_1-28 Mn 0.923077 0.230769 0.916667 Uiso 0.038 1 1 d
Mn1_1-28 Mn 0.868132 0.10989 0.916667 Uiso 0.038 1 1 d
Mn1_1-28 Mn 0.967033 0.527472 0.916667 Uiso 0.038 1 1 d
Mn1_1-29 Mn 0.912088 0.406593 0.916667 Uiso 0.038 1 1 d
Mn1_1-29 Mn 0.857143 0.285714 0.916667 Uiso 0.038 1 1 d
Mn1_1-29 Mn 0.802198 0.164835 0.916667 Uiso 0.038 1 1 d
Mn1_1-29 Mn 0.747253 0.043956 0.916667 Uiso 0.038 1 1 d
Mn1_1-29 Mn 0.956044 0.703297 0.916667 Uiso 0.038 1 1 d
Mn1_1-29 Mn 0.901099 0.582418 0.916667 Uiso 0.038 1 1 d
Mn1_1-29 Mn 0.846154 0.461538 0.916667 Uiso 0.038 1 1 d
Mn1_1-29 Mn 0.791209 0.340659 0.916667 Uiso 0.038 1 1 d
Mn1_1-29 Mn 0.736264 0.21978 0.916667 Uiso 0.038 1 1 d
Mn1_1-29 Mn 0.681319 0.098901 0.916667 Uiso 0.038 1 1 d
Mn1_1-30 Mn 0.945055 0.879121 0.916667 Uiso 0.038 1 1 d
Mn1_1-30 Mn 0.89011 0.758242 0.916667 Uiso 0.038 1 1 d
Mn1_1-30 Mn 0.835165 0.637363 0.916667 Uiso 0.038 1 1 d
Mn1_1-30 Mn 0.78022 0.516483 0.916667 Uiso 0.038 1 1 d
Mn1_1-30 Mn 0.725275 0.395604 0.916667 Uiso 0.038 1 1 d
Mn1_1-30 Mn 0.67033 0.274725 0.916667 Uiso 0.038 1 1 d
Mn1_1-30 Mn 0.615385 0.153846 0.916667 Uiso 0.038 1 1 d
Mn1_1-30 Mn 0.56044 0.032967 0.916667 Uiso 0.038 1 1 d
Mn1_1-30 Mn 0.879121 0.934066 0.916667 Uiso 0.038 1 1 d
Mn1_1-31 Mn 0.824176 0.813187 0.916667 Uiso 0.038 1 1 d
Mn1_1-31 Mn 0.769231 0.692308 0.916667 Uiso 0.038 1 1 d
Mn1_1-31 Mn 0.714286 0.571429 0.916667 Uiso 0.038 1 1 d
Mn1_1-31 Mn 0.659341 0.450549 0.916667 Uiso 0.038 1 1 d
Mn1_1-31 Mn 0.604396 0.32967 0.916667 Uiso 0.038 1 1 d
Mn1_1-31 Mn 0.549451 0.208791 0.916667 Uiso 0.038 1 1 d
Mn1_1-31 Mn 0.494505 0.087912 0.916667 Uiso 0.038 1 1 d
Mn1_1-31 Mn 0.813187 0.989011 0.916667 Uiso 0.038 1 1 d
Mn1_1-31 Mn 0.758242 0.868132 0.916667 Uiso 0.038 1 1 d
Mn1_1-31 Mn 0.703297 0.747253 0.916667 Uiso 0.038 1 1 d
Mn1_1-32 Mn 0.648352 0.626374 0.916667 Uiso 0.038 1 1 d
Mn1_1-32 Mn 0.593407 0.505494 0.916667 Uiso 0.038 1 1 d
Mn1_1-32 Mn 0.538462 0.384615 0.916667 Uiso 0.038 1 1 d
Mn1_1-32 Mn 0.483517 0.263736 0.916667 Uiso 0.038 1 1 d
Mn1_1-32 Mn 0.428571 0.142857 0.916667 Uiso 0.038 1 1 d
Mn1_1-32 Mn 0.373626 0.021978 0.916667 Uiso 0.038 1 1 d
Mn1_1-32 Mn 0.692308 0.923077 0.916667 Uiso 0.038 1 1 d
Mn1_1-32 Mn 0.637363 0.802198 0.916667 Uiso 0.038 1 1 d
Mn1_1-32 Mn 0.582418 0.681319 0.916667 Uiso 0.038 1 1 d
Mn1_1-32 Mn 0.527472 0.56044 0.916667 Uiso 0.038 1 1 d
Mn1_1-33 Mn 0.472528 0.43956 0.916667 Uiso 0.038 1 1 d
Mn1_1-33 Mn 0.417582 0.318681 0.916667 Uiso 0.038 1 1 d
Mn1_1-33 Mn 0.362637 0.197802 0.916667 Uiso 0.038 1 1 d
Mn1_1-33 Mn 0.307692 0.076923 0.916667 Uiso 0.038 1 1 d
Mn1_1-33 Mn 0.626374 0.978022 0.916667 Uiso 0.038 1 1 d
Mn1_1-33 Mn 0.571429 0.857143 0.916667 Uiso 0.038 1 1 d
Mn1_1-33 Mn 0.516484 0.736264 0.916667 Uiso 0.038 1 1 d
Mn1_1-33 Mn 0.461538 0.615385 0.916667 Uiso 0.038 1 1 d
Mn1_1-33 Mn 0.406593 0.494505 0.916667 Uiso 0.038 1 1 d
Mn1_1-33 Mn 0.351648 0.373626 0.916667 Uiso 0.038 1 1 d
Mn1_1-34 Mn 0.296703 0.252747 0.916667 Uiso 0.038 1 1 d
Mn1_1-34 Mn 0.241758 0.131868 0.916667 Uiso 0.038 1 1 d
Mn1_1-34 Mn 0.186813 0.010989 0.916667 Uiso 0.038 1 1 d
Mn1_1-34 Mn 0.505495 0.912088 0.916667 Uiso 0.038 1 1 d
Mn1_1-34 Mn 0.450549 0.791209 0.916667 Uiso 0.038 1 1 d
Mn1_1-34 Mn 0.395604 0.67033 0.916667 Uiso 0.038 1 1 d
Mn1_1-34 Mn 0.340659 0.549451 0.916667 Uiso 0.038 1 1 d
Mn1_1-34 Mn 0.285714 0.428571 0.916667 Uiso 0.038 1 1 d
Mn1_1-34 Mn 0.230769 0.307692 0.916667 Uiso 0.038 1 1 d
Mn1_1-34 Mn 0.175824 0.186813 0.916667 Uiso 0.038 1 1 d
Mn1_1-35 Mn 0.120879 0.065934 0.916667 Uiso 0.038 1 1 d
Mn1_1-35 Mn 0.43956 0.967033 0.916667 Uiso 0.038 1 1 d
Mn1_1-35 Mn 0.384615 0.846154 0.916667 Uiso 0.038 1 1 d
Mn1_1-35 Mn 0.32967 0.725275 0.916667 Uiso 0.038 1 1 d
Mn1_1-35 Mn 0.274725 0.604396 0.916667 Uiso 0.038 1 1 d
Mn1_1-35 Mn 0.21978 0.483516 0.916667 Uiso 0.038 1 1 d
Mn1_1-35 Mn 0.164835 0.362637 0.916667 Uiso 0.038 1 1 d
Mn1_1-35 Mn 0.10989 0.241758 0.916667 Uiso 0.038 1 1 d
Mn1_1-35 Mn 0.054945 0.120879 0.916667 Uiso 0.038 1 1 d
Mn1_1-36 Mn 0.318681 0.901099 0.916667 Uiso 0.038 1 1 d
Mn1_1-36 Mn 0.263736 0.78022 0.916667 Uiso 0.038 1 1 d
Mn1_1-36 Mn 0.208791 0.659341 0.916667 Uiso 0.038 1 1 d
Mn1_1-36 Mn 0.153846 0.538462 0.916667 Uiso 0.038 1 1 d
Mn1_1-36 Mn 0.098901 0.417582 0.916667 Uiso 0.038 1 1 d
Mn1_1-36 Mn 0.043956 0.296703 0.916667 Uiso 0.038 1 1 d
Mn1_1-36 Mn 0.252747 0.956044 0.916667 Uiso 0.038 1 1 d
Mn1_1-36 Mn 0.197802 0.835165 0.916667 Uiso 0.038 1 1 d
Mn1_1-36 Mn 0.142857 0.714286 0.916667 Uiso 0.038 1 1 d
Mn1_1-36 Mn 0.087912 0.593407 0.916667 Uiso 0.038 1 1 d
Mn1_1-37 Mn 0.032967 0.472527 0.916667 Uiso 0.038 1 1 d
Mn1_1-37 Mn 0.131868 0.89011 0.916667 Uiso 0.038 1 1 d
Mn1_1-37 Mn 0.076923 0.769231 0.916667 Uiso 0.038 1 1 d
Mn1_1-37 Mn 0.021978 0.648352 0.916667 Uiso 0.038 1 1 d
Mn1_1-37 Mn 0.065934 0.945055 0.916667 Uiso 0.038 1 1 d
Mn1_1-37 Mn 0.010989 0.824176 0.916667 Uiso 0.038 1 1 d
Mn1_1-37 Mn 1 0 0.25 Uiso 0.038 1 1 d
Mn1_1-37 Mn 0.989011 0.175824 0.25 Uiso 0.038 1 1 d
Mn1_1-37 Mn 0.934066 0.054945 0.25 Uiso 0.038 1 1 d
Mn1_1-38 Mn 0.978022 0.351648 0.25 Uiso 0.038 1 1 d
Mn1_1-38 Mn 0.923077 0.230769 0.25 Uiso 0.038 1 1 d
Mn1_1-38 Mn 0.868132 0.10989 0.25 Uiso 0.038 1 1 d
Mn1_1-38 Mn 0.967033 0.527472 0.25 Uiso 0.038 1 1 d
Mn1_1-38 Mn 0.912088 0.406593 0.25 Uiso 0.038 1 1 d
Mn1_1-38 Mn 0.857143 0.285714 0.25 Uiso 0.038 1 1 d
Mn1_1-38 Mn 0.802198 0.164835 0.25 Uiso 0.038 1 1 d
Mn1_1-38 Mn 0.747253 0.043956 0.25 Uiso 0.038 1 1 d
Mn1_1-38 Mn 0.956044 0.703297 0.25 Uiso 0.038 1 1 d
Mn1_1-38 Mn 0.901099 0.582418 0.25 Uiso 0.038 1 1 d
Mn1_1-39 Mn 0.846154 0.461538 0.25 Uiso 0.038 1 1 d
Mn1_1-39 Mn 0.791209 0.340659 0.25 Uiso 0.038 1 1 d
Mn1_1-39 Mn 0.736264 0.21978 0.25 Uiso 0.038 1 1 d
Mn1_1-39 Mn 0.681319 0.098901 0.25 Uiso 0.038 1 1 d
Mn1_1-39 Mn 0.945055 0.879121 0.25 Uiso 0.038 1 1 d
Mn1_1-39 Mn 0.89011 0.758242 0.25 Uiso 0.038 1 1 d
Mn1_1-39 Mn 0.835165 0.637363 0.25 Uiso 0.038 1 1 d
Mn1_1-39 Mn 0.78022 0.516483 0.25 Uiso 0.038 1 1 d
Mn1_1-39 Mn 0.725275 0.395604 0.25 Uiso 0.038 1 1 d
Mn1_1-40 Mn 0.67033 0.274725 0.25 Uiso 0.038 1 1 d
Mn1_1-40 Mn 0.615385 0.153846 0.25 Uiso 0.038 1 1 d
Mn1_1-40 Mn 0.56044 0.032967 0.25 Uiso 0.038 1 1 d
Mn1_1-40 Mn 0.879121 0.934066 0.25 Uiso 0.038 1 1 d
Mn1_1-40 Mn 0.824176 0.813187 0.25 Uiso 0.038 1 1 d
Mn1_1-40 Mn 0.769231 0.692308 0.25 Uiso 0.038 1 1 d
Mn1_1-40 Mn 0.714286 0.571429 0.25 Uiso 0.038 1 1 d
Mn1_1-40 Mn 0.659341 0.450549 0.25 Uiso 0.038 1 1 d
Mn1_1-40 Mn 0.604396 0.32967 0.25 Uiso 0.038 1 1 d
Mn1_1-40 Mn 0.549451 0.208791 0.25 Uiso 0.038 1 1 d
Mn1_1-41 Mn 0.494505 0.087912 0.25 Uiso 0.038 1 1 d
Mn1_1-41 Mn 0.813187 0.989011 0.25 Uiso 0.038 1 1 d
Mn1_1-41 Mn 0.758242 0.868132 0.25 Uiso 0.038 1 1 d
Mn1_1-41 Mn 0.703297 0.747253 0.25 Uiso 0.038 1 1 d
Mn1_1-41 Mn 0.648352 0.626374 0.25 Uiso 0.038 1 1 d
Mn1_1-41 Mn 0.593407 0.505494 0.25 Uiso 0.038 1 1 d
Mn1_1-41 Mn 0.538462 0.384615 0.25 Uiso 0.038 1 1 d
Mn1_1-41 Mn 0.483517 0.263736 0.25 Uiso 0.038 1 1 d
Mn1_1-41 Mn 0.428571 0.142857 0.25 Uiso 0.038 1 1 d
Mn1_1-41 Mn 0.373626 0.021978 0.25 Uiso 0.038 1 1 d
Mn1_1-42 Mn 0.692308 0.923077 0.25 Uiso 0.038 1 1 d
Mn1_1-42 Mn 0.637363 0.802198 0.25 Uiso 0.038 1 1 d
Mn1_1-42 Mn 0.582418 0.681319 0.25 Uiso 0.038 1 1 d
Mn1_1-42 Mn 0.527472 0.56044 0.25 Uiso 0.038 1 1 d
Mn1_1-42 Mn 0.472528 0.43956 0.25 Uiso 0.038 1 1 d
Mn1_1-42 Mn 0.417582 0.318681 0.25 Uiso 0.038 1 1 d
Mn1_1-42 Mn 0.362637 0.197802 0.25 Uiso 0.038 1 1 d
Mn1_1-42 Mn 0.307692 0.076923 0.25 Uiso 0.038 1 1 d
Mn1_1-42 Mn 0.626374 0.978022 0.25 Uiso 0.038 1 1 d
Mn1_1-42 Mn 0.571429 0.857143 0.25 Uiso 0.038 1 1 d
Mn1_1-43 Mn 0.516484 0.736264 0.25 Uiso 0.038 1 1 d
Mn1_1-43 Mn 0.461538 0.615385 0.25 Uiso 0.038 1 1 d
Mn1_1-43 Mn 0.406593 0.494505 0.25 Uiso 0.038 1 1 d
Mn1_1-43 Mn 0.351648 0.373626 0.25 Uiso 0.038 1 1 d
Mn1_1-43 Mn 0.296703 0.252747 0.25 Uiso 0.038 1 1 d
Mn1_1-43 Mn 0.241758 0.131868 0.25 Uiso 0.038 1 1 d
Mn1_1-43 Mn 0.186813 0.010989 0.25 Uiso 0.038 1 1 d
Mn1_1-43 Mn 0.505495 0.912088 0.25 Uiso 0.038 1 1 d
Mn1_1-43 Mn 0.450549 0.791209 0.25 Uiso 0.038 1 1 d
Mn1_1-43 Mn 0.395604 0.67033 0.25 Uiso 0.038 1 1 d
Mn1_1-44 Mn 0.340659 0.549451 0.25 Uiso 0.038 1 1 d
Mn1_1-44 Mn 0.285714 0.428571 0.25 Uiso 0.038 1 1 d
Mn1_1-44 Mn 0.230769 0.307692 0.25 Uiso 0.038 1 1 d
Mn1_1-44 Mn 0.175824 0.186813 0.25 Uiso 0.038 1 1 d
Mn1_1-44 Mn 0.120879 0.065934 0.25 Uiso 0.038 1 1 d
Mn1_1-44 Mn 0.43956 0.967033 0.25 Uiso 0.038 1 1 d
Mn1_1-44 Mn 0.384615 0.846154 0.25 Uiso 0.038 1 1 d
Mn1_1-44 Mn 0.32967 0.725275 0.25 Uiso 0.038 1 1 d
Mn1_1-44 Mn 0.274725 0.604396 0.25 Uiso 0.038 1 1 d
Mn1_1-44 Mn 0.21978 0.483516 0.25 Uiso 0.038 1 1 d
Mn1_1-45 Mn 0.164835 0.362637 0.25 Uiso 0.038 1 1 d
Mn1_1-45 Mn 0.10989 0.241758 0.25 Uiso 0.038 1 1 d
Mn1_1-45 Mn 0.054945 0.120879 0.25 Uiso 0.038 1 1 d
Mn1_1-45 Mn 0.318681 0.901099 0.25 Uiso 0.038 1 1 d
Mn1_1-45 Mn 0.263736 0.78022 0.25 Uiso 0.038 1 1 d
Mn1_1-45 Mn 0.208791 0.659341 0.25 Uiso 0.038 1 1 d
Mn1_1-45 Mn 0.153846 0.538462 0.25 Uiso 0.038 1 1 d
Mn1_1-45 Mn 0.098901 0.417582 0.25 Uiso 0.038 1 1 d
Mn1_1-45 Mn 0.043956 0.296703 0.25 Uiso 0.038 1 1 d
Mn1_1-46 Mn 0.252747 0.956044 0.25 Uiso 0.038 1 1 d
Mn1_1-46 Mn 0.197802 0.835165 0.25 Uiso 0.038 1 1 d
Mn1_1-46 Mn 0.142857 0.714286 0.25 Uiso 0.038 1 1 d
Mn1_1-46 Mn 0.087912 0.593407 0.25 Uiso 0.038 1 1 d
Mn1_1-46 Mn 0.032967 0.472527 0.25 Uiso 0.038 1 1 d
Mn1_1-46 Mn 0.131868 0.89011 0.25 Uiso 0.038 1 1 d
Mn1_1-46 Mn 0.076923 0.769231 0.25 Uiso 0.038 1 1 d
Mn1_1-46 Mn 0.021978 0.648352 0.25 Uiso 0.038 1 1 d
Mn1_1-46 Mn 0.065934 0.945055 0.25 Uiso 0.038 1 1 d
Mn1_1-46 Mn 0.010989 0.824176 0.25 Uiso 0.038 1 1 d
Mn1_1-47 Mn 1 0 0.75 Uiso 0.038 1 1 d
Mn1_1-47 Mn 0.989011 0.175824 0.75 Uiso 0.038 1 1 d
Mn1_1-47 Mn 0.934066 0.054945 0.75 Uiso 0.038 1 1 d
Mn1_1-47 Mn 0.978022 0.351648 0.75 Uiso 0.038 1 1 d
Mn1_1-47 Mn 0.923077 0.230769 0.75 Uiso 0.038 1 1 d
Mn1_1-47 Mn 0.868132 0.10989 0.75 Uiso 0.038 1 1 d
Mn1_1-47 Mn 0.967033 0.527472 0.75 Uiso 0.038 1 1 d
Mn1_1-47 Mn 0.912088 0.406593 0.75 Uiso 0.038 1 1 d
Mn1_1-47 Mn 0.857143 0.285714 0.75 Uiso 0.038 1 1 d
Mn1_1-48 Mn 0.802198 0.164835 0.75 Uiso 0.038 1 1 d
Mn1_1-48 Mn 0.747253 0.043956 0.75 Uiso 0.038 1 1 d
Mn1_1-48 Mn 0.956044 0.703297 0.75 Uiso 0.038 1 1 d
Mn1_1-48 Mn 0.901099 0.582418 0.75 Uiso 0.038 1 1 d
Mn1_1-48 Mn 0.846154 0.461538 0.75 Uiso 0.038 1 1 d
Mn1_1-48 Mn 0.791209 0.340659 0.75 Uiso 0.038 1 1 d
Mn1_1-48 Mn 0.736264 0.21978 0.75 Uiso 0.038 1 1 d
Mn1_1-48 Mn 0.681319 0.098901 0.75 Uiso 0.038 1 1 d
Mn1_1-48 Mn 0.945055 0.879121 0.75 Uiso 0.038 1 1 d
Mn1_1-49 Mn 0.89011 0.758242 0.75 Uiso 0.038 1 1 d
Mn1_1-49 Mn 0.835165 0.637363 0.75 Uiso 0.038 1 1 d
Mn1_1-49 Mn 0.78022 0.516483 0.75 Uiso 0.038 1 1 d
Mn1_1-49 Mn 0.725275 0.395604 0.75 Uiso 0.038 1 1 d
Mn1_1-49 Mn 0.67033 0.274725 0.75 Uiso 0.038 1 1 d
Mn1_1-49 Mn 0.615385 0.153846 0.75 Uiso 0.038 1 1 d
Mn1_1-49 Mn 0.56044 0.032967 0.75 Uiso 0.038 1 1 d
Mn1_1-49 Mn 0.879121 0.934066 0.75 Uiso 0.038 1 1 d
Mn1_1-49 Mn 0.824176 0.813187 0.75 Uiso 0.038 1 1 d
Mn1_1-49 Mn 0.769231 0.692308 0.75 Uiso 0.038 1 1 d
Mn1_1-50 Mn 0.714286 0.571429 0.75 Uiso 0.038 1 1 d
Mn1_1-50 Mn 0.659341 0.450549 0.75 Uiso 0.038 1 1 d
Mn1_1-50 Mn 0.604396 0.32967 0.75 Uiso 0.038 1 1 d
Mn1_1-50 Mn 0.549451 0.208791 0.75 Uiso 0.038 1 1 d
Mn1_1-50 Mn 0.494505 0.087912 0.75 Uiso 0.038 1 1 d
Mn1_1-50 Mn 0.813187 0.989011 0.75 Uiso 0.038 1 1 d
Mn1_1-50 Mn 0.758242 0.868132 0.75 Uiso 0.038 1 1 d
Mn1_1-50 Mn 0.703297 0.747253 0.75 Uiso 0.038 1 1 d
Mn1_1-50 Mn 0.648352 0.626374 0.75 Uiso 0.038 1 1 d
Mn1_1-50 Mn 0.593407 0.505494 0.75 Uiso 0.038 1 1 d
Mn1_1-51 Mn 0.538462 0.384615 0.75 Uiso 0.038 1 1 d
Mn1_1-51 Mn 0.483517 0.263736 0.75 Uiso 0.038 1 1 d
Mn1_1-51 Mn 0.428571 0.142857 0.75 Uiso 0.038 1 1 d
Mn1_1-51 Mn 0.373626 0.021978 0.75 Uiso 0.038 1 1 d
Mn1_1-51 Mn 0.692308 0.923077 0.75 Uiso 0.038 1 1 d
Mn1_1-51 Mn 0.637363 0.802198 0.75 Uiso 0.038 1 1 d
Mn1_1-51 Mn 0.582418 0.681319 0.75 Uiso 0.038 1 1 d
Mn1_1-51 Mn 0.527472 0.56044 0.75 Uiso 0.038 1 1 d
Mn1_1-51 Mn 0.472528 0.43956 0.75 Uiso 0.038 1 1 d
Mn1_1-51 Mn 0.417582 0.318681 0.75 Uiso 0.038 1 1 d
Mn1_1-52 Mn 0.362637 0.197802 0.75 Uiso 0.038 1 1 d
Mn1_1-52 Mn 0.307692 0.076923 0.75 Uiso 0.038 1 1 d
Mn1_1-52 Mn 0.626374 0.978022 0.75 Uiso 0.038 1 1 d
Mn1_1-52 Mn 0.571429 0.857143 0.75 Uiso 0.038 1 1 d
Mn1_1-52 Mn 0.516484 0.736264 0.75 Uiso 0.038 1 1 d
Mn1_1-52 Mn 0.461538 0.615385 0.75 Uiso 0.038 1 1 d
Mn1_1-52 Mn 0.406593 0.494505 0.75 Uiso 0.038 1 1 d
Mn1_1-52 Mn 0.351648 0.373626 0.75 Uiso 0.038 1 1 d
Mn1_1-52 Mn 0.296703 0.252747 0.75 Uiso 0.038 1 1 d
Mn1_1-52 Mn 0.241758 0.131868 0.75 Uiso 0.038 1 1 d
Mn1_1-53 Mn 0.186813 0.010989 0.75 Uiso 0.038 1 1 d
Mn1_1-53 Mn 0.505495 0.912088 0.75 Uiso 0.038 1 1 d
Mn1_1-53 Mn 0.450549 0.791209 0.75 Uiso 0.038 1 1 d
Mn1_1-53 Mn 0.395604 0.67033 0.75 Uiso 0.038 1 1 d
Mn1_1-53 Mn 0.340659 0.549451 0.75 Uiso 0.038 1 1 d
Mn1_1-53 Mn 0.285714 0.428571 0.75 Uiso 0.038 1 1 d
Mn1_1-53 Mn 0.230769 0.307692 0.75 Uiso 0.038 1 1 d
Mn1_1-53 Mn 0.175824 0.186813 0.75 Uiso 0.038 1 1 d
Mn1_1-53 Mn 0.120879 0.065934 0.75 Uiso 0.038 1 1 d
Mn1_1-53 Mn 0.43956 0.967033 0.75 Uiso 0.038 1 1 d
Mn1_1-54 Mn 0.384615 0.846154 0.75 Uiso 0.038 1 1 d
Mn1_1-54 Mn 0.32967 0.725275 0.75 Uiso 0.038 1 1 d
Mn1_1-54 Mn 0.274725 0.604396 0.75 Uiso 0.038 1 1 d
Mn1_1-54 Mn 0.21978 0.483516 0.75 Uiso 0.038 1 1 d
Mn1_1-54 Mn 0.164835 0.362637 0.75 Uiso 0.038 1 1 d
Mn1_1-54 Mn 0.10989 0.241758 0.75 Uiso 0.038 1 1 d
Mn1_1-54 Mn 0.054945 0.120879 0.75 Uiso 0.038 1 1 d
Mn1_1-54 Mn 0.318681 0.901099 0.75 Uiso 0.038 1 1 d
Mn1_1-54 Mn 0.263736 0.78022 0.75 Uiso 0.038 1 1 d
Mn1_1-55 Mn 0.208791 0.659341 0.75 Uiso 0.038 1 1 d
Mn1_1-55 Mn 0.153846 0.538462 0.75 Uiso 0.038 1 1 d
Mn1_1-55 Mn 0.098901 0.417582 0.75 Uiso 0.038 1 1 d
Mn1_1-55 Mn 0.043956 0.296703 0.75 Uiso 0.038 1 1 d
Mn1_1-55 Mn 0.252747 0.956044 0.75 Uiso 0.038 1 1 d
Mn1_1-55 Mn 0.197802 0.835165 0.75 Uiso 0.038 1 1 d
Mn1_1-55 Mn 0.142857 0.714286 0.75 Uiso 0.038 1 1 d
Mn1_1-55 Mn 0.087912 0.593407 0.75 Uiso 0.038 1 1 d
Mn1_1-55 Mn 0.032967 0.472527 0.75 Uiso 0.038 1 1 d
Mn1_1-55 Mn 0.131868 0.89011 0.75 Uiso 0.038 1 1 d
Mn1_1-56 Mn 0.076923 0.769231 0.75 Uiso 0.038 1 1 d
Mn1_1-56 Mn 0.021978 0.648352 0.75 Uiso 0.038 1 1 d
Mn1_1-56 Mn 0.065934 0.945055 0.75 Uiso 0.038 1 1 d
Mn1_1-56 Mn 0.010989 0.824176 0.75 Uiso 0.038 1 1 d
O4_1-1 O 0.996337 0.058608 0.097222 Uiso 0.038 1 1 d
O4_1-2 O 0.985348 0.234432 0.097222 Uiso 0.038 1 1 d
O4_1-3 O 0.930403 0.113553 0.097222 Uiso 0.038 1 1 d
O4_1-4 O 0.974359 0.410256 0.097222 Uiso 0.038 1 1 d
O4_1-5 O 0.919414 0.289377 0.097222 Uiso 0.038 1 1 d
O4_1-6 O 0.864469 0.168498 0.097222 Uiso 0.038 1 1 d
O4_1-7 O 0.809524 0.047619 0.097222 Uiso 0.038 1 1 d
O4_1-8 O 0.96337 0.586081 0.097222 Uiso 0.038 1 1 d
O4_1-9 O 0.908425 0.465201 0.097222 Uiso 0.038 1 1 d
O4_1-10 O 0.85348 0.344322 0.097222 Uiso 0.038 1 1 d
O4_1-11 O 0.798535 0.223443 0.097222 Uiso 0.038 1 1 d
O4_1-12 O 0.74359 0.102564 0.097222 Uiso 0.038 1 1 d
O4_1-13 O 0.952381 0.761905 0.097222 Uiso 0.038 1 1 d
O4_1-14 O 0.897436 0.641026 0.097222 Uiso 0.038 1 1 d
O4_1-15 O 0.842491 0.520147 0.097222 Uiso 0.038 1 1 d
O4_1-16 O 0.787546 0.399267 0.097222 Uiso 0.038 1 1 d
O4_1-17 O 0.732601 0.278388 0.097222 Uiso 0.038 1 1 d
O4_1-18 O 0.677656 0.157509 0.097222 Uiso 0.038 1 1 d
O4_1-19 O 0.622711 0.03663 0.097222 Uiso 0.038 1 1 d
O4_1-20 O 0.941392 0.937729 0.097222 Uiso 0.038 1 1 d
O4_1-21 O 0.886447 0.81685 0.097222 Uiso 0.038 1 1 d
O4_1-22 O 0.831502 0.695971 0.097222 Uiso 0.038 1 1 d
O4_1-23 O 0.776557 0.575092 0.097222 Uiso 0.038 1 1 d
O4_1-24 O 0.721612 0.454212 0.097222 Uiso 0.038 1 1 d
O4_1-25 O 0.666667 0.333333 0.097222 Uiso 0.038 1 1 d
O4_1-26 O 0.611722 0.212454 0.097222 Uiso 0.038 1 1 d
O4_1-27 O 0.556777 0.091575 0.097222 Uiso 0.038 1 1 d
O4_1-28 O 0.875458 0.992674 0.097222 Uiso 0.038 1 1 d
O4_1-29 O 0.820513 0.871795 0.097222 Uiso 0.038 1 1 d
O4_1-30 O 0.765568 0.750916 0.097222 Uiso 0.038 1 1 d
O4_1-31 O 0.710623 0.630037 0.097222 Uiso 0.038 1 1 d
O4_1-32 O 0.655678 0.509158 0.097222 Uiso 0.038 1 1 d
O4_1-33 O 0.600733 0.388278 0.097222 Uiso 0.038 1 1 d
O4_1-34 O 0.545788 0.267399 0.097222 Uiso 0.038 1 1 d
O4_1-35 O 0.490842 0.14652 0.097222 Uiso 0.038 1 1 d
O4_1-36 O 0.435897 0.025641 0.097222 Uiso 0.038 1 1 d
O4_1-37 O 0.754579 0.92674 0.097222 Uiso 0.038 1 1 d
O4_1-38 O 0.699634 0.805861 0.097222 Uiso 0.038 1 1 d
O4_1-39 O 0.644689 0.684982 0.097222 Uiso 0.038 1 1 d
O4_1-40 O 0.589744 0.564103 0.097222 Uiso 0.038 1 1 d
O4_1-41 O 0.534799 0.443223 0.097222 Uiso 0.038 1 1 d
O4_1-42 O 0.479854 0.322344 0.097222 Uiso 0.038 1 1 d
O4_1-43 O 0.424908 0.201465 0.097222 Uiso 0.038 1 1 d
O4_1-44 O 0.369963 0.080586 0.097222 Uiso 0.038 1 1 d
O4_1-45 O 0.688645 0.981685 0.097222 Uiso 0.038 1 1 d
O4_1-46 O 0.6337 0.860806 0.097222 Uiso 0.038 1 1 d
O4_1-47 O 0.578755 0.739927 0.097222 Uiso 0.038 1 1 d
O4_1-48 O 0.52381 0.619048 0.097222 Uiso 0.038 1 1 d
O4_1-49 O 0.468865 0.498168 0.097222 Uiso 0.038 1 1 d
O4_1-50 O 0.413919 0.377289 0.097222 Uiso 0.038 1 1 d
O4_1-51 O 0.358974 0.25641 0.097222 Uiso 0.038 1 1 d
O4_1-52 O 0.304029 0.135531 0.097222 Uiso 0.038 1 1 d
O4_1-53 O 0.249084 0.014652 0.097222 Uiso 0.038 1 1 d
O4_1-54 O 0.567766 0.915751 0.097222 Uiso 0.038 1 1 d
O4_1-55 O 0.51282 0.794872 0.097222 Uiso 0.038 1 1 d
O4_1-56 O 0.457875 0.673993 0.097222 Uiso 0.038 1 1 d
O4_1-57 O 0.40293 0.553114 0.097222 Uiso 0.038 1 1 d
O4_1-58 O 0.347985 0.432234 0.097222 Uiso 0.038 1 1 d
O4_1-59 O 0.29304 0.311355 0.097222 Uiso 0.038 1 1 d
O4_1-60 O 0.238095 0.190476 0.097222 Uiso 0.038 1 1 d
O4_1-61 O 0.18315 0.069597 0.097222 Uiso 0.038 1 1 d
O4_1-62 O 0.501831 0.970696 0.097222 Uiso 0.038 1 1 d
O4_1-63 O 0.446886 0.849817 0.097222 Uiso 0.038 1 1 d
O4_1-64 O 0.391941 0.728938 0.097222 Uiso 0.038 1 1 d
O4_1-65 O 0.336996 0.608059 0.097222 Uiso 0.038 1 1 d
O4_1-66 O 0.282051 0.48718 0.097222 Uiso 0.038 1 1 d
O4_1-67 O 0.227106 0.3663 0.097222 Uiso 0.038 1 1 d
O4_1-68 O 0.172161 0.245421 0.097222 Uiso 0.038 1 1 d
O4_1-69 O 0.117216 0.124542 0.097222 Uiso 0.038 1 1 d
O4_1-70 O 0.062271 0.003663 0.097222 Uiso 0.038 1 1 d
O4_1-71 O 0.380952 0.904762 0.097222 Uiso 0.038 1 1 d
O4_1-72 O 0.326007 0.783883 0.097222 Uiso 0.038 1 1 d
O4_1-73 O 0.271062 0.663004 0.097222 Uiso 0.038 1 1 d
O4_1-74 O 0.216117 0.542125 0.097222 Uiso 0.038 1 1 d
O4_1-75 O 0.161172 0.421245 0.097222 Uiso 0.038 1 1 d
O4_1-76 O 0.106227 0.300366 0.097222 Uiso 0.038 1 1 d
O4_1-77 O 0.051282 0.179487 0.097222 Uiso 0.038 1 1 d
O4_1-78 O 0.315018 0.959707 0.097222 Uiso 0.038 1 1 d
O4_1-79 O 0.260073 0.838828 0.097222 Uiso 0.038 1 1 d
O4_1-80 O 0.205128 0.717949 0.097222 Uiso 0.038 1 1 d
O4_1-81 O 0.150183 0.59707 0.097222 Uiso 0.038 1 1 d
O4_1-82 O 0.095238 0.47619 0.097222 Uiso 0.038 1 1 d
O4_1-83 O 0.040293 0.355311 0.097222 Uiso 0.038 1 1 d
O4_1-84 O 0.194139 0.893773 0.097222 Uiso 0.038 1 1 d
O4_1-85 O 0.139194 0.772894 0.097222 Uiso 0.038 1 1 d
O4_1-86 O 0.084249 0.652015 0.097222 Uiso 0.038 1 1 d
O4_1-87 O 0.029304 0.531135 0.097222 Uiso 0.038 1 1 d
O4_1-88 O 0.128205 0.948718 0.097222 Uiso 0.038 1 1 d
O4_1-89 O 0.07326 0.827839 0.097222 Uiso 0.038 1 1 d
O4_1-90 O 0.018315 0.70696 0.097222 Uiso 0.038 1 1 d
O4_1-91 O 0.007326 0.882784 0.097222 Uiso 0.038 1 1 d
O4_1-92 O 0.996337 0.058608 0.597223 Uiso 0.038 1 1 d
O4_1-93 O 0.985348 0.234432 0.597223 Uiso 0.038 1 1 d
O4_1-94 O 0.930403 0.113553 0.597223 Uiso 0.038 1 1 d
O4_1-95 O 0.974359 0.410256 0.597223 Uiso 0.038 1 1 d
O4_1-96 O 0.919414 0.289377 0.597223 Uiso 0.038 1 1 d
O4_1-97 O 0.864469 0.168498 0.597223 Uiso 0.038 1 1 d
O4_1-98 O 0.809524 0.047619 0.597223 Uiso 0.038 1 1 d
O4_1-99 O 0.96337 0.586081 0.597223 Uiso 0.038 1 1 d
O4_1-100 O 0.908425 0.465201 0.597223 Uiso 0.038 1 1 d
O4_1-101 O 0.85348 0.344322 0.597223 Uiso 0.038 1 1 d
O4_1-102 O 0.798535 0.223443 0.597223 Uiso 0.038 1 1 d
O4_1-103 O 0.74359 0.102564 0.597223 Uiso 0.038 1 1 d
O4_1-104 O 0.952381 0.761905 0.597223 Uiso 0.038 1 1 d
O4_1-105 O 0.897436 0.641026 0.597223 Uiso 0.038 1 1 d
O4_1-106 O 0.842491 0.520147 0.597223 Uiso 0.038 1 1 d
O4_1-107 O 0.787546 0.399267 0.597223 Uiso 0.038 1 1 d
O4_1-108 O 0.732601 0.278388 0.597223 Uiso 0.038 1 1 d
O4_1-109 O 0.677656 0.157509 0.597223 Uiso 0.038 1 1 d
O4_1-110 O 0.622711 0.03663 0.597223 Uiso 0.038 1 1 d
O4_1-111 O 0.941392 0.937729 0.597223 Uiso 0.038 1 1 d
O4_1-112 O 0.886447 0.81685 0.597223 Uiso 0.038 1 1 d
O4_1-113 O 0.831502 0.695971 0.597223 Uiso 0.038 1 1 d
O4_1-114 O 0.776557 0.575092 0.597223 Uiso 0.038 1 1 d
O4_1-115 O 0.721612 0.454212 0.597223 Uiso 0.038 1 1 d
O4_1-116 O 0.666667 0.333333 0.597223 Uiso 0.038 1 1 d
O4_1-117 O 0.611722 0.212454 0.597223 Uiso 0.038 1 1 d
O4_1-118 O 0.556777 0.091575 0.597223 Uiso 0.038 1 1 d
O4_1-119 O 0.875458 0.992674 0.597223 Uiso 0.038 1 1 d
O4_1-120 O 0.820513 0.871795 0.597223 Uiso 0.038 1 1 d
O4_1-121 O 0.765568 0.750916 0.597223 Uiso 0.038 1 1 d
O4_1-122 O 0.710623 0.630037 0.597223 Uiso 0.038 1 1 d
O4_1-123 O 0.655678 0.509158 0.597223 Uiso 0.038 1 1 d
O4_1-124 O 0.600733 0.388278 0.597223 Uiso 0.038 1 1 d
O4_1-125 O 0.545788 0.267399 0.597223 Uiso 0.038 1 1 d
O4_1-126 O 0.490842 0.14652 0.597223 Uiso 0.038 1 1 d
O4_1-127 O 0.435897 0.025641 0.597223 Uiso 0.038 1 1 d
O4_1-128 O 0.754579 0.92674 0.597223 Uiso 0.038 1 1 d
O4_1-129 O 0.699634 0.805861 0.597223 Uiso 0.038 1 1 d
O4_1-130 O 0.644689 0.684982 0.597223 Uiso 0.038 1 1 d
O4_1-131 O 0.589744 0.564103 0.597223 Uiso 0.038 1 1 d
O4_1-132 O 0.534799 0.443223 0.597223 Uiso 0.038 1 1 d
O4_1-133 O 0.479854 0.322344 0.597223 Uiso 0.038 1 1 d
O4_1-134 O 0.424908 0.201465 0.597223 Uiso 0.038 1 1 d
O4_1-135 O 0.369963 0.080586 0.597223 Uiso 0.038 1 1 d
O4_1-136 O 0.688645 0.981685 0.597223 Uiso 0.038 1 1 d
O4_1-137 O 0.6337 0.860806 0.597223 Uiso 0.038 1 1 d
O4_1-138 O 0.578755 0.739927 0.597223 Uiso 0.038 1 1 d
O4_1-139 O 0.52381 0.619048 0.597223 Uiso 0.038 1 1 d
O4_1-140 O 0.468865 0.498168 0.597223 Uiso 0.038 1 1 d
O4_1-141 O 0.413919 0.377289 0.597223 Uiso 0.038 1 1 d
O4_1-142 O 0.358974 0.25641 0.597223 Uiso 0.038 1 1 d
O4_1-143 O 0.304029 0.135531 0.597223 Uiso 0.038 1 1 d
O4_1-144 O 0.249084 0.014652 0.597223 Uiso 0.038 1 1 d
O4_1-145 O 0.567766 0.915751 0.597223 Uiso 0.038 1 1 d
O4_1-146 O 0.51282 0.794872 0.597223 Uiso 0.038 1 1 d
O4_1-147 O 0.457875 0.673993 0.597223 Uiso 0.038 1 1 d
O4_1-148 O 0.40293 0.553114 0.597223 Uiso 0.038 1 1 d
O4_1-149 O 0.347985 0.432234 0.597223 Uiso 0.038 1 1 d
O4_1-150 O 0.29304 0.311355 0.597223 Uiso 0.038 1 1 d
O4_1-151 O 0.238095 0.190476 0.597223 Uiso 0.038 1 1 d
O4_1-152 O 0.18315 0.069597 0.597223 Uiso 0.038 1 1 d
O4_1-153 O 0.501831 0.970696 0.597223 Uiso 0.038 1 1 d
O4_1-154 O 0.446886 0.849817 0.597223 Uiso 0.038 1 1 d
O4_1-155 O 0.391941 0.728938 0.597223 Uiso 0.038 1 1 d
O4_1-156 O 0.336996 0.608059 0.597223 Uiso 0.038 1 1 d
O4_1-157 O 0.282051 0.48718 0.597223 Uiso 0.038 1 1 d
O4_1-158 O 0.227106 0.3663 0.597223 Uiso 0.038 1 1 d
O4_1-159 O 0.172161 0.245421 0.597223 Uiso 0.038 1 1 d
O4_1-160 O 0.117216 0.124542 0.597223 Uiso 0.038 1 1 d
O4_1-161 O 0.062271 0.003663 0.597223 Uiso 0.038 1 1 d
O4_1-162 O 0.380952 0.904762 0.597223 Uiso 0.038 1 1 d
O4_1-163 O 0.326007 0.783883 0.597223 Uiso 0.038 1 1 d
O4_1-164 O 0.271062 0.663004 0.597223 Uiso 0.038 1 1 d
O4_1-165 O 0.216117 0.542125 0.597223 Uiso 0.038 1 1 d
O4_1-166 O 0.161172 0.421245 0.597223 Uiso 0.038 1 1 d
O4_1-167 O 0.106227 0.300366 0.597223 Uiso 0.038 1 1 d
O4_1-168 O 0.051282 0.179487 0.597223 Uiso 0.038 1 1 d
O4_1-169 O 0.315018 0.959707 0.597223 Uiso 0.038 1 1 d
O4_1-170 O 0.260073 0.838828 0.597223 Uiso 0.038 1 1 d
O4_1-171 O 0.205128 0.717949 0.597223 Uiso 0.038 1 1 d
O4_1-172 O 0.150183 0.59707 0.597223 Uiso 0.038 1 1 d
O4_1-173 O 0.095238 0.47619 0.597223 Uiso 0.038 1 1 d
O4_1-174 O 0.040293 0.355311 0.597223 Uiso 0.038 1 1 d
O4_1-175 O 0.194139 0.893773 0.597223 Uiso 0.038 1 1 d
O4_1-176 O 0.139194 0.772894 0.597223 Uiso 0.038 1 1 d
O4_1-177 O 0.084249 0.652015 0.597223 Uiso 0.038 1 1 d
O4_1-178 O 0.029304 0.531135 0.597223 Uiso 0.038 1 1 d
O4_1-179 O 0.128205 0.948718 0.597223 Uiso 0.038 1 1 d
O4_1-180 O 0.07326 0.827839 0.597223 Uiso 0.038 1 1 d
O4_1-181 O 0.018315 0.70696 0.597223 Uiso 0.038 1 1 d
O4_1-182 O 0.007326 0.882784 0.597223 Uiso 0.038 1 1 d
O4_1-183 O 0.996337 0.058608 0.430556 Uiso 0.038 1 1 d
O4_1-184 O 0.985348 0.234432 0.430556 Uiso 0.038 1 1 d
O4_1-185 O 0.930403 0.113553 0.430556 Uiso 0.038 1 1 d
O4_1-186 O 0.974359 0.410256 0.430556 Uiso 0.038 1 1 d
O4_1-187 O 0.919414 0.289377 0.430556 Uiso 0.038 1 1 d
O4_1-188 O 0.864469 0.168498 0.430556 Uiso 0.038 1 1 d
O4_1-189 O 0.809524 0.047619 0.430556 Uiso 0.038 1 1 d
O4_1-190 O 0.96337 0.586081 0.430556 Uiso 0.038 1 1 d
O4_1-191 O 0.908425 0.465201 0.430556 Uiso 0.038 1 1 d
O4_1-192 O 0.85348 0.344322 0.430556 Uiso 0.038 1 1 d
O4_1-193 O 0.798535 0.223443 0.430556 Uiso 0.038 1 1 d
O4_1-194 O 0.74359 0.102564 0.430556 Uiso 0.038 1 1 d
O4_1-195 O 0.952381 0.761905 0.430556 Uiso 0.038 1 1 d
O4_1-196 O 0.897436 0.641026 0.430556 Uiso 0.038 1 1 d
O4_1-197 O 0.842491 0.520147 0.430556 Uiso 0.038 1 1 d
O4_1-198 O 0.787546 0.399267 0.430556 Uiso 0.038 1 1 d
O4_1-199 O 0.732601 0.278388 0.430556 Uiso 0.038 1 1 d
O4_1-200 O 0.677656 0.157509 0.430556 Uiso 0.038 1 1 d
O4_1-201 O 0.622711 0.03663 0.430556 Uiso 0.038 1 1 d
O4_1-202 O 0.941392 0.937729 0.430556 Uiso 0.038 1 1 d
O4_1-203 O 0.886447 0.81685 0.430556 Uiso 0.038 1 1 d
O4_1-204 O 0.831502 0.695971 0.430556 Uiso 0.038 1 1 d
O4_1-205 O 0.776557 0.575092 0.430556 Uiso 0.038 1 1 d
O4_1-206 O 0.721612 0.454212 0.430556 Uiso 0.038 1 1 d
O4_1-207 O 0.666667 0.333333 0.430556 Uiso 0.038 1 1 d
O4_1-208 O 0.611722 0.212454 0.430556 Uiso 0.038 1 1 d
O4_1-209 O 0.556777 0.091575 0.430556 Uiso 0.038 1 1 d
O4_1-210 O 0.875458 0.992674 0.430556 Uiso 0.038 1 1 d
O4_1-211 O 0.820513 0.871795 0.430556 Uiso 0.038 1 1 d
O4_1-212 O 0.765568 0.750916 0.430556 Uiso 0.038 1 1 d
O4_1-213 O 0.710623 0.630037 0.430556 Uiso 0.038 1 1 d
O4_1-214 O 0.655678 0.509158 0.430556 Uiso 0.038 1 1 d
O4_1-215 O 0.600733 0.388278 0.430556 Uiso 0.038 1 1 d
O4_1-216 O 0.545788 0.267399 0.430556 Uiso 0.038 1 1 d
O4_1-217 O 0.490842 0.14652 0.430556 Uiso 0.038 1 1 d
O4_1-218 O 0.435897 0.025641 0.430556 Uiso 0.038 1 1 d
O4_1-219 O 0.754579 0.92674 0.430556 Uiso 0.038 1 1 d
O4_1-220 O 0.699634 0.805861 0.430556 Uiso 0.038 1 1 d
O4_1-221 O 0.644689 0.684982 0.430556 Uiso 0.038 1 1 d
O4_1-222 O 0.589744 0.564103 0.430556 Uiso 0.038 1 1 d
O4_1-223 O 0.534799 0.443223 0.430556 Uiso 0.038 1 1 d
O4_1-224 O 0.479854 0.322344 0.430556 Uiso 0.038 1 1 d
O4_1-225 O 0.424908 0.201465 0.430556 Uiso 0.038 1 1 d
O4_1-226 O 0.369963 0.080586 0.430556 Uiso 0.038 1 1 d
O4_1-227 O 0.688645 0.981685 0.430556 Uiso 0.038 1 1 d
O4_1-228 O 0.6337 0.860806 0.430556 Uiso 0.038 1 1 d
O4_1-229 O 0.578755 0.739927 0.430556 Uiso 0.038 1 1 d
O4_1-230 O 0.52381 0.619048 0.430556 Uiso 0.038 1 1 d
O4_1-231 O 0.468865 0.498168 0.430556 Uiso 0.038 1 1 d
O4_1-232 O 0.413919 0.377289 0.430556 Uiso 0.038 1 1 d
O4_1-233 O 0.358974 0.25641 0.430556 Uiso 0.038 1 1 d
O4_1-234 O 0.304029 0.135531 0.430556 Uiso 0.038 1 1 d
O4_1-235 O 0.249084 0.014652 0.430556 Uiso 0.038 1 1 d
O4_1-236 O 0.567766 0.915751 0.430556 Uiso 0.038 1 1 d
O4_1-237 O 0.51282 0.794872 0.430556 Uiso 0.038 1 1 d
O4_1-238 O 0.457875 0.673993 0.430556 Uiso 0.038 1 1 d
O4_1-239 O 0.40293 0.553114 0.430556 Uiso 0.038 1 1 d
O4_1-240 O 0.347985 0.432234 0.430556 Uiso 0.038 1 1 d
O4_1-241 O 0.29304 0.311355 0.430556 Uiso 0.038 1 1 d
O4_1-242 O 0.238095 0.190476 0.430556 Uiso 0.038 1 1 d
O4_1-243 O 0.18315 0.069597 0.430556 Uiso 0.038 1 1 d
O4_1-244 O 0.501831 0.970696 0.430556 Uiso 0.038 1 1 d
O4_1-245 O 0.446886 0.849817 0.430556 Uiso 0.038 1 1 d
O4_1-246 O 0.391941 0.728938 0.430556 Uiso 0.038 1 1 d
O4_1-247 O 0.336996 0.608059 0.430556 Uiso 0.038 1 1 d
O4_1-248 O 0.282051 0.48718 0.430556 Uiso 0.038 1 1 d
O4_1-249 O 0.227106 0.3663 0.430556 Uiso 0.038 1 1 d
O4_1-250 O 0.172161 0.245421 0.430556 Uiso 0.038 1 1 d
O4_1-251 O 0.117216 0.124542 0.430556 Uiso 0.038 1 1 d
O4_1-252 O 0.062271 0.003663 0.430556 Uiso 0.038 1 1 d
O4_1-253 O 0.380952 0.904762 0.430556 Uiso 0.038 1 1 d
O4_1-254 O 0.326007 0.783883 0.430556 Uiso 0.038 1 1 d
O4_1-255 O 0.271062 0.663004 0.430556 Uiso 0.038 1 1 d
O4_1-256 O 0.216117 0.542125 0.430556 Uiso 0.038 1 1 d
O4_1-257 O 0.161172 0.421245 0.430556 Uiso 0.038 1 1 d
O4_1-258 O 0.106227 0.300366 0.430556 Uiso 0.038 1 1 d
O4_1-259 O 0.051282 0.179487 0.430556 Uiso 0.038 1 1 d
O4_1-260 O 0.315018 0.959707 0.430556 Uiso 0.038 1 1 d
O4_1-261 O 0.260073 0.838828 0.430556 Uiso 0.038 1 1 d
O4_1-262 O 0.205128 0.717949 0.430556 Uiso 0.038 1 1 d
O4_1-263 O 0.150183 0.59707 0.430556 Uiso 0.038 1 1 d
O4_1-264 O 0.095238 0.47619 0.430556 Uiso 0.038 1 1 d
O4_1-265 O 0.040293 0.355311 0.430556 Uiso 0.038 1 1 d
O4_1-266 O 0.194139 0.893773 0.430556 Uiso 0.038 1 1 d
O4_1-267 O 0.139194 0.772894 0.430556 Uiso 0.038 1 1 d
O4_1-268 O 0.084249 0.652015 0.430556 Uiso 0.038 1 1 d
O4_1-269 O 0.029304 0.531135 0.430556 Uiso 0.038 1 1 d
O4_1-270 O 0.128205 0.948718 0.430556 Uiso 0.038 1 1 d
O4_1-271 O 0.07326 0.827839 0.430556 Uiso 0.038 1 1 d
O4_1-272 O 0.018315 0.70696 0.430556 Uiso 0.038 1 1 d
O4_1-273 O 0.007326 0.882784 0.430556 Uiso 0.038 1 1 d
O4_1-274 O 0.996337 0.058608 0.930556 Uiso 0.038 1 1 d
O4_1-275 O 0.985348 0.234432 0.930556 Uiso 0.038 1 1 d
O4_1-276 O 0.930403 0.113553 0.930556 Uiso 0.038 1 1 d
O4_1-277 O 0.974359 0.410256 0.930556 Uiso 0.038 1 1 d
O4_1-278 O 0.919414 0.289377 0.930556 Uiso 0.038 1 1 d
O4_1-279 O 0.864469 0.168498 0.930556 Uiso 0.038 1 1 d
O4_1-280 O 0.809524 0.047619 0.930556 Uiso 0.038 1 1 d
O4_1-281 O 0.96337 0.586081 0.930556 Uiso 0.038 1 1 d
O4_1-282 O 0.908425 0.465201 0.930556 Uiso 0.038 1 1 d
O4_1-283 O 0.85348 0.344322 0.930556 Uiso 0.038 1 1 d
O4_1-284 O 0.798535 0.223443 0.930556 Uiso 0.038 1 1 d
O4_1-285 O 0.74359 0.102564 0.930556 Uiso 0.038 1 1 d
O4_1-286 O 0.952381 0.761905 0.930556 Uiso 0.038 1 1 d
O4_1-287 O 0.897436 0.641026 0.930556 Uiso 0.038 1 1 d
O4_1-288 O 0.842491 0.520147 0.930556 Uiso 0.038 1 1 d
O4_1-289 O 0.787546 0.399267 0.930556 Uiso 0.038 1 1 d
O4_1-290 O 0.732601 0.278388 0.930556 Uiso 0.038 1 1 d
O4_1-291 O 0.677656 0.157509 0.930556 Uiso 0.038 1 1 d
O4_1-292 O 0.622711 0.03663 0.930556 Uiso 0.038 1 1 d
O4_1-293 O 0.941392 0.937729 0.930556 Uiso 0.038 1 1 d
O4_1-294 O 0.886447 0.81685 0.930556 Uiso 0.038 1 1 d
O4_1-295 O 0.831502 0.695971 0.930556 Uiso 0.038 1 1 d
O4_1-296 O 0.776557 0.575092 0.930556 Uiso 0.038 1 1 d
O4_1-297 O 0.721612 0.454212 0.930556 Uiso 0.038 1 1 d
O4_1-298 O 0.666667 0.333333 0.930556 Uiso 0.038 1 1 d
O4_1-299 O 0.611722 0.212454 0.930556 Uiso 0.038 1 1 d
O4_1-300 O 0.556777 0.091575 0.930556 Uiso 0.038 1 1 d
O4_1-301 O 0.875458 0.992674 0.930556 Uiso 0.038 1 1 d
O4_1-302 O 0.820513 0.871795 0.930556 Uiso 0.038 1 1 d
O4_1-303 O 0.765568 0.750916 0.930556 Uiso 0.038 1 1 d
O4_1-304 O 0.710623 0.630037 0.930556 Uiso 0.038 1 1 d
O4_1-305 O 0.655678 0.509158 0.930556 Uiso 0.038 1 1 d
O4_1-306 O 0.600733 0.388278 0.930556 Uiso 0.038 1 1 d
O4_1-307 O 0.545788 0.267399 0.930556 Uiso 0.038 1 1 d
O4_1-308 O 0.490842 0.14652 0.930556 Uiso 0.038 1 1 d
O4_1-309 O 0.435897 0.025641 0.930556 Uiso 0.038 1 1 d
O4_1-310 O 0.754579 0.92674 0.930556 Uiso 0.038 1 1 d
O4_1-311 O 0.699634 0.805861 0.930556 Uiso 0.038 1 1 d
O4_1-312 O 0.644689 0.684982 0.930556 Uiso 0.038 1 1 d
O4_1-313 O 0.589744 0.564103 0.930556 Uiso 0.038 1 1 d
O4_1-314 O 0.534799 0.443223 0.930556 Uiso 0.038 1 1 d
O4_1-315 O 0.479854 0.322344 0.930556 Uiso 0.038 1 1 d
O4_1-316 O 0.424908 0.201465 0.930556 Uiso 0.038 1 1 d
O4_1-317 O 0.369963 0.080586 0.930556 Uiso 0.038 1 1 d
O4_1-318 O 0.688645 0.981685 0.930556 Uiso 0.038 1 1 d
O4_1-319 O 0.6337 0.860806 0.930556 Uiso 0.038 1 1 d
O4_1-320 O 0.578755 0.739927 0.930556 Uiso 0.038 1 1 d
O4_1-321 O 0.52381 0.619048 0.930556 Uiso 0.038 1 1 d
O4_1-322 O 0.468865 0.498168 0.930556 Uiso 0.038 1 1 d
O4_1-323 O 0.413919 0.377289 0.930556 Uiso 0.038 1 1 d
O4_1-324 O 0.358974 0.25641 0.930556 Uiso 0.038 1 1 d
O4_1-325 O 0.304029 0.135531 0.930556 Uiso 0.038 1 1 d
O4_1-326 O 0.249084 0.014652 0.930556 Uiso 0.038 1 1 d
O4_1-327 O 0.567766 0.915751 0.930556 Uiso 0.038 1 1 d
O4_1-328 O 0.51282 0.794872 0.930556 Uiso 0.038 1 1 d
O4_1-329 O 0.457875 0.673993 0.930556 Uiso 0.038 1 1 d
O4_1-330 O 0.40293 0.553114 0.930556 Uiso 0.038 1 1 d
O4_1-331 O 0.347985 0.432234 0.930556 Uiso 0.038 1 1 d
O4_1-332 O 0.29304 0.311355 0.930556 Uiso 0.038 1 1 d
O4_1-333 O 0.238095 0.190476 0.930556 Uiso 0.038 1 1 d
O4_1-334 O 0.18315 0.069597 0.930556 Uiso 0.038 1 1 d
O4_1-335 O 0.501831 0.970696 0.930556 Uiso 0.038 1 1 d
O4_1-336 O 0.446886 0.849817 0.930556 Uiso 0.038 1 1 d
O4_1-337 O 0.391941 0.728938 0.930556 Uiso 0.038 1 1 d
O4_1-338 O 0.336996 0.608059 0.930556 Uiso 0.038 1 1 d
O4_1-339 O 0.282051 0.48718 0.930556 Uiso 0.038 1 1 d
O4_1-340 O 0.227106 0.3663 0.930556 Uiso 0.038 1 1 d
O4_1-341 O 0.172161 0.245421 0.930556 Uiso 0.038 1 1 d
O4_1-342 O 0.117216 0.124542 0.930556 Uiso 0.038 1 1 d
O4_1-343 O 0.062271 0.003663 0.930556 Uiso 0.038 1 1 d
O4_1-344 O 0.380952 0.904762 0.930556 Uiso 0.038 1 1 d
O4_1-345 O 0.326007 0.783883 0.930556 Uiso 0.038 1 1 d
O4_1-346 O 0.271062 0.663004 0.930556 Uiso 0.038 1 1 d
O4_1-347 O 0.216117 0.542125 0.930556 Uiso 0.038 1 1 d
O4_1-348 O 0.161172 0.421245 0.930556 Uiso 0.038 1 1 d
O4_1-349 O 0.106227 0.300366 0.930556 Uiso 0.038 1 1 d
O4_1-350 O 0.051282 0.179487 0.930556 Uiso 0.038 1 1 d
O4_1-351 O 0.315018 0.959707 0.930556 Uiso 0.038 1 1 d
O4_1-352 O 0.260073 0.838828 0.930556 Uiso 0.038 1 1 d
O4_1-353 O 0.205128 0.717949 0.930556 Uiso 0.038 1 1 d
O4_1-354 O 0.150183 0.59707 0.930556 Uiso 0.038 1 1 d
O4_1-355 O 0.095238 0.47619 0.930556 Uiso 0.038 1 1 d
O4_1-356 O 0.040293 0.355311 0.930556 Uiso 0.038 1 1 d
O4_1-357 O 0.194139 0.893773 0.930556 Uiso 0.038 1 1 d
O4_1-358 O 0.139194 0.772894 0.930556 Uiso 0.038 1 1 d
O4_1-359 O 0.084249 0.652015 0.930556 Uiso 0.038 1 1 d
O4_1-360 O 0.029304 0.531135 0.930556 Uiso 0.038 1 1 d
O4_1-361 O 0.128205 0.948718 0.930556 Uiso 0.038 1 1 d
O4_1-362 O 0.07326 0.827839 0.930556 Uiso 0.038 1 1 d
O4_1-363 O 0.018315 0.70696 0.930556 Uiso 0.038 1 1 d
O4_1-364 O 0.007326 0.882784 0.930556 Uiso 0.038 1 1 d
O4_1-365 O 0.996337 0.058608 0.263889 Uiso 0.038 1 1 d
O4_1-366 O 0.985348 0.234432 0.263889 Uiso 0.038 1 1 d
O4_1-367 O 0.930403 0.113553 0.263889 Uiso 0.038 1 1 d
O4_1-368 O 0.974359 0.410256 0.263889 Uiso 0.038 1 1 d
O4_1-369 O 0.919414 0.289377 0.263889 Uiso 0.038 1 1 d
O4_1-370 O 0.864469 0.168498 0.263889 Uiso 0.038 1 1 d
O4_1-371 O 0.809524 0.047619 0.263889 Uiso 0.038 1 1 d
O4_1-372 O 0.96337 0.586081 0.263889 Uiso 0.038 1 1 d
O4_1-373 O 0.908425 0.465201 0.263889 Uiso 0.038 1 1 d
O4_1-374 O 0.85348 0.344322 0.263889 Uiso 0.038 1 1 d
O4_1-375 O 0.798535 0.223443 0.263889 Uiso 0.038 1 1 d
O4_1-376 O 0.74359 0.102564 0.263889 Uiso 0.038 1 1 d
O4_1-377 O 0.952381 0.761905 0.263889 Uiso 0.038 1 1 d
O4_1-378 O 0.897436 0.641026 0.263889 Uiso 0.038 1 1 d
O4_1-379 O 0.842491 0.520147 0.263889 Uiso 0.038 1 1 d
O4_1-380 O 0.787546 0.399267 0.263889 Uiso 0.038 1 1 d
O4_1-381 O 0.732601 0.278388 0.263889 Uiso 0.038 1 1 d
O4_1-382 O 0.677656 0.157509 0.263889 Uiso 0.038 1 1 d
O4_1-383 O 0.622711 0.03663 0.263889 Uiso 0.038 1 1 d
O4_1-384 O 0.941392 0.937729 0.263889 Uiso 0.038 1 1 d
O4_1-385 O 0.886447 0.81685 0.263889 Uiso 0.038 1 1 d
O4_1-386 O 0.831502 0.695971 0.263889 Uiso 0.038 1 1 d
O4_1-387 O 0.776557 0.575092 0.263889 Uiso 0.038 1 1 d
O4_1-388 O 0.721612 0.454212 0.263889 Uiso 0.038 1 1 d
O4_1-389 O 0.666667 0.333333 0.263889 Uiso 0.038 1 1 d
O4_1-390 O 0.611722 0.212454 0.263889 Uiso 0.038 1 1 d
O4_1-391 O 0.556777 0.091575 0.263889 Uiso 0.038 1 1 d
O4_1-392 O 0.875458 0.992674 0.263889 Uiso 0.038 1 1 d
O4_1-393 O 0.820513 0.871795 0.263889 Uiso 0.038 1 1 d
O4_1-394 O 0.765568 0.750916 0.263889 Uiso 0.038 1 1 d
O4_1-395 O 0.710623 0.630037 0.263889 Uiso 0.038 1 1 d
O4_1-396 O 0.655678 0.509158 0.263889 Uiso 0.038 1 1 d
O4_1-397 O 0.600733 0.388278 0.263889 Uiso 0.038 1 1 d
O4_1-398 O 0.545788 0.267399 0.263889 Uiso 0.038 1 1 d
O4_1-399 O 0.490842 0.14652 0.263889 Uiso 0.038 1 1 d
O4_1-400 O 0.435897 0.025641 0.263889 Uiso 0.038 1 1 d
O4_1-401 O 0.754579 0.92674 0.263889 Uiso 0.038 1 1 d
O4_1-402 O 0.699634 0.805861 0.263889 Uiso 0.038 1 1 d
O4_1-403 O 0.644689 0.684982 0.263889 Uiso 0.038 1 1 d
O4_1-404 O 0.589744 0.564103 0.263889 Uiso 0.038 1 1 d
O4_1-405 O 0.534799 0.443223 0.263889 Uiso 0.038 1 1 d
O4_1-406 O 0.479854 0.322344 0.263889 Uiso 0.038 1 1 d
O4_1-407 O 0.424908 0.201465 0.263889 Uiso 0.038 1 1 d
O4_1-408 O 0.369963 0.080586 0.263889 Uiso 0.038 1 1 d
O4_1-409 O 0.688645 0.981685 0.263889 Uiso 0.038 1 1 d
O4_1-410 O 0.6337 0.860806 0.263889 Uiso 0.038 1 1 d
O4_1-411 O 0.578755 0.739927 0.263889 Uiso 0.038 1 1 d
O4_1-412 O 0.52381 0.619048 0.263889 Uiso 0.038 1 1 d
O4_1-413 O 0.468865 0.498168 0.263889 Uiso 0.038 1 1 d
O4_1-414 O 0.413919 0.377289 0.263889 Uiso 0.038 1 1 d
O4_1-415 O 0.358974 0.25641 0.263889 Uiso 0.038 1 1 d
O4_1-416 O 0.304029 0.135531 0.263889 Uiso 0.038 1 1 d
O4_1-417 O 0.249084 0.014652 0.263889 Uiso 0.038 1 1 d
O4_1-418 O 0.567766 0.915751 0.263889 Uiso 0.038 1 1 d
O4_1-419 O 0.51282 0.794872 0.263889 Uiso 0.038 1 1 d
O4_1-420 O 0.457875 0.673993 0.263889 Uiso 0.038 1 1 d
O4_1-421 O 0.40293 0.553114 0.263889 Uiso 0.038 1 1 d
O4_1-422 O 0.347985 0.432234 0.263889 Uiso 0.038 1 1 d
O4_1-423 O 0.29304 0.311355 0.263889 Uiso 0.038 1 1 d
O4_1-424 O 0.238095 0.190476 0.263889 Uiso 0.038 1 1 d
O4_1-425 O 0.18315 0.069597 0.263889 Uiso 0.038 1 1 d
O4_1-426 O 0.501831 0.970696 0.263889 Uiso 0.038 1 1 d
O4_1-427 O 0.446886 0.849817 0.263889 Uiso 0.038 1 1 d
O4_1-428 O 0.391941 0.728938 0.263889 Uiso 0.038 1 1 d
O4_1-429 O 0.336996 0.608059 0.263889 Uiso 0.038 1 1 d
O4_1-430 O 0.282051 0.48718 0.263889 Uiso 0.038 1 1 d
O4_1-431 O 0.227106 0.3663 0.263889 Uiso 0.038 1 1 d
O4_1-432 O 0.172161 0.245421 0.263889 Uiso 0.038 1 1 d
O4_1-433 O 0.117216 0.124542 0.263889 Uiso 0.038 1 1 d
O4_1-434 O 0.062271 0.003663 0.263889 Uiso 0.038 1 1 d
O4_1-435 O 0.380952 0.904762 0.263889 Uiso 0.038 1 1 d
O4_1-436 O 0.326007 0.783883 0.263889 Uiso 0.038 1 1 d
O4_1-437 O 0.271062 0.663004 0.263889 Uiso 0.038 1 1 d
O4_1-438 O 0.216117 0.542125 0.263889 Uiso 0.038 1 1 d
O4_1-439 O 0.161172 0.421245 0.263889 Uiso 0.038 1 1 d
O4_1-440 O 0.106227 0.300366 0.263889 Uiso 0.038 1 1 d
O4_1-441 O 0.051282 0.179487 0.263889 Uiso 0.038 1 1 d
O4_1-442 O 0.315018 0.959707 0.263889 Uiso 0.038 1 1 d
O4_1-443 O 0.260073 0.838828 0.263889 Uiso 0.038 1 1 d
O4_1-444 O 0.205128 0.717949 0.263889 Uiso 0.038 1 1 d
O4_1-445 O 0.150183 0.59707 0.263889 Uiso 0.038 1 1 d
O4_1-446 O 0.095238 0.47619 0.263889 Uiso 0.038 1 1 d
O4_1-447 O 0.040293 0.355311 0.263889 Uiso 0.038 1 1 d
O4_1-448 O 0.194139 0.893773 0.263889 Uiso 0.038 1 1 d
O4_1-449 O 0.139194 0.772894 0.263889 Uiso 0.038 1 1 d
O4_1-450 O 0.084249 0.652015 0.263889 Uiso 0.038 1 1 d
O4_1-451 O 0.029304 0.531135 0.263889 Uiso 0.038 1 1 d
O4_1-452 O 0.128205 0.948718 0.263889 Uiso 0.038 1 1 d
O4_1-453 O 0.07326 0.827839 0.263889 Uiso 0.038 1 1 d
O4_1-454 O 0.018315 0.70696 0.263889 Uiso 0.038 1 1 d
O4_1-455 O 0.007326 0.882784 0.263889 Uiso 0.038 1 1 d
O4_1-456 O 0.996337 0.058608 0.763889 Uiso 0.038 1 1 d
O4_1-457 O 0.985348 0.234432 0.763889 Uiso 0.038 1 1 d
O4_1-458 O 0.930403 0.113553 0.763889 Uiso 0.038 1 1 d
O4_1-459 O 0.974359 0.410256 0.763889 Uiso 0.038 1 1 d
O4_1-460 O 0.919414 0.289377 0.763889 Uiso 0.038 1 1 d
O4_1-461 O 0.864469 0.168498 0.763889 Uiso 0.038 1 1 d
O4_1-462 O 0.809524 0.047619 0.763889 Uiso 0.038 1 1 d
O4_1-463 O 0.96337 0.586081 0.763889 Uiso 0.038 1 1 d
O4_1-464 O 0.908425 0.465201 0.763889 Uiso 0.038 1 1 d
O4_1-465 O 0.85348 0.344322 0.763889 Uiso 0.038 1 1 d
O4_1-466 O 0.798535 0.223443 0.763889 Uiso 0.038 1 1 d
O4_1-467 O 0.74359 0.102564 0.763889 Uiso 0.038 1 1 d
O4_1-468 O 0.952381 0.761905 0.763889 Uiso 0.038 1 1 d
O4_1-469 O 0.897436 0.641026 0.763889 Uiso 0.038 1 1 d
O4_1-470 O 0.842491 0.520147 0.763889 Uiso 0.038 1 1 d
O4_1-471 O 0.787546 0.399267 0.763889 Uiso 0.038 1 1 d
O4_1-472 O 0.732601 0.278388 0.763889 Uiso 0.038 1 1 d
O4_1-473 O 0.677656 0.157509 0.763889 Uiso 0.038 1 1 d
O4_1-474 O 0.622711 0.03663 0.763889 Uiso 0.038 1 1 d
O4_1-475 O 0.941392 0.937729 0.763889 Uiso 0.038 1 1 d
O4_1-476 O 0.886447 0.81685 0.763889 Uiso 0.038 1 1 d
O4_1-477 O 0.831502 0.695971 0.763889 Uiso 0.038 1 1 d
O4_1-478 O 0.776557 0.575092 0.763889 Uiso 0.038 1 1 d
O4_1-479 O 0.721612 0.454212 0.763889 Uiso 0.038 1 1 d
O4_1-480 O 0.666667 0.333333 0.763889 Uiso 0.038 1 1 d
O4_1-481 O 0.611722 0.212454 0.763889 Uiso 0.038 1 1 d
O4_1-482 O 0.556777 0.091575 0.763889 Uiso 0.038 1 1 d
O4_1-483 O 0.875458 0.992674 0.763889 Uiso 0.038 1 1 d
O4_1-484 O 0.820513 0.871795 0.763889 Uiso 0.038 1 1 d
O4_1-485 O 0.765568 0.750916 0.763889 Uiso 0.038 1 1 d
O4_1-486 O 0.710623 0.630037 0.763889 Uiso 0.038 1 1 d
O4_1-487 O 0.655678 0.509158 0.763889 Uiso 0.038 1 1 d
O4_1-488 O 0.600733 0.388278 0.763889 Uiso 0.038 1 1 d
O4_1-489 O 0.545788 0.267399 0.763889 Uiso 0.038 1 1 d
O4_1-490 O 0.490842 0.14652 0.763889 Uiso 0.038 1 1 d
O4_1-491 O 0.435897 0.025641 0.763889 Uiso 0.038 1 1 d
O4_1-492 O 0.754579 0.92674 0.763889 Uiso 0.038 1 1 d
O4_1-493 O 0.699634 0.805861 0.763889 Uiso 0.038 1 1 d
O4_1-494 O 0.644689 0.684982 0.763889 Uiso 0.038 1 1 d
O4_1-495 O 0.589744 0.564103 0.763889 Uiso 0.038 1 1 d
O4_1-496 O 0.534799 0.443223 0.763889 Uiso 0.038 1 1 d
O4_1-497 O 0.479854 0.322344 0.763889 Uiso 0.038 1 1 d
O4_1-498 O 0.424908 0.201465 0.763889 Uiso 0.038 1 1 d
O4_1-499 O 0.369963 0.080586 0.763889 Uiso 0.038 1 1 d
O4_1-500 O 0.688645 0.981685 0.763889 Uiso 0.038 1 1 d
O4_1-501 O 0.6337 0.860806 0.763889 Uiso 0.038 1 1 d
O4_1-502 O 0.578755 0.739927 0.763889 Uiso 0.038 1 1 d
O4_1-503 O 0.52381 0.619048 0.763889 Uiso 0.038 1 1 d
O4_1-504 O 0.468865 0.498168 0.763889 Uiso 0.038 1 1 d
O4_1-505 O 0.413919 0.377289 0.763889 Uiso 0.038 1 1 d
O4_1-506 O 0.358974 0.25641 0.763889 Uiso 0.038 1 1 d
O4_1-507 O 0.304029 0.135531 0.763889 Uiso 0.038 1 1 d
O4_1-508 O 0.249084 0.014652 0.763889 Uiso 0.038 1 1 d
O4_1-509 O 0.567766 0.915751 0.763889 Uiso 0.038 1 1 d
O4_1-510 O 0.51282 0.794872 0.763889 Uiso 0.038 1 1 d
O4_1-511 O 0.457875 0.673993 0.763889 Uiso 0.038 1 1 d
O4_1-512 O 0.40293 0.553114 0.763889 Uiso 0.038 1 1 d
O4_1-513 O 0.347985 0.432234 0.763889 Uiso 0.038 1 1 d
O4_1-514 O 0.29304 0.311355 0.763889 Uiso 0.038 1 1 d
O4_1-515 O 0.238095 0.190476 0.763889 Uiso 0.038 1 1 d
O4_1-516 O 0.18315 0.069597 0.763889 Uiso 0.038 1 1 d
O4_1-517 O 0.501831 0.970696 0.763889 Uiso 0.038 1 1 d
O4_1-518 O 0.446886 0.849817 0.763889 Uiso 0.038 1 1 d
O4_1-519 O 0.391941 0.728938 0.763889 Uiso 0.038 1 1 d
O4_1-520 O 0.336996 0.608059 0.763889 Uiso 0.038 1 1 d
O4_1-521 O 0.282051 0.48718 0.763889 Uiso 0.038 1 1 d
O4_1-522 O 0.227106 0.3663 0.763889 Uiso 0.038 1 1 d
O4_1-523 O 0.172161 0.245421 0.763889 Uiso 0.038 1 1 d
O4_1-524 O 0.117216 0.124542 0.763889 Uiso 0.038 1 1 d
O4_1-525 O 0.062271 0.003663 0.763889 Uiso 0.038 1 1 d
O4_1-526 O 0.380952 0.904762 0.763889 Uiso 0.038 1 1 d
O4_1-527 O 0.326007 0.783883 0.763889 Uiso 0.038 1 1 d
O4_1-528 O 0.271062 0.663004 0.763889 Uiso 0.038 1 1 d
O4_1-529 O 0.216117 0.542125 0.763889 Uiso 0.038 1 1 d
O4_1-530 O 0.161172 0.421245 0.763889 Uiso 0.038 1 1 d
O4_1-531 O 0.106227 0.300366 0.763889 Uiso 0.038 1 1 d
O4_1-532 O 0.051282 0.179487 0.763889 Uiso 0.038 1 1 d
O4_1-533 O 0.315018 0.959707 0.763889 Uiso 0.038 1 1 d
O4_1-534 O 0.260073 0.838828 0.763889 Uiso 0.038 1 1 d
O4_1-535 O 0.205128 0.717949 0.763889 Uiso 0.038 1 1 d
O4_1-536 O 0.150183 0.59707 0.763889 Uiso 0.038 1 1 d
O4_1-537 O 0.095238 0.47619 0.763889 Uiso 0.038 1 1 d
O4_1-538 O 0.040293 0.355311 0.763889 Uiso 0.038 1 1 d
O4_1-539 O 0.194139 0.893773 0.763889 Uiso 0.038 1 1 d
O4_1-540 O 0.139194 0.772894 0.763889 Uiso 0.038 1 1 d
O4_1-541 O 0.084249 0.652015 0.763889 Uiso 0.038 1 1 d
O4_1-542 O 0.029304 0.531135 0.763889 Uiso 0.038 1 1 d
O4_1-543 O 0.128205 0.948718 0.763889 Uiso 0.038 1 1 d
O4_1-544 O 0.07326 0.827839 0.763889 Uiso 0.038 1 1 d
O4_1-545 O 0.018315 0.70696 0.763889 Uiso 0.038 1 1 d
O4_1-546 O 0.007326 0.882784 0.763889 Uiso 0.038 1 1 d
O5_1-1 O 0.992674 0.117216 0.069444 Uiso 0.038 1 1 d
O5_1-2 O 0.981685 0.29304 0.069444 Uiso 0.038 1 1 d
O5_1-3 O 0.92674 0.172161 0.069444 Uiso 0.038 1 1 d
O5_1-4 O 0.871795 0.051282 0.069444 Uiso 0.038 1 1 d
O5_1-5 O 0.970696 0.468864 0.069444 Uiso 0.038 1 1 d
O5_1-6 O 0.915751 0.347985 0.069444 Uiso 0.038 1 1 d
O5_1-7 O 0.860806 0.227106 0.069444 Uiso 0.038 1 1 d
O5_1-8 O 0.805861 0.106227 0.069444 Uiso 0.038 1 1 d
O5_1-9 O 0.959707 0.644689 0.069444 Uiso 0.038 1 1 d
O5_1-10 O 0.904762 0.523809 0.069444 Uiso 0.038 1 1 d
O5_1-11 O 0.849817 0.40293 0.069444 Uiso 0.038 1 1 d
O5_1-12 O 0.794872 0.282051 0.069444 Uiso 0.038 1 1 d
O5_1-13 O 0.739927 0.161172 0.069444 Uiso 0.038 1 1 d
O5_1-14 O 0.684982 0.040293 0.069444 Uiso 0.038 1 1 d
O5_1-15 O 0.948718 0.820513 0.069444 Uiso 0.038 1 1 d
O5_1-16 O 0.893773 0.699634 0.069444 Uiso 0.038 1 1 d
O5_1-17 O 0.838828 0.578755 0.069444 Uiso 0.038 1 1 d
O5_1-18 O 0.783883 0.457875 0.069444 Uiso 0.038 1 1 d
O5_1-19 O 0.728938 0.336996 0.069444 Uiso 0.038 1 1 d
O5_1-20 O 0.673993 0.216117 0.069444 Uiso 0.038 1 1 d
O5_1-21 O 0.619048 0.095238 0.069444 Uiso 0.038 1 1 d
O5_1-22 O 0.937729 0.996337 0.069444 Uiso 0.038 1 1 d
O5_1-23 O 0.882784 0.875458 0.069444 Uiso 0.038 1 1 d
O5_1-24 O 0.827839 0.754579 0.069444 Uiso 0.038 1 1 d
O5_1-25 O 0.772894 0.6337 0.069444 Uiso 0.038 1 1 d
O5_1-26 O 0.717949 0.51282 0.069444 Uiso 0.038 1 1 d
O5_1-27 O 0.663004 0.391941 0.069444 Uiso 0.038 1 1 d
O5_1-28 O 0.608059 0.271062 0.069444 Uiso 0.038 1 1 d
O5_1-29 O 0.553114 0.150183 0.069444 Uiso 0.038 1 1 d
O5_1-30 O 0.498169 0.029304 0.069444 Uiso 0.038 1 1 d
O5_1-31 O 0.81685 0.930403 0.069444 Uiso 0.038 1 1 d
O5_1-32 O 0.761905 0.809524 0.069444 Uiso 0.038 1 1 d
O5_1-33 O 0.70696 0.688645 0.069444 Uiso 0.038 1 1 d
O5_1-34 O 0.652015 0.567766 0.069444 Uiso 0.038 1 1 d
O5_1-35 O 0.59707 0.446886 0.069444 Uiso 0.038 1 1 d
O5_1-36 O 0.542125 0.326007 0.069444 Uiso 0.038 1 1 d
O5_1-37 O 0.48718 0.205128 0.069444 Uiso 0.038 1 1 d
O5_1-38 O 0.432234 0.084249 0.069444 Uiso 0.038 1 1 d
O5_1-39 O 0.750916 0.985348 0.069444 Uiso 0.038 1 1 d
O5_1-40 O 0.695971 0.864469 0.069444 Uiso 0.038 1 1 d
O5_1-41 O 0.641026 0.74359 0.069444 Uiso 0.038 1 1 d
O5_1-42 O 0.586081 0.622711 0.069444 Uiso 0.038 1 1 d
O5_1-43 O 0.531135 0.501831 0.069444 Uiso 0.038 1 1 d
O5_1-44 O 0.47619 0.380952 0.069444 Uiso 0.038 1 1 d
O5_1-45 O 0.421245 0.260073 0.069444 Uiso 0.038 1 1 d
O5_1-46 O 0.3663 0.139194 0.069444 Uiso 0.038 1 1 d
O5_1-47 O 0.311355 0.018315 0.069444 Uiso 0.038 1 1 d
O5_1-48 O 0.630037 0.919414 0.069444 Uiso 0.038 1 1 d
O5_1-49 O 0.575092 0.798535 0.069444 Uiso 0.038 1 1 d
O5_1-50 O 0.520146 0.677656 0.069444 Uiso 0.038 1 1 d
O5_1-51 O 0.465201 0.556777 0.069444 Uiso 0.038 1 1 d
O5_1-52 O 0.410256 0.435897 0.069444 Uiso 0.038 1 1 d
O5_1-53 O 0.355311 0.315018 0.069444 Uiso 0.038 1 1 d
O5_1-54 O 0.300366 0.194139 0.069444 Uiso 0.038 1 1 d
O5_1-55 O 0.245421 0.07326 0.069444 Uiso 0.038 1 1 d
O5_1-56 O 0.564103 0.974359 0.069444 Uiso 0.038 1 1 d
O5_1-57 O 0.509158 0.85348 0.069444 Uiso 0.038 1 1 d
O5_1-58 O 0.454212 0.732601 0.069444 Uiso 0.038 1 1 d
O5_1-59 O 0.399267 0.611722 0.069444 Uiso 0.038 1 1 d
O5_1-60 O 0.344322 0.490842 0.069444 Uiso 0.038 1 1 d
O5_1-61 O 0.289377 0.369963 0.069444 Uiso 0.038 1 1 d
O5_1-62 O 0.234432 0.249084 0.069444 Uiso 0.038 1 1 d
O5_1-63 O 0.179487 0.128205 0.069444 Uiso 0.038 1 1 d
O5_1-64 O 0.124542 0.007326 0.069444 Uiso 0.038 1 1 d
O5_1-65 O 0.443223 0.908425 0.069444 Uiso 0.038 1 1 d
O5_1-66 O 0.388278 0.787546 0.069444 Uiso 0.038 1 1 d
O5_1-67 O 0.333333 0.666667 0.069444 Uiso 0.038 1 1 d
O5_1-68 O 0.278388 0.545788 0.069444 Uiso 0.038 1 1 d
O5_1-69 O 0.223443 0.424908 0.069444 Uiso 0.038 1 1 d
O5_1-70 O 0.168498 0.304029 0.069444 Uiso 0.038 1 1 d
O5_1-71 O 0.113553 0.18315 0.069444 Uiso 0.038 1 1 d
O5_1-72 O 0.058608 0.062271 0.069444 Uiso 0.038 1 1 d
O5_1-73 O 0.377289 0.96337 0.069444 Uiso 0.038 1 1 d
O5_1-74 O 0.322344 0.842491 0.069444 Uiso 0.038 1 1 d
O5_1-75 O 0.267399 0.721612 0.069444 Uiso 0.038 1 1 d
O5_1-76 O 0.212454 0.600733 0.069444 Uiso 0.038 1 1 d
O5_1-77 O 0.157509 0.479853 0.069444 Uiso 0.038 1 1 d
O5_1-78 O 0.102564 0.358974 0.069444 Uiso 0.038 1 1 d
O5_1-79 O 0.047619 0.238095 0.069444 Uiso 0.038 1 1 d
O5_1-80 O 0.25641 0.897436 0.069444 Uiso 0.038 1 1 d
O5_1-81 O 0.201465 0.776557 0.069444 Uiso 0.038 1 1 d
O5_1-82 O 0.14652 0.655678 0.069444 Uiso 0.038 1 1 d
O5_1-83 O 0.091575 0.534799 0.069444 Uiso 0.038 1 1 d
O5_1-84 O 0.03663 0.413919 0.069444 Uiso 0.038 1 1 d
O5_1-85 O 0.190476 0.952381 0.069444 Uiso 0.038 1 1 d
O5_1-86 O 0.135531 0.831502 0.069444 Uiso 0.038 1 1 d
O5_1-87 O 0.080586 0.710623 0.069444 Uiso 0.038 1 1 d
O5_1-88 O 0.025641 0.589744 0.069444 Uiso 0.038 1 1 d
O5_1-89 O 0.069597 0.886447 0.069444 Uiso 0.038 1 1 d
O5_1-90 O 0.014652 0.765568 0.069444 Uiso 0.038 1 1 d
O5_1-91 O 0.003663 0.941392 0.069444 Uiso 0.038 1 1 d
O5_1-92 O 0.992674 0.117216 0.569444 Uiso 0.038 1 1 d
O5_1-93 O 0.981685 0.29304 0.569444 Uiso 0.038 1 1 d
O5_1-94 O 0.92674 0.172161 0.569444 Uiso 0.038 1 1 d
O5_1-95 O 0.871795 0.051282 0.569444 Uiso 0.038 1 1 d
O5_1-96 O 0.970696 0.468864 0.569444 Uiso 0.038 1 1 d
O5_1-97 O 0.915751 0.347985 0.569444 Uiso 0.038 1 1 d
O5_1-98 O 0.860806 0.227106 0.569444 Uiso 0.038 1 1 d
O5_1-99 O 0.805861 0.106227 0.569444 Uiso 0.038 1 1 d
O5_1-100 O 0.959707 0.644689 0.569444 Uiso 0.038 1 1 d
O5_1-101 O 0.904762 0.523809 0.569444 Uiso 0.038 1 1 d
O5_1-102 O 0.849817 0.40293 0.569444 Uiso 0.038 1 1 d
O5_1-103 O 0.794872 0.282051 0.569444 Uiso 0.038 1 1 d
O5_1-104 O 0.739927 0.161172 0.569444 Uiso 0.038 1 1 d
O5_1-105 O 0.684982 0.040293 0.569444 Uiso 0.038 1 1 d
O5_1-106 O 0.948718 0.820513 0.569444 Uiso 0.038 1 1 d
O5_1-107 O 0.893773 0.699634 0.569444 Uiso 0.038 1 1 d
O5_1-108 O 0.838828 0.578755 0.569444 Uiso 0.038 1 1 d
O5_1-109 O 0.783883 0.457875 0.569444 Uiso 0.038 1 1 d
O5_1-110 O 0.728938 0.336996 0.569444 Uiso 0.038 1 1 d
O5_1-111 O 0.673993 0.216117 0.569444 Uiso 0.038 1 1 d
O5_1-112 O 0.619048 0.095238 0.569444 Uiso 0.038 1 1 d
O5_1-113 O 0.937729 0.996337 0.569444 Uiso 0.038 1 1 d
O5_1-114 O 0.882784 0.875458 0.569444 Uiso 0.038 1 1 d
O5_1-115 O 0.827839 0.754579 0.569444 Uiso 0.038 1 1 d
O5_1-116 O 0.772894 0.6337 0.569444 Uiso 0.038 1 1 d
O5_1-117 O 0.717949 0.51282 0.569444 Uiso 0.038 1 1 d
O5_1-118 O 0.663004 0.391941 0.569444 Uiso 0.038 1 1 d
O5_1-119 O 0.608059 0.271062 0.569444 Uiso 0.038 1 1 d
O5_1-120 O 0.553114 0.150183 0.569444 Uiso 0.038 1 1 d
O5_1-121 O 0.498169 0.029304 0.569444 Uiso 0.038 1 1 d
O5_1-122 O 0.81685 0.930403 0.569444 Uiso 0.038 1 1 d
O5_1-123 O 0.761905 0.809524 0.569444 Uiso 0.038 1 1 d
O5_1-124 O 0.70696 0.688645 0.569444 Uiso 0.038 1 1 d
O5_1-125 O 0.652015 0.567766 0.569444 Uiso 0.038 1 1 d
O5_1-126 O 0.59707 0.446886 0.569444 Uiso 0.038 1 1 d
O5_1-127 O 0.542125 0.326007 0.569444 Uiso 0.038 1 1 d
O5_1-128 O 0.48718 0.205128 0.569444 Uiso 0.038 1 1 d
O5_1-129 O 0.432234 0.084249 0.569444 Uiso 0.038 1 1 d
O5_1-130 O 0.750916 0.985348 0.569444 Uiso 0.038 1 1 d
O5_1-131 O 0.695971 0.864469 0.569444 Uiso 0.038 1 1 d
O5_1-132 O 0.641026 0.74359 0.569444 Uiso 0.038 1 1 d
O5_1-133 O 0.586081 0.622711 0.569444 Uiso 0.038 1 1 d
O5_1-134 O 0.531135 0.501831 0.569444 Uiso 0.038 1 1 d
O5_1-135 O 0.47619 0.380952 0.569444 Uiso 0.038 1 1 d
O5_1-136 O 0.421245 0.260073 0.569444 Uiso 0.038 1 1 d
O5_1-137 O 0.3663 0.139194 0.569444 Uiso 0.038 1 1 d
O5_1-138 O 0.311355 0.018315 0.569444 Uiso 0.038 1 1 d
O5_1-139 O 0.630037 0.919414 0.569444 Uiso 0.038 1 1 d
O5_1-140 O 0.575092 0.798535 0.569444 Uiso 0.038 1 1 d
O5_1-141 O 0.520146 0.677656 0.569444 Uiso 0.038 1 1 d
O5_1-142 O 0.465201 0.556777 0.569444 Uiso 0.038 1 1 d
O5_1-143 O 0.410256 0.435897 0.569444 Uiso 0.038 1 1 d
O5_1-144 O 0.355311 0.315018 0.569444 Uiso 0.038 1 1 d
O5_1-145 O 0.300366 0.194139 0.569444 Uiso 0.038 1 1 d
O5_1-146 O 0.245421 0.07326 0.569444 Uiso 0.038 1 1 d
O5_1-147 O 0.564103 0.974359 0.569444 Uiso 0.038 1 1 d
O5_1-148 O 0.509158 0.85348 0.569444 Uiso 0.038 1 1 d
O5_1-149 O 0.454212 0.732601 0.569444 Uiso 0.038 1 1 d
O5_1-150 O 0.399267 0.611722 0.569444 Uiso 0.038 1 1 d
O5_1-151 O 0.344322 0.490842 0.569444 Uiso 0.038 1 1 d
O5_1-152 O 0.289377 0.369963 0.569444 Uiso 0.038 1 1 d
O5_1-153 O 0.234432 0.249084 0.569444 Uiso 0.038 1 1 d
O5_1-154 O 0.179487 0.128205 0.569444 Uiso 0.038 1 1 d
O5_1-155 O 0.124542 0.007326 0.569444 Uiso 0.038 1 1 d
O5_1-156 O 0.443223 0.908425 0.569444 Uiso 0.038 1 1 d
O5_1-157 O 0.388278 0.787546 0.569444 Uiso 0.038 1 1 d
O5_1-158 O 0.333333 0.666667 0.569444 Uiso 0.038 1 1 d
O5_1-159 O 0.278388 0.545788 0.569444 Uiso 0.038 1 1 d
O5_1-160 O 0.223443 0.424908 0.569444 Uiso 0.038 1 1 d
O5_1-161 O 0.168498 0.304029 0.569444 Uiso 0.038 1 1 d
O5_1-162 O 0.113553 0.18315 0.569444 Uiso 0.038 1 1 d
O5_1-163 O 0.058608 0.062271 0.569444 Uiso 0.038 1 1 d
O5_1-164 O 0.377289 0.96337 0.569444 Uiso 0.038 1 1 d
O5_1-165 O 0.322344 0.842491 0.569444 Uiso 0.038 1 1 d
O5_1-166 O 0.267399 0.721612 0.569444 Uiso 0.038 1 1 d
O5_1-167 O 0.212454 0.600733 0.569444 Uiso 0.038 1 1 d
O5_1-168 O 0.157509 0.479853 0.569444 Uiso 0.038 1 1 d
O5_1-169 O 0.102564 0.358974 0.569444 Uiso 0.038 1 1 d
O5_1-170 O 0.047619 0.238095 0.569444 Uiso 0.038 1 1 d
O5_1-171 O 0.25641 0.897436 0.569444 Uiso 0.038 1 1 d
O5_1-172 O 0.201465 0.776557 0.569444 Uiso 0.038 1 1 d
O5_1-173 O 0.14652 0.655678 0.569444 Uiso 0.038 1 1 d
O5_1-174 O 0.091575 0.534799 0.569444 Uiso 0.038 1 1 d
O5_1-175 O 0.03663 0.413919 0.569444 Uiso 0.038 1 1 d
O5_1-176 O 0.190476 0.952381 0.569444 Uiso 0.038 1 1 d
O5_1-177 O 0.135531 0.831502 0.569444 Uiso 0.038 1 1 d
O5_1-178 O 0.080586 0.710623 0.569444 Uiso 0.038 1 1 d
O5_1-179 O 0.025641 0.589744 0.569444 Uiso 0.038 1 1 d
O5_1-180 O 0.069597 0.886447 0.569444 Uiso 0.038 1 1 d
O5_1-181 O 0.014652 0.765568 0.569444 Uiso 0.038 1 1 d
O5_1-182 O 0.003663 0.941392 0.569444 Uiso 0.038 1 1 d
O5_1-183 O 0.992674 0.117216 0.402777 Uiso 0.038 1 1 d
O5_1-184 O 0.981685 0.29304 0.402777 Uiso 0.038 1 1 d
O5_1-185 O 0.92674 0.172161 0.402777 Uiso 0.038 1 1 d
O5_1-186 O 0.871795 0.051282 0.402777 Uiso 0.038 1 1 d
O5_1-187 O 0.970696 0.468864 0.402777 Uiso 0.038 1 1 d
O5_1-188 O 0.915751 0.347985 0.402777 Uiso 0.038 1 1 d
O5_1-189 O 0.860806 0.227106 0.402777 Uiso 0.038 1 1 d
O5_1-190 O 0.805861 0.106227 0.402777 Uiso 0.038 1 1 d
O5_1-191 O 0.959707 0.644689 0.402777 Uiso 0.038 1 1 d
O5_1-192 O 0.904762 0.523809 0.402777 Uiso 0.038 1 1 d
O5_1-193 O 0.849817 0.40293 0.402777 Uiso 0.038 1 1 d
O5_1-194 O 0.794872 0.282051 0.402777 Uiso 0.038 1 1 d
O5_1-195 O 0.739927 0.161172 0.402777 Uiso 0.038 1 1 d
O5_1-196 O 0.684982 0.040293 0.402777 Uiso 0.038 1 1 d
O5_1-197 O 0.948718 0.820513 0.402777 Uiso 0.038 1 1 d
O5_1-198 O 0.893773 0.699634 0.402777 Uiso 0.038 1 1 d
O5_1-199 O 0.838828 0.578755 0.402777 Uiso 0.038 1 1 d
O5_1-200 O 0.783883 0.457875 0.402777 Uiso 0.038 1 1 d
O5_1-201 O 0.728938 0.336996 0.402777 Uiso 0.038 1 1 d
O5_1-202 O 0.673993 0.216117 0.402777 Uiso 0.038 1 1 d
O5_1-203 O 0.619048 0.095238 0.402777 Uiso 0.038 1 1 d
O5_1-204 O 0.937729 0.996337 0.402777 Uiso 0.038 1 1 d
O5_1-205 O 0.882784 0.875458 0.402777 Uiso 0.038 1 1 d
O5_1-206 O 0.827839 0.754579 0.402777 Uiso 0.038 1 1 d
O5_1-207 O 0.772894 0.6337 0.402777 Uiso 0.038 1 1 d
O5_1-208 O 0.717949 0.51282 0.402777 Uiso 0.038 1 1 d
O5_1-209 O 0.663004 0.391941 0.402777 Uiso 0.038 1 1 d
O5_1-210 O 0.608059 0.271062 0.402777 Uiso 0.038 1 1 d
O5_1-211 O 0.553114 0.150183 0.402777 Uiso 0.038 1 1 d
O5_1-212 O 0.498169 0.029304 0.402777 Uiso 0.038 1 1 d
O5_1-213 O 0.81685 0.930403 0.402777 Uiso 0.038 1 1 d
O5_1-214 O 0.761905 0.809524 0.402777 Uiso 0.038 1 1 d
O5_1-215 O 0.70696 0.688645 0.402777 Uiso 0.038 1 1 d
O5_1-216 O 0.652015 0.567766 0.402777 Uiso 0.038 1 1 d
O5_1-217 O 0.59707 0.446886 0.402777 Uiso 0.038 1 1 d
O5_1-218 O 0.542125 0.326007 0.402777 Uiso 0.038 1 1 d
O5_1-219 O 0.48718 0.205128 0.402777 Uiso 0.038 1 1 d
O5_1-220 O 0.432234 0.084249 0.402777 Uiso 0.038 1 1 d
O5_1-221 O 0.750916 0.985348 0.402777 Uiso 0.038 1 1 d
O5_1-222 O 0.695971 0.864469 0.402777 Uiso 0.038 1 1 d
O5_1-223 O 0.641026 0.74359 0.402777 Uiso 0.038 1 1 d
O5_1-224 O 0.586081 0.622711 0.402777 Uiso 0.038 1 1 d
O5_1-225 O 0.531135 0.501831 0.402777 Uiso 0.038 1 1 d
O5_1-226 O 0.47619 0.380952 0.402777 Uiso 0.038 1 1 d
O5_1-227 O 0.421245 0.260073 0.402777 Uiso 0.038 1 1 d
O5_1-228 O 0.3663 0.139194 0.402777 Uiso 0.038 1 1 d
O5_1-229 O 0.311355 0.018315 0.402777 Uiso 0.038 1 1 d
O5_1-230 O 0.630037 0.919414 0.402777 Uiso 0.038 1 1 d
O5_1-231 O 0.575092 0.798535 0.402777 Uiso 0.038 1 1 d
O5_1-232 O 0.520146 0.677656 0.402777 Uiso 0.038 1 1 d
O5_1-233 O 0.465201 0.556777 0.402777 Uiso 0.038 1 1 d
O5_1-234 O 0.410256 0.435897 0.402777 Uiso 0.038 1 1 d
O5_1-235 O 0.355311 0.315018 0.402777 Uiso 0.038 1 1 d
O5_1-236 O 0.300366 0.194139 0.402777 Uiso 0.038 1 1 d
O5_1-237 O 0.245421 0.07326 0.402777 Uiso 0.038 1 1 d
O5_1-238 O 0.564103 0.974359 0.402777 Uiso 0.038 1 1 d
O5_1-239 O 0.509158 0.85348 0.402777 Uiso 0.038 1 1 d
O5_1-240 O 0.454212 0.732601 0.402777 Uiso 0.038 1 1 d
O5_1-241 O 0.399267 0.611722 0.402777 Uiso 0.038 1 1 d
O5_1-242 O 0.344322 0.490842 0.402777 Uiso 0.038 1 1 d
O5_1-243 O 0.289377 0.369963 0.402777 Uiso 0.038 1 1 d
O5_1-244 O 0.234432 0.249084 0.402777 Uiso 0.038 1 1 d
O5_1-245 O 0.179487 0.128205 0.402777 Uiso 0.038 1 1 d
O5_1-246 O 0.124542 0.007326 0.402777 Uiso 0.038 1 1 d
O5_1-247 O 0.443223 0.908425 0.402777 Uiso 0.038 1 1 d
O5_1-248 O 0.388278 0.787546 0.402777 Uiso 0.038 1 1 d
O5_1-249 O 0.333333 0.666667 0.402777 Uiso 0.038 1 1 d
O5_1-250 O 0.278388 0.545788 0.402777 Uiso 0.038 1 1 d
O5_1-251 O 0.223443 0.424908 0.402777 Uiso 0.038 1 1 d
O5_1-252 O 0.168498 0.304029 0.402777 Uiso 0.038 1 1 d
O5_1-253 O 0.113553 0.18315 0.402777 Uiso 0.038 1 1 d
O5_1-254 O 0.058608 0.062271 0.402777 Uiso 0.038 1 1 d
O5_1-255 O 0.377289 0.96337 0.402777 Uiso 0.038 1 1 d
O5_1-256 O 0.322344 0.842491 0.402777 Uiso 0.038 1 1 d
O5_1-257 O 0.267399 0.721612 0.402777 Uiso 0.038 1 1 d
O5_1-258 O 0.212454 0.600733 0.402777 Uiso 0.038 1 1 d
O5_1-259 O 0.157509 0.479853 0.402777 Uiso 0.038 1 1 d
O5_1-260 O 0.102564 0.358974 0.402777 Uiso 0.038 1 1 d
O5_1-261 O 0.047619 0.238095 0.402777 Uiso 0.038 1 1 d
O5_1-262 O 0.25641 0.897436 0.402777 Uiso 0.038 1 1 d
O5_1-263 O 0.201465 0.776557 0.402777 Uiso 0.038 1 1 d
O5_1-264 O 0.14652 0.655678 0.402777 Uiso 0.038 1 1 d
O5_1-265 O 0.091575 0.534799 0.402777 Uiso 0.038 1 1 d
O5_1-266 O 0.03663 0.413919 0.402777 Uiso 0.038 1 1 d
O5_1-267 O 0.190476 0.952381 0.402777 Uiso 0.038 1 1 d
O5_1-268 O 0.135531 0.831502 0.402777 Uiso 0.038 1 1 d
O5_1-269 O 0.080586 0.710623 0.402777 Uiso 0.038 1 1 d
O5_1-270 O 0.025641 0.589744 0.402777 Uiso 0.038 1 1 d
O5_1-271 O 0.069597 0.886447 0.402777 Uiso 0.038 1 1 d
O5_1-272 O 0.014652 0.765568 0.402777 Uiso 0.038 1 1 d
O5_1-273 O 0.003663 0.941392 0.402777 Uiso 0.038 1 1 d
O5_1-274 O 0.992674 0.117216 0.902777 Uiso 0.038 1 1 d
O5_1-275 O 0.981685 0.29304 0.902777 Uiso 0.038 1 1 d
O5_1-276 O 0.92674 0.172161 0.902777 Uiso 0.038 1 1 d
O5_1-277 O 0.871795 0.051282 0.902777 Uiso 0.038 1 1 d
O5_1-278 O 0.970696 0.468864 0.902777 Uiso 0.038 1 1 d
O5_1-279 O 0.915751 0.347985 0.902777 Uiso 0.038 1 1 d
O5_1-280 O 0.860806 0.227106 0.902777 Uiso 0.038 1 1 d
O5_1-281 O 0.805861 0.106227 0.902777 Uiso 0.038 1 1 d
O5_1-282 O 0.959707 0.644689 0.902777 Uiso 0.038 1 1 d
O5_1-283 O 0.904762 0.523809 0.902777 Uiso 0.038 1 1 d
O5_1-284 O 0.849817 0.40293 0.902777 Uiso 0.038 1 1 d
O5_1-285 O 0.794872 0.282051 0.902777 Uiso 0.038 1 1 d
O5_1-286 O 0.739927 0.161172 0.902777 Uiso 0.038 1 1 d
O5_1-287 O 0.684982 0.040293 0.902777 Uiso 0.038 1 1 d
O5_1-288 O 0.948718 0.820513 0.902777 Uiso 0.038 1 1 d
O5_1-289 O 0.893773 0.699634 0.902777 Uiso 0.038 1 1 d
O5_1-290 O 0.838828 0.578755 0.902777 Uiso 0.038 1 1 d
O5_1-291 O 0.783883 0.457875 0.902777 Uiso 0.038 1 1 d
O5_1-292 O 0.728938 0.336996 0.902777 Uiso 0.038 1 1 d
O5_1-293 O 0.673993 0.216117 0.902777 Uiso 0.038 1 1 d
O5_1-294 O 0.619048 0.095238 0.902777 Uiso 0.038 1 1 d
O5_1-295 O 0.937729 0.996337 0.902777 Uiso 0.038 1 1 d
O5_1-296 O 0.882784 0.875458 0.902777 Uiso 0.038 1 1 d
O5_1-297 O 0.827839 0.754579 0.902777 Uiso 0.038 1 1 d
O5_1-298 O 0.772894 0.6337 0.902777 Uiso 0.038 1 1 d
O5_1-299 O 0.717949 0.51282 0.902777 Uiso 0.038 1 1 d
O5_1-300 O 0.663004 0.391941 0.902777 Uiso 0.038 1 1 d
O5_1-301 O 0.608059 0.271062 0.902777 Uiso 0.038 1 1 d
O5_1-302 O 0.553114 0.150183 0.902777 Uiso 0.038 1 1 d
O5_1-303 O 0.498169 0.029304 0.902777 Uiso 0.038 1 1 d
O5_1-304 O 0.81685 0.930403 0.902777 Uiso 0.038 1 1 d
O5_1-305 O 0.761905 0.809524 0.902777 Uiso 0.038 1 1 d
O5_1-306 O 0.70696 0.688645 0.902777 Uiso 0.038 1 1 d
O5_1-307 O 0.652015 0.567766 0.902777 Uiso 0.038 1 1 d
O5_1-308 O 0.59707 0.446886 0.902777 Uiso 0.038 1 1 d
O5_1-309 O 0.542125 0.326007 0.902777 Uiso 0.038 1 1 d
O5_1-310 O 0.48718 0.205128 0.902777 Uiso 0.038 1 1 d
O5_1-311 O 0.432234 0.084249 0.902777 Uiso 0.038 1 1 d
O5_1-312 O 0.750916 0.985348 0.902777 Uiso 0.038 1 1 d
O5_1-313 O 0.695971 0.864469 0.902777 Uiso 0.038 1 1 d
O5_1-314 O 0.641026 0.74359 0.902777 Uiso 0.038 1 1 d
O5_1-315 O 0.586081 0.622711 0.902777 Uiso 0.038 1 1 d
O5_1-316 O 0.531135 0.501831 0.902777 Uiso 0.038 1 1 d
O5_1-317 O 0.47619 0.380952 0.902777 Uiso 0.038 1 1 d
O5_1-318 O 0.421245 0.260073 0.902777 Uiso 0.038 1 1 d
O5_1-319 O 0.3663 0.139194 0.902777 Uiso 0.038 1 1 d
O5_1-320 O 0.311355 0.018315 0.902777 Uiso 0.038 1 1 d
O5_1-321 O 0.630037 0.919414 0.902777 Uiso 0.038 1 1 d
O5_1-322 O 0.575092 0.798535 0.902777 Uiso 0.038 1 1 d
O5_1-323 O 0.520146 0.677656 0.902777 Uiso 0.038 1 1 d
O5_1-324 O 0.465201 0.556777 0.902777 Uiso 0.038 1 1 d
O5_1-325 O 0.410256 0.435897 0.902777 Uiso 0.038 1 1 d
O5_1-326 O 0.355311 0.315018 0.902777 Uiso 0.038 1 1 d
O5_1-327 O 0.300366 0.194139 0.902777 Uiso 0.038 1 1 d
O5_1-328 O 0.245421 0.07326 0.902777 Uiso 0.038 1 1 d
O5_1-329 O 0.564103 0.974359 0.902777 Uiso 0.038 1 1 d
O5_1-330 O 0.509158 0.85348 0.902777 Uiso 0.038 1 1 d
O5_1-331 O 0.454212 0.732601 0.902777 Uiso 0.038 1 1 d
O5_1-332 O 0.399267 0.611722 0.902777 Uiso 0.038 1 1 d
O5_1-333 O 0.344322 0.490842 0.902777 Uiso 0.038 1 1 d
O5_1-334 O 0.289377 0.369963 0.902777 Uiso 0.038 1 1 d
O5_1-335 O 0.234432 0.249084 0.902777 Uiso 0.038 1 1 d
O5_1-336 O 0.179487 0.128205 0.902777 Uiso 0.038 1 1 d
O5_1-337 O 0.124542 0.007326 0.902777 Uiso 0.038 1 1 d
O5_1-338 O 0.443223 0.908425 0.902777 Uiso 0.038 1 1 d
O5_1-339 O 0.388278 0.787546 0.902777 Uiso 0.038 1 1 d
O5_1-340 O 0.333333 0.666667 0.902777 Uiso 0.038 1 1 d
O5_1-341 O 0.278388 0.545788 0.902777 Uiso 0.038 1 1 d
O5_1-342 O 0.223443 0.424908 0.902777 Uiso 0.038 1 1 d
O5_1-343 O 0.168498 0.304029 0.902777 Uiso 0.038 1 1 d
O5_1-344 O 0.113553 0.18315 0.902777 Uiso 0.038 1 1 d
O5_1-345 O 0.058608 0.062271 0.902777 Uiso 0.038 1 1 d
O5_1-346 O 0.377289 0.96337 0.902777 Uiso 0.038 1 1 d
O5_1-347 O 0.322344 0.842491 0.902777 Uiso 0.038 1 1 d
O5_1-348 O 0.267399 0.721612 0.902777 Uiso 0.038 1 1 d
O5_1-349 O 0.212454 0.600733 0.902777 Uiso 0.038 1 1 d
O5_1-350 O 0.157509 0.479853 0.902777 Uiso 0.038 1 1 d
O5_1-351 O 0.102564 0.358974 0.902777 Uiso 0.038 1 1 d
O5_1-352 O 0.047619 0.238095 0.902777 Uiso 0.038 1 1 d
O5_1-353 O 0.25641 0.897436 0.902777 Uiso 0.038 1 1 d
O5_1-354 O 0.201465 0.776557 0.902777 Uiso 0.038 1 1 d
O5_1-355 O 0.14652 0.655678 0.902777 Uiso 0.038 1 1 d
O5_1-356 O 0.091575 0.534799 0.902777 Uiso 0.038 1 1 d
O5_1-357 O 0.03663 0.413919 0.902777 Uiso 0.038 1 1 d
O5_1-358 O 0.190476 0.952381 0.902777 Uiso 0.038 1 1 d
O5_1-359 O 0.135531 0.831502 0.902777 Uiso 0.038 1 1 d
O5_1-360 O 0.080586 0.710623 0.902777 Uiso 0.038 1 1 d
O5_1-361 O 0.025641 0.589744 0.902777 Uiso 0.038 1 1 d
O5_1-362 O 0.069597 0.886447 0.902777 Uiso 0.038 1 1 d
O5_1-363 O 0.014652 0.765568 0.902777 Uiso 0.038 1 1 d
O5_1-364 O 0.003663 0.941392 0.902777 Uiso 0.038 1 1 d
O5_1-365 O 0.992674 0.117216 0.236111 Uiso 0.038 1 1 d
O5_1-366 O 0.981685 0.29304 0.236111 Uiso 0.038 1 1 d
O5_1-367 O 0.92674 0.172161 0.236111 Uiso 0.038 1 1 d
O5_1-368 O 0.871795 0.051282 0.236111 Uiso 0.038 1 1 d
O5_1-369 O 0.970696 0.468864 0.236111 Uiso 0.038 1 1 d
O5_1-370 O 0.915751 0.347985 0.236111 Uiso 0.038 1 1 d
O5_1-371 O 0.860806 0.227106 0.236111 Uiso 0.038 1 1 d
O5_1-372 O 0.805861 0.106227 0.236111 Uiso 0.038 1 1 d
O5_1-373 O 0.959707 0.644689 0.236111 Uiso 0.038 1 1 d
O5_1-374 O 0.904762 0.523809 0.236111 Uiso 0.038 1 1 d
O5_1-375 O 0.849817 0.40293 0.236111 Uiso 0.038 1 1 d
O5_1-376 O 0.794872 0.282051 0.236111 Uiso 0.038 1 1 d
O5_1-377 O 0.739927 0.161172 0.236111 Uiso 0.038 1 1 d
O5_1-378 O 0.684982 0.040293 0.236111 Uiso 0.038 1 1 d
O5_1-379 O 0.948718 0.820513 0.236111 Uiso 0.038 1 1 d
O5_1-380 O 0.893773 0.699634 0.236111 Uiso 0.038 1 1 d
O5_1-381 O 0.838828 0.578755 0.236111 Uiso 0.038 1 1 d
O5_1-382 O 0.783883 0.457875 0.236111 Uiso 0.038 1 1 d
O5_1-383 O 0.728938 0.336996 0.236111 Uiso 0.038 1 1 d
O5_1-384 O 0.673993 0.216117 0.236111 Uiso 0.038 1 1 d
O5_1-385 O 0.619048 0.095238 0.236111 Uiso 0.038 1 1 d
O5_1-386 O 0.937729 0.996337 0.236111 Uiso 0.038 1 1 d
O5_1-387 O 0.882784 0.875458 0.236111 Uiso 0.038 1 1 d
O5_1-388 O 0.827839 0.754579 0.236111 Uiso 0.038 1 1 d
O5_1-389 O 0.772894 0.6337 0.236111 Uiso 0.038 1 1 d
O5_1-390 O 0.717949 0.51282 0.236111 Uiso 0.038 1 1 d
O5_1-391 O 0.663004 0.391941 0.236111 Uiso 0.038 1 1 d
O5_1-392 O 0.608059 0.271062 0.236111 Uiso 0.038 1 1 d
O5_1-393 O 0.553114 0.150183 0.236111 Uiso 0.038 1 1 d
O5_1-394 O 0.498169 0.029304 0.236111 Uiso 0.038 1 1 d
O5_1-395 O 0.81685 0.930403 0.236111 Uiso 0.038 1 1 d
O5_1-396 O 0.761905 0.809524 0.236111 Uiso 0.038 1 1 d
O5_1-397 O 0.70696 0.688645 0.236111 Uiso 0.038 1 1 d
O5_1-398 O 0.652015 0.567766 0.236111 Uiso 0.038 1 1 d
O5_1-399 O 0.59707 0.446886 0.236111 Uiso 0.038 1 1 d
O5_1-400 O 0.542125 0.326007 0.236111 Uiso 0.038 1 1 d
O5_1-401 O 0.48718 0.205128 0.236111 Uiso 0.038 1 1 d
O5_1-402 O 0.432234 0.084249 0.236111 Uiso 0.038 1 1 d
O5_1-403 O 0.750916 0.985348 0.236111 Uiso 0.038 1 1 d
O5_1-404 O 0.695971 0.864469 0.236111 Uiso 0.038 1 1 d
O5_1-405 O 0.641026 0.74359 0.236111 Uiso 0.038 1 1 d
O5_1-406 O 0.586081 0.622711 0.236111 Uiso 0.038 1 1 d
O5_1-407 O 0.531135 0.501831 0.236111 Uiso 0.038 1 1 d
O5_1-408 O 0.47619 0.380952 0.236111 Uiso 0.038 1 1 d
O5_1-409 O 0.421245 0.260073 0.236111 Uiso 0.038 1 1 d
O5_1-410 O 0.3663 0.139194 0.236111 Uiso 0.038 1 1 d
O5_1-411 O 0.311355 0.018315 0.236111 Uiso 0.038 1 1 d
O5_1-412 O 0.630037 0.919414 0.236111 Uiso 0.038 1 1 d
O5_1-413 O 0.575092 0.798535 0.236111 Uiso 0.038 1 1 d
O5_1-414 O 0.520146 0.677656 0.236111 Uiso 0.038 1 1 d
O5_1-415 O 0.465201 0.556777 0.236111 Uiso 0.038 1 1 d
O5_1-416 O 0.410256 0.435897 0.236111 Uiso 0.038 1 1 d
O5_1-417 O 0.355311 0.315018 0.236111 Uiso 0.038 1 1 d
O5_1-418 O 0.300366 0.194139 0.236111 Uiso 0.038 1 1 d
O5_1-419 O 0.245421 0.07326 0.236111 Uiso 0.038 1 1 d
O5_1-420 O 0.564103 0.974359 0.236111 Uiso 0.038 1 1 d
O5_1-421 O 0.509158 0.85348 0.236111 Uiso 0.038 1 1 d
O5_1-422 O 0.454212 0.732601 0.236111 Uiso 0.038 1 1 d
O5_1-423 O 0.399267 0.611722 0.236111 Uiso 0.038 1 1 d
O5_1-424 O 0.344322 0.490842 0.236111 Uiso 0.038 1 1 d
O5_1-425 O 0.289377 0.369963 0.236111 Uiso 0.038 1 1 d
O5_1-426 O 0.234432 0.249084 0.236111 Uiso 0.038 1 1 d
O5_1-427 O 0.179487 0.128205 0.236111 Uiso 0.038 1 1 d
O5_1-428 O 0.124542 0.007326 0.236111 Uiso 0.038 1 1 d
O5_1-429 O 0.443223 0.908425 0.236111 Uiso 0.038 1 1 d
O5_1-430 O 0.388278 0.787546 0.236111 Uiso 0.038 1 1 d
O5_1-431 O 0.333333 0.666667 0.236111 Uiso 0.038 1 1 d
O5_1-432 O 0.278388 0.545788 0.236111 Uiso 0.038 1 1 d
O5_1-433 O 0.223443 0.424908 0.236111 Uiso 0.038 1 1 d
O5_1-434 O 0.168498 0.304029 0.236111 Uiso 0.038 1 1 d
O5_1-435 O 0.113553 0.18315 0.236111 Uiso 0.038 1 1 d
O5_1-436 O 0.058608 0.062271 0.236111 Uiso 0.038 1 1 d
O5_1-437 O 0.377289 0.96337 0.236111 Uiso 0.038 1 1 d
O5_1-438 O 0.322344 0.842491 0.236111 Uiso 0.038 1 1 d
O5_1-439 O 0.267399 0.721612 0.236111 Uiso 0.038 1 1 d
O5_1-440 O 0.212454 0.600733 0.236111 Uiso 0.038 1 1 d
O5_1-441 O 0.157509 0.479853 0.236111 Uiso 0.038 1 1 d
O5_1-442 O 0.102564 0.358974 0.236111 Uiso 0.038 1 1 d
O5_1-443 O 0.047619 0.238095 0.236111 Uiso 0.038 1 1 d
O5_1-444 O 0.25641 0.897436 0.236111 Uiso 0.038 1 1 d
O5_1-445 O 0.201465 0.776557 0.236111 Uiso 0.038 1 1 d
O5_1-446 O 0.14652 0.655678 0.236111 Uiso 0.038 1 1 d
O5_1-447 O 0.091575 0.534799 0.236111 Uiso 0.038 1 1 d
O5_1-448 O 0.03663 0.413919 0.236111 Uiso 0.038 1 1 d
O5_1-449 O 0.190476 0.952381 0.236111 Uiso 0.038 1 1 d
O5_1-450 O 0.135531 0.831502 0.236111 Uiso 0.038 1 1 d
O5_1-451 O 0.080586 0.710623 0.236111 Uiso 0.038 1 1 d
O5_1-452 O 0.025641 0.589744 0.236111 Uiso 0.038 1 1 d
O5_1-453 O 0.069597 0.886447 0.236111 Uiso 0.038 1 1 d
O5_1-454 O 0.014652 0.765568 0.236111 Uiso 0.038 1 1 d
O5_1-455 O 0.003663 0.941392 0.236111 Uiso 0.038 1 1 d
O5_1-456 O 0.992674 0.117216 0.736111 Uiso 0.038 1 1 d
O5_1-457 O 0.981685 0.29304 0.736111 Uiso 0.038 1 1 d
O5_1-458 O 0.92674 0.172161 0.736111 Uiso 0.038 1 1 d
O5_1-459 O 0.871795 0.051282 0.736111 Uiso 0.038 1 1 d
O5_1-460 O 0.970696 0.468864 0.736111 Uiso 0.038 1 1 d
O5_1-461 O 0.915751 0.347985 0.736111 Uiso 0.038 1 1 d
O5_1-462 O 0.860806 0.227106 0.736111 Uiso 0.038 1 1 d
O5_1-463 O 0.805861 0.106227 0.736111 Uiso 0.038 1 1 d
O5_1-464 O 0.959707 0.644689 0.736111 Uiso 0.038 1 1 d
O5_1-465 O 0.904762 0.523809 0.736111 Uiso 0.038 1 1 d
O5_1-466 O 0.849817 0.40293 0.736111 Uiso 0.038 1 1 d
O5_1-467 O 0.794872 0.282051 0.736111 Uiso 0.038 1 1 d
O5_1-468 O 0.739927 0.161172 0.736111 Uiso 0.038 1 1 d
O5_1-469 O 0.684982 0.040293 0.736111 Uiso 0.038 1 1 d
O5_1-470 O 0.948718 0.820513 0.736111 Uiso 0.038 1 1 d
O5_1-471 O 0.893773 0.699634 0.736111 Uiso 0.038 1 1 d
O5_1-472 O 0.838828 0.578755 0.736111 Uiso 0.038 1 1 d
O5_1-473 O 0.783883 0.457875 0.736111 Uiso 0.038 1 1 d
O5_1-474 O 0.728938 0.336996 0.736111 Uiso 0.038 1 1 d
O5_1-475 O 0.673993 0.216117 0.736111 Uiso 0.038 1 1 d
O5_1-476 O 0.619048 0.095238 0.736111 Uiso 0.038 1 1 d
O5_1-477 O 0.937729 0.996337 0.736111 Uiso 0.038 1 1 d
O5_1-478 O 0.882784 0.875458 0.736111 Uiso 0.038 1 1 d
O5_1-479 O 0.827839 0.754579 0.736111 Uiso 0.038 1 1 d
O5_1-480 O 0.772894 0.6337 0.736111 Uiso 0.038 1 1 d
O5_1-481 O 0.717949 0.51282 0.736111 Uiso 0.038 1 1 d
O5_1-482 O 0.663004 0.391941 0.736111 Uiso 0.038 1 1 d
O5_1-483 O 0.608059 0.271062 0.736111 Uiso 0.038 1 1 d
O5_1-484 O 0.553114 0.150183 0.736111 Uiso 0.038 1 1 d
O5_1-485 O 0.498169 0.029304 0.736111 Uiso 0.038 1 1 d
O5_1-486 O 0.81685 0.930403 0.736111 Uiso 0.038 1 1 d
O5_1-487 O 0.761905 0.809524 0.736111 Uiso 0.038 1 1 d
O5_1-488 O 0.70696 0.688645 0.736111 Uiso 0.038 1 1 d
O5_1-489 O 0.652015 0.567766 0.736111 Uiso 0.038 1 1 d
O5_1-490 O 0.59707 0.446886 0.736111 Uiso 0.038 1 1 d
O5_1-491 O 0.542125 0.326007 0.736111 Uiso 0.038 1 1 d
O5_1-492 O 0.48718 0.205128 0.736111 Uiso 0.038 1 1 d
O5_1-493 O 0.432234 0.084249 0.736111 Uiso 0.038 1 1 d
O5_1-494 O 0.750916 0.985348 0.736111 Uiso 0.038 1 1 d
O5_1-495 O 0.695971 0.864469 0.736111 Uiso 0.038 1 1 d
O5_1-496 O 0.641026 0.74359 0.736111 Uiso 0.038 1 1 d
O5_1-497 O 0.586081 0.622711 0.736111 Uiso 0.038 1 1 d
O5_1-498 O 0.531135 0.501831 0.736111 Uiso 0.038 1 1 d
O5_1-499 O 0.47619 0.380952 0.736111 Uiso 0.038 1 1 d
O5_1-500 O 0.421245 0.260073 0.736111 Uiso 0.038 1 1 d
O5_1-501 O 0.3663 0.139194 0.736111 Uiso 0.038 1 1 d
O5_1-502 O 0.311355 0.018315 0.736111 Uiso 0.038 1 1 d
O5_1-503 O 0.630037 0.919414 0.736111 Uiso 0.038 1 1 d
O5_1-504 O 0.575092 0.798535 0.736111 Uiso 0.038 1 1 d
O5_1-505 O 0.520146 0.677656 0.736111 Uiso 0.038 1 1 d
O5_1-506 O 0.465201 0.556777 0.736111 Uiso 0.038 1 1 d
O5_1-507 O 0.410256 0.435897 0.736111 Uiso 0.038 1 1 d
O5_1-508 O 0.355311 0.315018 0.736111 Uiso 0.038 1 1 d
O5_1-509 O 0.300366 0.194139 0.736111 Uiso 0.038 1 1 d
O5_1-510 O 0.245421 0.07326 0.736111 Uiso 0.038 1 1 d
O5_1-511 O 0.564103 0.974359 0.736111 Uiso 0.038 1 1 d
O5_1-512 O 0.509158 0.85348 0.736111 Uiso 0.038 1 1 d
O5_1-513 O 0.454212 0.732601 0.736111 Uiso 0.038 1 1 d
O5_1-514 O 0.399267 0.611722 0.736111 Uiso 0.038 1 1 d
O5_1-515 O 0.344322 0.490842 0.736111 Uiso 0.038 1 1 d
O5_1-516 O 0.289377 0.369963 0.736111 Uiso 0.038 1 1 d
O5_1-517 O 0.234432 0.249084 0.736111 Uiso 0.038 1 1 d
O5_1-518 O 0.179487 0.128205 0.736111 Uiso 0.038 1 1 d
O5_1-519 O 0.124542 0.007326 0.736111 Uiso 0.038 1 1 d
O5_1-520 O 0.443223 0.908425 0.736111 Uiso 0.038 1 1 d
O5_1-521 O 0.388278 0.787546 0.736111 Uiso 0.038 1 1 d
O5_1-522 O 0.333333 0.666667 0.736111 Uiso 0.038 1 1 d
O5_1-523 O 0.278388 0.545788 0.736111 Uiso 0.038 1 1 d
O5_1-524 O 0.223443 0.424908 0.736111 Uiso 0.038 1 1 d
O5_1-525 O 0.168498 0.304029 0.736111 Uiso 0.038 1 1 d
O5_1-526 O 0.113553 0.18315 0.736111 Uiso 0.038 1 1 d
O5_1-527 O 0.058608 0.062271 0.736111 Uiso 0.038 1 1 d
O5_1-528 O 0.377289 0.96337 0.736111 Uiso 0.038 1 1 d
O5_1-529 O 0.322344 0.842491 0.736111 Uiso 0.038 1 1 d
O5_1-530 O 0.267399 0.721612 0.736111 Uiso 0.038 1 1 d
O5_1-531 O 0.212454 0.600733 0.736111 Uiso 0.038 1 1 d
O5_1-532 O 0.157509 0.479853 0.736111 Uiso 0.038 1 1 d
O5_1-533 O 0.102564 0.358974 0.736111 Uiso 0.038 1 1 d
O5_1-534 O 0.047619 0.238095 0.736111 Uiso 0.038 1 1 d
O5_1-535 O 0.25641 0.897436 0.736111 Uiso 0.038 1 1 d
O5_1-536 O 0.201465 0.776557 0.736111 Uiso 0.038 1 1 d
O5_1-537 O 0.14652 0.655678 0.736111 Uiso 0.038 1 1 d
O5_1-538 O 0.091575 0.534799 0.736111 Uiso 0.038 1 1 d
O5_1-539 O 0.03663 0.413919 0.736111 Uiso 0.038 1 1 d
O5_1-540 O 0.190476 0.952381 0.736111 Uiso 0.038 1 1 d
O5_1-541 O 0.135531 0.831502 0.736111 Uiso 0.038 1 1 d
O5_1-542 O 0.080586 0.710623 0.736111 Uiso 0.038 1 1 d
O5_1-543 O 0.025641 0.589744 0.736111 Uiso 0.038 1 1 d
O5_1-544 O 0.069597 0.886447 0.736111 Uiso 0.038 1 1 d
O5_1-545 O 0.014652 0.765568 0.736111 Uiso 0.038 1 1 d
O5_1-546 O 0.003663 0.941392 0.736111 Uiso 0.038 1 1 d

loop_
_atom_type_symbol
_atom_type_scat_dispersion_real
_atom_type_scat_dispersion_imag
_atom_type_scat_source
Bi -4.1077 10.2566 'International Tables Vol C tables 4.2.6.8 and 6.1.1.1'
Mn 0.3368 0.7283 'International Tables Vol C tables 4.2.6.8 and 6.1.1.1'
O 0.0106 0.0060 'International Tables Vol C tables 4.2.6.8 and 6.1.1.1'
